data_4313376
loop_
_publ_author_name
'Hamsell M. Alvarez'
'Thuy B. Tran'
'Mary A. Richter'
'Dania M. Alyounes'
'Daniel Rabinovich'
'Joseph M. Tanski'
'Mariusz Krawiec'

_publ_section_title
;
 Homoleptic Group 12 Metal Bis(mercaptoimidazolyl)borate Complexes
 M(BmR)2(M = Zn, Cd, Hg)
;
_journal_name_full 'Inorganic Chemistry'
_journal_page_first 2149
_journal_page_last 2156
_journal_paper_doi 10.1021/ic025780m
_journal_volume 42
_journal_year 2003
_chemical_formula_sum 'C18 H30 B2 Cd N8 O S5'
_chemical_formula_weight 668.82
_space_group_IT_number 96
_symmetry_cell_setting tetragonal
_symmetry_Int_Tables_number 96
_symmetry_space_group_name_Hall 'P 4nw 2abw'
_symmetry_space_group_name_H-M 'P 43 21 2'
_cell_angle_alpha 90
_cell_angle_beta 90
_cell_angle_gamma 90
_cell_formula_units_Z 4
_cell_length_a 10.503(2)
_cell_length_b 10.503(2)
_cell_length_c 26.038(5)
_cell_measurement_reflns_used 0
_cell_measurement_temperature 150.2
_cell_measurement_theta_max 0.0
_cell_measurement_theta_min 0.0
_cell_volume 2872.3(10)
_computing_cell_refinement 'CrystalClear (Rigaku Corporation, 1999)'
_computing_data_collection 'CrystalClear (Rigaku Corporation, 1999)'
_computing_data_reduction 'CrystalClear (Rigaku Corporation, 1999)'
_computing_publication_material 'teXsan for Windows version 1.06 (MSC, 1997-1999)'
_computing_structure_refinement 'teXsan for Windows version 1.06 (MSC, 1997-1999)'
_computing_structure_solution
;
SIR92 (Altomare, et. al. 1994)
;
_diffrn_ambient_temperature 150.2
_diffrn_measurement_device 'Mercury CCD'
_diffrn_measurement_method \w
_diffrn_orient_matrix_UB_11 0.00000
_diffrn_orient_matrix_UB_12 0.00000
_diffrn_orient_matrix_UB_13 0.00000
_diffrn_orient_matrix_UB_21 0.00000
_diffrn_orient_matrix_UB_22 0.00000
_diffrn_orient_matrix_UB_23 0.00000
_diffrn_orient_matrix_UB_31 0.00000
_diffrn_orient_matrix_UB_32 0.00000
_diffrn_orient_matrix_UB_33 0.00000
_diffrn_radiation_detector CCD
_diffrn_radiation_monochromator graphite
_diffrn_radiation_source 'X-ray tube'
_diffrn_radiation_type 'Mo K\a'
_diffrn_radiation_wavelength 0.7107
_diffrn_reflns_av_R_equivalents 0.04597
_diffrn_reflns_av_sigmaI/netI 0.005
_diffrn_reflns_limit_h_max 12
_diffrn_reflns_limit_h_min -13
_diffrn_reflns_limit_k_max 14
_diffrn_reflns_limit_k_min -14
_diffrn_reflns_limit_l_max 34
_diffrn_reflns_limit_l_min -36
_diffrn_reflns_number 29990
_diffrn_reflns_reduction_process 'Lp corrections applied'
_diffrn_reflns_theta_max 29.68
_diffrn_reflns_theta_min 2.35
_diffrn_standards_decay_% 0.00
_diffrn_standards_interval_count 0
_diffrn_standards_number 0
_exptl_absorpt_coefficient_mu 1.152
_exptl_absorpt_correction_T_max 1.056
_exptl_absorpt_correction_T_min 0.708
_exptl_absorpt_correction_type multi-scan
_exptl_crystal_colour Colorless
_exptl_crystal_density_diffrn 1.546
_exptl_crystal_density_meas ?
_exptl_crystal_description Prism
_exptl_crystal_F_000 1360.00
_exptl_crystal_size_max 0.45
_exptl_crystal_size_mid 0.35
_exptl_crystal_size_min 0.30
_refine_diff_density_max 0.89
_refine_diff_density_min -1.01
_refine_ls_extinction_coef 0.000000268(8)
_refine_ls_extinction_expression 'equ(3) Acta Cryst.(1968) A24, p213.'
_refine_ls_extinction_method 'Zachariasen (1967)'
_refine_ls_goodness_of_fit_all 11.235
_refine_ls_goodness_of_fit_ref 11.310
_refine_ls_hydrogen_treatment noref
_refine_ls_matrix_type full
_refine_ls_number_constraints 3
_refine_ls_number_parameters 165
_refine_ls_number_reflns 4246
_refine_ls_number_restraints 0
_refine_ls_R_factor_all 0.0479
_refine_ls_R_factor_gt 0.0400
_refine_ls_shift/su_max 0.5200
_refine_ls_shift/su_mean 0.0049
_refine_ls_structure_factor_coef F
_refine_ls_weighting_details 'w = 1/[\s^2^(Fo)]'
_refine_ls_weighting_scheme sigma
_refine_ls_wR_factor_all 0.0430
_refine_ls_wR_factor_ref 0.0420
_reflns_number_gt 4246
_reflns_number_total 4475
_reflns_threshold_expression I>3.00\s(I)
_cod_data_source_file ic025780msi20030205_091749_2.cif
_cod_data_source_block '_Template_texray.inf'
_cod_depositor_comments
;
The following automatic conversions were performed:

'_exptl_crystal_density_meas' value 'not measured' was changed to '?'
- the value is perceived as not measured.

Automatic conversion script
Id: cif_fix_values 3008 2015-01-20 13:52:24Z robertas 
;
_cod_original_cell_volume 2872.6(8)
_cod_original_sg_symbol_H-M 'P 43 21 2 '
_cod_original_formula_sum 'C18 H30 B2 Cd N8 O S5 '
_cod_database_code 4313376

loop_
_symmetry_equiv_pos_as_xyz
'   +x,   +y,   +z'
'   -x,   -y,1/2+z'
1/2-y,1/2+x,3/4+z
1/2+y,1/2-x,1/4+z
'   +y,   +x,   -z'
'   -y,   -x,1/2-z'
1/2-x,1/2+y,3/4-z
1/2+x,1/2-y,1/4-z

loop_
_atom_site_label
_atom_site_fract_x
_atom_site_fract_y
_atom_site_fract_z
_atom_site_U_iso_or_equiv
_atom_site_occupancy
_atom_site_refinement_flags
_atom_site_adp_type
_atom_site_calc_flag
_atom_site_calc_attached_atom
Cd(1) -0.047627(8) -0.0476 -0.5000 0.01639(2) 1.000 ST Uani d ?
S(1) -0.00135(3) 0.08872(3) -0.57688(2) 0.02454(9) 1.000 . Uani d ?
S(2) -0.29128(3) -0.03936(3) -0.49090(2) 0.02066(8) 1.000 . Uani d ?
S(3) -0.85380(9) 0.86283(8) -0.71902(4) 0.0388(3) 0.500 S Uani d ?
O(1) -0.95472(11) 0.9547 -0.7500 0.0570(4) 1.000 S Uani d ?
N(1) -0.19224(11) 0.24664(10) -0.53914(6) 0.0212(3) 1.000 . Uani d ?
N(2) -0.18818(11) 0.22126(11) -0.62314(6) 0.0238(3) 1.000 . Uani d ?
N(3) -0.26785(11) 0.20198(10) -0.44875(5) 0.0204(3) 1.000 . Uani d ?
N(4) -0.40853(11) 0.07793(10) -0.41124(6) 0.0244(3) 1.000 . Uani d ?
C(1) -0.13337(12) 0.18795(11) -0.57888(6) 0.0188(3) 1.000 . Uani d ?
C(2) -0.14748(13) 0.1852(1) -0.67490(7) 0.0294(4) 1.000 . Uani d ?
C(3) -0.2919(1) 0.3022(2) -0.61316(7) 0.0313(4) 1.000 . Uani d ?
C(4) -0.29034(12) 0.31850(13) -0.56088(7) 0.0269(4) 1.000 . Uani d ?
C(5) -0.32080(12) 0.08260(10) -0.44918(7) 0.0196(3) 1.000 . Uani d ?
C(6) -0.48721(13) -0.0297(2) -0.39692(9) 0.0393(5) 1.000 . Uani d ?
C(7) -0.4136(2) 0.1946(2) -0.38529(8) 0.0331(4) 1.000 . Uani d ?
C(8) -0.3229(2) 0.26987(13) -0.41009(8) 0.0306(4) 1.000 . Uani d ?
C(9) -0.7116(2) 0.8868(2) -0.7532(2) 0.0946(11) 1.000 . Uani d ?
B(1) -0.1545(2) 0.2512(1) -0.48278(8) 0.0252(4) 1.000 . Uani d ?
H(2) -0.1014 0.1160 -0.6834 0.018 1.000 . Uiso c ?
H(2) -0.0956 0.2294 -0.6886 0.018 1.000 . Uiso c ?
H(2) -0.2003 0.1905 -0.6948 0.018 1.000 . Uiso c ?
H(3) -0.3459 0.3408 -0.6399 0.018 1.000 . Uiso c ?
H(4) -0.3662 0.3662 -0.5360 0.018 1.000 . Uiso c ?
H(6) -0.5440 -0.0117 -0.3711 0.046 1.000 . Uiso c ?
H(6) -0.5381 -0.0516 -0.4284 0.046 1.000 . Uiso c ?
H(6) -0.4366 -0.1015 -0.3901 0.046 1.000 . Uiso c ?
H(7) -0.4692 0.2450 -0.3655 0.018 1.000 . Uiso c ?
H(8) -0.3036 0.3588 -0.4015 0.018 1.000 . Uiso c ?
H(9) -0.7275 0.8736 -0.7925 0.067 1.000 . Uiso c ?
H(9) -0.6440 0.8383 -0.7455 0.067 1.000 . Uiso c ?
H(9) -0.6853 0.9785 -0.7542 0.067 1.000 . Uiso c ?
H(11) -0.0566 0.1921 -0.4783 0.018 1.000 . Uiso c ?
H(12) -0.1336 0.3470 -0.4722 0.018 1.000 . Uiso c ?

loop_
_atom_site_aniso_label
_atom_site_aniso_U_11
_atom_site_aniso_U_22
_atom_site_aniso_U_33
_atom_site_aniso_U_12
_atom_site_aniso_U_13
_atom_site_aniso_U_23
Cd(1) 0.01730(4) 0.0173 0.01456(6) 0.00221(5) -0.0005 0.00045(4)
S(1) 0.0185(1) 0.0332(2) 0.0220(2) 0.00583(11) 0.0065(1) 0.0104(1)
S(2) 0.01853(13) 0.01724(13) 0.0262(2) -0.00091(11) 0.00166(12) -0.0065(2)
S(3) 0.0456(5) 0.0295(4) 0.0413(6) 0.0012(3) -0.0025(4) -0.0051(4)
O(1) 0.0351(4) 0.0351 0.101(2) 0.0003(8) 0.0128 0.0132(9)
N(1) 0.0273(6) 0.0129(5) 0.0233(8) 0.0019(4) 0.0037(5) 0.0063(4)
N(2) 0.0232(6) 0.0217(5) 0.0265(8) 0.0001(4) -0.0023(5) 0.0131(5)
N(3) 0.0249(6) 0.0129(5) 0.0234(8) 0.0013(4) 0.0061(5) 0.0003(4)
N(4) 0.0246(5) 0.0201(6) 0.0286(9) 0.0006(4) 0.0024(5) 0.0023(5)
C(1) 0.0172(5) 0.0237(6) 0.0154(7) -0.0060(4) -0.0033(5) 0.0025(5)
C(2) 0.0256(7) 0.0441(8) 0.0184(8) -0.0040(6) 0.0006(6) 0.0046(7)
C(3) 0.0209(7) 0.0392(9) 0.0339(10) 0.0084(5) -0.0027(7) 0.0013(8)
C(4) 0.0197(6) 0.0211(6) 0.0399(10) -0.0015(5) -0.0005(6) 0.0124(6)
C(5) 0.0152(5) 0.0096(5) 0.0342(9) 0.0026(4) -0.0028(6) -0.0025(5)
C(6) 0.0275(8) 0.0379(9) 0.0523(13) -0.0020(6) 0.0179(7) 0.0076(8)
C(7) 0.0377(8) 0.0337(8) 0.0279(10) 0.0120(6) 0.0194(7) 0.0029(7)
C(8) 0.0359(7) 0.0217(7) 0.0342(11) -0.0003(6) 0.0193(7) -0.0106(7)
C(9) 0.0291(9) 0.069(1) 0.186(4) 0.0085(9) -0.009(2) -0.066(2)
B(1) 0.0265(8) 0.0141(6) 0.0349(11) -0.0002(5) 0.0043(7) 0.0083(6)

loop_
_atom_type_symbol
_atom_type_oxidation_number
_atom_type_number_in_cell
_atom_type_scat_dispersion_real
_atom_type_scat_dispersion_imag
_atom_type_scat_source
Cd 0 4 -1.005 1.202
;International Tables for Crystallography
(1992, Vol. C, Tables 4.2.6.8 and 6.1.1.1)
;
S 0 20 0.110 0.124
;International Tables for Crystallography
(1992, Vol. C, Table 6.1.1.2)
;
N 0 32 0.004 0.003
;International Tables for Crystallography
(1992, Vol. C, Table 6.1.1.2)
;
C 0 72 0.002 0.002
;International Tables for Crystallography
(1992, Vol. C, Table 6.1.1.2)
;
H 0 120 0.000 0.000
;International Tables for Crystallography
(1992, Vol. C, Table 6.1.1.2)
;
O 0 4 0.008 0.006
;International Tables for Crystallography
(1992, Vol. C, Table 6.1.1.2)
;
B 0 8 0.000 0.001
;International Tables for Crystallography
(1992, Vol. C, Table 6.1.1.2)
;

loop_
_geom_angle_atom_site_label_1
_geom_angle_atom_site_label_2
_geom_angle_atom_site_label_3
_geom_angle
_geom_angle_site_symmetry_1
_geom_angle_site_symmetry_2
_geom_angle_site_symmetry_3
_geom_angle_publ_flag
S1 CD1 S1 114.55(6) . . . ?
S1 CD1 S2 104.31(4) . . . ?
S1 CD1 S2 119.21(4) . . . ?
S1 CD1 H11 68.0 . . . no
S1 CD1 H11 69.9 . . . no
S1 CD1 H3 163.2 . . . no
S1 CD1 H3 64.8 . . . no
S1 CD1 C1 30.52(8) . . . ?
S1 CD1 C1 120.08(8) . . . ?
S1 CD1 B1 68.80(11) . . . ?
S1 CD1 B1 84.46(11) . . . ?
S1 CD1 C5 103.97(9) . . . ?
S1 CD1 C5 95.28(9) . . . ?
S1 CD1 N1 50.53(8) . . . ?
S1 CD1 N1 107.52(8) . . . ?
S1 CD1 S2 119.21(4) 5_554 5_554 5_554 ?
S1 CD1 S2 104.31(4) 5_554 5_554 5_554 ?
S1 CD1 H11 69.9 5_554 5_554 5_554 no
S1 CD1 H11 68.0 5_554 5_554 5_554 no
S1 CD1 H3 64.8 5_554 5_554 5_554 no
S1 CD1 H3 163.2 5_554 5_554 5_554 no
S1 CD1 C1 120.08(8) 5_554 5_554 5_554 ?
S1 CD1 C1 30.52(8) 5_554 5_554 5_554 ?
S1 CD1 B1 84.46(11) 5_554 5_554 5_554 ?
S1 CD1 B1 68.80(11) 5_554 5_554 5_554 ?
S1 CD1 C5 95.28(9) 5_554 5_554 5_554 ?
S1 CD1 C5 103.97(9) 5_554 5_554 5_554 ?
S1 CD1 N1 107.52(8) 5_554 5_554 5_554 ?
S1 CD1 N1 50.53(8) 5_554 5_554 5_554 ?
S2 CD1 S2 94.34(5) . . . ?
S2 CD1 H11 84.9 . . . no
S2 CD1 H11 172.6 . . . no
S2 CD1 H3 65.0 . . . no
S2 CD1 H3 75.8 . . . no
S2 CD1 C1 76.31(8) . . . ?
S2 CD1 C1 133.61(9) . . . ?
S2 CD1 B1 67.91(10) . . . ?
S2 CD1 B1 162.22(10) . . . ?
S2 CD1 C5 28.58(8) . . . ?
S2 CD1 C5 117.32(7) . . . ?
S2 CD1 N1 64.93(7) . . . ?
S2 CD1 N1 147.62(8) . . . ?
S2 CD1 H11 172.6 5_554 5_554 5_554 no
S2 CD1 H11 84.9 5_554 5_554 5_554 no
S2 CD1 H3 75.8 5_554 5_554 5_554 no
S2 CD1 H3 65.0 5_554 5_554 5_554 no
S2 CD1 C1 133.61(9) 5_554 5_554 5_554 ?
S2 CD1 C1 76.31(8) 5_554 5_554 5_554 ?
S2 CD1 B1 162.22(10) 5_554 5_554 5_554 ?
S2 CD1 B1 67.91(10) 5_554 5_554 5_554 ?
S2 CD1 C5 117.32(7) 5_554 5_554 5_554 ?
S2 CD1 C5 28.58(8) 5_554 5_554 5_554 ?
S2 CD1 N1 147.62(8) 5_554 5_554 5_554 ?
S2 CD1 N1 64.93(7) 5_554 5_554 5_554 ?
H11 CD1 H11 96.8 . . . no
H11 CD1 H3 97.3 . . . no
H11 CD1 H3 121.7 . . . no
H11 CD1 C1 53.3 . . . no
H11 CD1 C1 98.9 . . . no
H11 CD1 B1 18.0 . . . no
H11 CD1 B1 112.9 . . . no
H11 CD1 C5 59.9 . . . no
H11 CD1 C5 155.7 . . . no
H11 CD1 N1 37.6 . . . no
H11 CD1 N1 112.4 . . . no
H11 CD1 H3 121.7 5_554 5_554 5_554 no
H11 CD1 H3 97.3 5_554 5_554 5_554 no
H11 CD1 C1 98.9 5_554 5_554 5_554 no
H11 CD1 C1 53.3 5_554 5_554 5_554 no
H11 CD1 B1 112.9 5_554 5_554 5_554 no
H11 CD1 B1 18.0 5_554 5_554 5_554 no
H11 CD1 C5 155.7 5_554 5_554 5_554 no
H11 CD1 C5 59.9 5_554 5_554 5_554 no
H11 CD1 N1 112.4 5_554 5_554 5_554 no
H11 CD1 N1 37.6 5_554 5_554 5_554 no
H3 CD1 H3 121.1 4_445 4_445 4_445 no
H3 CD1 C1 133.7 4_445 4_445 4_445 no
H3 CD1 C1 68.7 4_445 4_445 4_445 no
H3 CD1 B1 94.7 4_445 4_445 4_445 no
H3 CD1 B1 109.6 4_445 4_445 4_445 no
H3 CD1 C5 60.3 4_445 4_445 4_445 no
H3 CD1 C5 101.1 4_445 4_445 4_445 no
H3 CD1 N1 112.9 4_445 4_445 4_445 no
H3 CD1 N1 85.1 4_445 4_445 4_445 no
H3 CD1 C1 68.7 7_443 7_443 7_443 no
H3 CD1 C1 133.7 7_443 7_443 7_443 no
H3 CD1 B1 109.6 7_443 7_443 7_443 no
H3 CD1 B1 94.7 7_443 7_443 7_443 no
H3 CD1 C5 101.1 7_443 7_443 7_443 no
H3 CD1 C5 60.3 7_443 7_443 7_443 no
H3 CD1 N1 85.1 7_443 7_443 7_443 no
H3 CD1 N1 112.9 7_443 7_443 7_443 no
C1 CD1 C1 141.07(13) . . . ?
C1 CD1 B1 45.6(1) . . . ?
C1 CD1 B1 114.65(13) . . . ?
C1 CD1 C5 73.58(12) . . . ?
C1 CD1 C5 119.22(13) . . . ?
C1 CD1 N1 22.15(11) . . . ?
C1 CD1 N1 136.05(10) . . . ?
C1 CD1 B1 114.65(13) 5_554 5_554 5_554 ?
C1 CD1 B1 45.6(1) 5_554 5_554 5_554 ?
C1 CD1 C5 119.22(13) 5_554 5_554 5_554 ?
C1 CD1 C5 73.58(12) 5_554 5_554 5_554 ?
C1 CD1 N1 136.05(10) 5_554 5_554 5_554 ?
C1 CD1 N1 22.15(11) 5_554 5_554 5_554 ?
B1 CD1 B1 129.9(2) . . . ?
B1 CD1 C5 45.56(11) . . . ?
B1 CD1 C5 164.0(2) . . . ?
B1 CD1 N1 25.0(1) . . . ?
B1 CD1 N1 130.10(11) . . . ?
B1 CD1 C5 164.0(2) 5_554 5_554 5_554 ?
B1 CD1 C5 45.56(11) 5_554 5_554 5_554 ?
B1 CD1 N1 130.10(11) 5_554 5_554 5_554 ?
B1 CD1 N1 25.0(1) 5_554 5_554 5_554 ?
C5 CD1 C5 144.08(13) . . . ?
C5 CD1 N1 54.18(10) . . . ?
C5 CD1 N1 140.91(12) . . . ?
C5 CD1 N1 140.91(12) 5_554 5_554 5_554 ?
C5 CD1 N1 54.18(10) 5_554 5_554 5_554 ?
N1 CD1 N1 143.94(13) . . . ?
C1 S1 CD1 102.2(2) . . . ?
C1 S1 N2 24.9(2) . . . ?
C1 S1 H8 99.8 . . . no
C1 S1 N1 22.6(2) . . . ?
C1 S1 H11 68.6 . . . no
C1 S1 H11 152.2 . . . no
C1 S1 H7 147.8 . . . no
C1 S1 H2A 68.4 . . . no
C1 S1 C2 52.6(2) . . . ?
C1 S1 H3 94.6 . . . no
C1 S1 C8 112.9(2) . . . ?
C1 S1 B1 48.7(2) . . . ?
C1 S1 H2B 58.8 . . . no
C1 S1 C7 135.6(2) . . . ?
C1 S1 H9B 85.2 . . . no
CD1 S1 N2 120.74(10) . . . ?
CD1 S1 H8 157.0 . . . no
CD1 S1 N1 85.34(10) . . . ?
CD1 S1 H11 57.2 . . . no
CD1 S1 H11 56.2 . . . no
CD1 S1 H7 109.4 . . . no
CD1 S1 H2A 136.8 . . . no
CD1 S1 C2 137.45(10) . . . ?
CD1 S1 H3 69.6 . . . no
CD1 S1 C8 143.72(9) . . . ?
CD1 S1 B1 67.60(9) . . . ?
CD1 S1 H2B 150.7 . . . no
CD1 S1 C7 120.79(10) . . . ?
CD1 S1 H9B 94.6 . . . no
N2 S1 H8 82.3 . . . no
N2 S1 N1 47.5(1) . . . ?
N2 S1 H11 93.3 . . . no
N2 S1 H11 176.8 . . . no
N2 S1 H7 128.5 . . . no
N2 S1 H2A 43.7 . . . no
N2 S1 C2 27.66(13) . . . ?
N2 S1 H3 86.2 . . . no
N2 S1 C8 95.47(13) . . . ?
N2 S1 B1 73.6(2) . . . ?
N2 S1 H2B 35.1 . . . no
N2 S1 C7 118.17(13) . . . ?
N2 S1 H9B 99.7 . . . no
H8 S1 N1 113.8 3_554 3_554 3_554 no
H8 S1 H11 127.0 3_554 3_554 3_554 no
H8 S1 H11 100.8 3_554 3_554 3_554 no
H8 S1 H7 48.1 3_554 3_554 3_554 no
H8 S1 H2A 59.0 3_554 3_554 3_554 no
H8 S1 C2 63.4 3_554 3_554 3_554 no
H8 S1 H3 115.3 3_554 3_554 3_554 no
H8 S1 C8 13.4 3_554 3_554 3_554 no
H8 S1 B1 124.9 3_554 3_554 3_554 no
H8 S1 H2B 50.6 3_554 3_554 3_554 no
H8 S1 C7 36.4 3_554 3_554 3_554 no
H8 S1 H9B 80.5 3_554 3_554 3_554 no
N1 S1 H11 46.1 . . . no
N1 S1 H11 129.8 . . . no
N1 S1 H7 154.8 . . . no
N1 S1 H2A 91.0 . . . no
N1 S1 C2 75.1(1) . . . ?
N1 S1 H3 102.8 . . . no
N1 S1 C8 125.45(12) . . . ?
N1 S1 B1 26.2(1) . . . ?
N1 S1 H2B 80.4 . . . no
N1 S1 C7 143.78(13) . . . ?
N1 S1 H9B 71.6 . . . no
H11 S1 H11 84.1 . . . no
H11 S1 H7 125.1 . . . no
H11 S1 H2A 137.0 . . . no
H11 S1 C2 120.6 . . . no
H11 S1 H3 117.1 . . . no
H11 S1 C8 128.2 . . . no
H11 S1 B1 20.0 . . . no
H11 S1 H2B 123.0 . . . no
H11 S1 C7 124.9 . . . no
H11 S1 H9B 48.0 . . . no
H11 S1 H7 54.7 5_554 5_554 5_554 no
H11 S1 H2A 138.9 5_554 5_554 5_554 no
H11 S1 C2 155.1 5_554 5_554 5_554 no
H11 S1 H3 93.3 5_554 5_554 5_554 no
H11 S1 C8 87.6 5_554 5_554 5_554 no
H11 S1 B1 103.8 5_554 5_554 5_554 no
H11 S1 H2B 148.1 5_554 5_554 5_554 no
H11 S1 C7 65.0 5_554 5_554 5_554 no
H11 S1 H9B 80.0 5_554 5_554 5_554 no
H7 S1 H2A 91.4 3_554 3_554 3_554 no
H7 S1 C2 103.7 3_554 3_554 3_554 no
H7 S1 H3 101.5 3_554 3_554 3_554 no
H7 S1 C8 34.9 3_554 3_554 3_554 no
H7 S1 B1 141.8 3_554 3_554 3_554 no
H7 S1 H2B 93.7 3_554 3_554 3_554 no
H7 S1 C7 12.5 3_554 3_554 3_554 no
H7 S1 H9B 86.6 3_554 3_554 3_554 no
H2A S1 C2 16.6 . . . no
H2A S1 H3 69.3 . . . no
H2A S1 C8 68.4 . . . no
H2A S1 B1 117.2 . . . no
H2A S1 H2B 20.3 . . . no
H2A S1 C7 85.5 . . . no
H2A S1 H9B 124.8 . . . no
C2 S1 H3 78.3 . . . no
C2 S1 C8 75.10(13) . . . ?
C2 S1 B1 101.1(1) . . . ?
C2 S1 H2B 13.2 . . . no
C2 S1 C7 95.6(1) . . . ?
C2 S1 H9B 113.6 . . . no
H3 S1 C8 114.4 7_443 7_443 7_443 no
H3 S1 B1 111.7 7_443 7_443 7_443 no
H3 S1 H2B 88.6 7_443 7_443 7_443 no
H3 S1 C7 109.5 7_443 7_443 7_443 no
H3 S1 H9B 163.9 7_443 7_443 7_443 no
C8 S1 B1 131.7(1) 3_554 3_554 3_554 ?
C8 S1 H2B 62.9 3_554 3_554 3_554 no
C8 S1 C7 23.01(12) 3_554 3_554 3_554 ?
C8 S1 H9B 80.2 3_554 3_554 3_554 no
B1 S1 H2B 105.1 . . . no
B1 S1 C7 137.8(2) . . . ?
B1 S1 H9B 56.8 . . . no
H2B S1 C7 84.4 . . . no
H2B S1 H9B 104.9 . . . no
C7 S1 H9B 81.0 3_554 3_554 3_554 no
C5 S2 CD1 105.3(2) . . . ?
C5 S2 N4 24.4(2) . . . ?
C5 S2 N3 22.9(2) . . . ?
C5 S2 H2C 114.8 . . . no
C5 S2 H6B 62.6 . . . no
C5 S2 H6C 62.0 . . . no
C5 S2 C6 51.2(2) . . . ?
C5 S2 H3 80.7 . . . no
C5 S2 H2B 148.1 . . . no
C5 S2 H2C 164.6 . . . no
C5 S2 B1 50.2(2) . . . ?
C5 S2 H9C 54.2 . . . no
C5 S2 N1 68.3(2) . . . ?
C5 S2 H11 62.9 . . . no
CD1 S2 N4 122.58(10) . . . ?
CD1 S2 N3 88.80(8) . . . ?
CD1 S2 H2C 94.0 . . . no
CD1 S2 H6B 152.9 . . . no
CD1 S2 H6C 124.1 . . . no
CD1 S2 C6 135.38(13) . . . ?
CD1 S2 H3 68.5 . . . no
CD1 S2 H2B 106.5 . . . no
CD1 S2 H2C 87.2 . . . no
CD1 S2 B1 67.26(9) . . . ?
CD1 S2 H9C 136.3 . . . no
CD1 S2 N1 72.12(7) . . . ?
CD1 S2 H11 47.7 . . . no
N4 S2 N3 47.28(11) . . . ?
N4 S2 H2C 94.6 . . . no
N4 S2 H6B 39.4 . . . no
N4 S2 H6C 39.2 . . . no
N4 S2 C6 26.80(12) . . . ?
N4 S2 H3 74.9 . . . no
N4 S2 H2B 127.1 . . . no
N4 S2 H2C 140.2 . . . no
N4 S2 B1 74.61(13) . . . ?
N4 S2 H9C 55.8 . . . no
N4 S2 N1 91.15(11) . . . ?
N4 S2 H11 86.1 . . . no
N3 S2 H2C 133.0 . . . no
N3 S2 H6B 84.5 . . . no
N3 S2 H6C 84.3 . . . no
N3 S2 C6 74.1(1) . . . ?
N3 S2 H3 88.9 . . . no
N3 S2 H2B 159.1 . . . no
N3 S2 H2C 172.1 . . . no
N3 S2 B1 27.39(13) . . . ?
N3 S2 H9C 57.9 . . . no
N3 S2 N1 46.78(11) . . . ?
N3 S2 H11 42.3 . . . no
H2C S2 H6B 72.2 4_445 4_445 4_445 no
H2C S2 H6C 55.8 4_445 4_445 4_445 no
H2C S2 C6 71.4 4_445 4_445 4_445 no
H2C S2 H3 49.9 4_445 4_445 4_445 no
H2C S2 H2B 61.5 4_445 4_445 4_445 no
H2C S2 H2C 54.2 4_445 4_445 4_445 no
H2C S2 B1 145.8 4_445 4_445 4_445 no
H2C S2 H9C 129.1 4_445 4_445 4_445 no
H2C S2 N1 165.9 4_445 4_445 4_445 no
H2C S2 H11 130.3 4_445 4_445 4_445 no
H6B S2 H6C 29.1 . . . no
H6B S2 C6 18.3 . . . no
H6B S2 H3 85.1 . . . no
H6B S2 H2B 87.7 . . . no
H6B S2 H2C 102.2 . . . no
H6B S2 B1 111.4 . . . no
H6B S2 H9C 58.7 . . . no
H6B S2 N1 119.3 . . . no
H6B S2 H11 125.4 . . . no
H6C S2 C6 17.0 . . . no
H6C S2 H3 56.0 . . . no
H6C S2 H2B 98.1 . . . no
H6C S2 H2C 103.6 . . . no
H6C S2 B1 110.2 . . . no
H6C S2 H9C 83.2 . . . no
H6C S2 N1 130.2 . . . no
H6C S2 H11 114.6 . . . no
C6 S2 H3 70.3 . . . no
C6 S2 H2B 102.7 . . . no
C6 S2 H2C 113.5 . . . no
C6 S2 B1 101.4(2) . . . ?
C6 S2 H9C 66.3 . . . no
C6 S2 N1 116.7(1) . . . ?
C6 S2 H11 111.2 . . . no
H3 S2 H2B 109.8 4_445 4_445 4_445 no
H3 S2 H2C 96.0 4_445 4_445 4_445 no
H3 S2 B1 96.0 4_445 4_445 4_445 no
H3 S2 H9C 130.7 4_445 4_445 4_445 no
H3 S2 N1 120.0 4_445 4_445 4_445 no
H3 S2 H11 83.0 4_445 4_445 4_445 no
H2B S2 H2C 20.8 7_443 7_443 7_443 no
H2B S2 B1 149.4 7_443 7_443 7_443 no
H2B S2 H9C 101.6 7_443 7_443 7_443 no
H2B S2 N1 123.9 7_443 7_443 7_443 no
H2B S2 H11 146.1 7_443 7_443 7_443 no
H2C S2 B1 145.2 7_443 7_443 7_443 no
H2C S2 H9C 121.8 7_443 7_443 7_443 no
H2C S2 N1 125.3 7_443 7_443 7_443 no
H2C S2 H11 132.0 7_443 7_443 7_443 no
B1 S2 H9C 71.4 . . . no
B1 S2 N1 25.8(1) . . . ?
B1 S2 H11 20.2 . . . no
H9C S2 N1 64.4 4_345 4_345 4_345 no
H9C S2 H11 91.6 4_345 4_345 4_345 no
N1 S2 H11 37.3 . . . no
H9A S3 S3 98.0 6_553 6_553 6_553 no
H9A S3 O1 125.3 6_553 6_553 6_553 no
H9A S3 C9 111.3 6_553 6_553 6_553 no
H9A S3 C9 36.0 6_553 6_553 6_553 no
H9A S3 H9B 95.1 6_553 6_553 6_553 no
H9A S3 H9A 107.2 6_553 6_553 6_553 no
H9A S3 H9C 133.8 6_553 6_553 6_553 no
H9A S3 H9C 39.1 6_553 6_553 6_553 no
H9A S3 H9B 35.8 6_553 6_553 6_553 no
H9A S3 H4 82.0 6_553 6_553 6_553 no
H9A S3 H4 157.9 6_553 6_553 6_553 no
H9A S3 H7 112.7 6_553 6_553 6_553 no
S3 S3 O1 60.5(1) 6_553 6_553 6_553 ?
S3 S3 C9 63.5(5) 6_553 6_553 6_553 ?
S3 S3 C9 62.0(6) 6_553 6_553 6_553 ?
S3 S3 H9B 75.7 6_553 6_553 6_553 no
S3 S3 H9A 38.6 6_553 6_553 6_553 no
S3 S3 H9C 71.6 6_553 6_553 6_553 no
S3 S3 H9C 68.3 6_553 6_553 6_553 no
S3 S3 H9B 65.1 6_553 6_553 6_553 no
S3 S3 H4 89.2 6_553 6_553 6_553 no
S3 S3 H4 61.8 6_553 6_553 6_553 no
S3 S3 H7 146.7 6_553 6_553 6_553 no
O1 S3 C9 102.4(5) . . . ?
O1 S3 C9 101.5(4) . . . ?
O1 S3 H9B 122.0 . . . no
O1 S3 H9A 86.3 . . . no
O1 S3 H9C 89.5 . . . no
O1 S3 H9C 87.8 . . . no
O1 S3 H9B 113.8 . . . no
O1 S3 H4 51.0 . . . no
O1 S3 H4 38.7 . . . no
O1 S3 H7 107.4 . . . no
C9 S3 C9 95.1(5) . . . ?
C9 S3 H9B 19.8 . . . no
C9 S3 H9A 25.0 . . . no
C9 S3 H9C 23.3 . . . no
C9 S3 H9C 115.6 . . . no
C9 S3 H9B 83.6 . . . no
C9 S3 H4 150.5 . . . no
C9 S3 H4 69.3 . . . no
C9 S3 H7 92.4 . . . no
C9 S3 H9B 88.0 6_553 6_553 6_553 no
C9 S3 H9A 79.7 6_553 6_553 6_553 no
C9 S3 H9C 116.9 6_553 6_553 6_553 no
C9 S3 H9C 22.4 6_553 6_553 6_553 no
C9 S3 H9B 15.2 6_553 6_553 6_553 no
C9 S3 H4 80.4 6_553 6_553 6_553 no
C9 S3 H4 122.7 6_553 6_553 6_553 no
C9 S3 H7 147.8 6_553 6_553 6_553 no
H9B S3 H9A 38.9 . . . no
H9B S3 H9C 38.9 . . . no
H9B S3 H9C 110.3 . . . no
H9B S3 H9B 74.0 . . . no
H9B S3 H4 164.2 . . . no
H9B S3 H4 88.6 . . . no
H9B S3 H7 88.5 . . . no
H9A S3 H9C 38.8 . . . no
H9A S3 H9C 96.3 . . . no
H9A S3 H9B 72.7 . . . no
H9A S3 H4 127.2 . . . no
H9A S3 H4 63.4 . . . no
H9A S3 H7 115.6 . . . no
H9C S3 H9C 135.2 . . . no
H9C S3 H9B 106.6 . . . no
H9C S3 H4 140.3 . . . no
H9C S3 H4 51.8 . . . no
H9C S3 H7 77.7 . . . no
H9C S3 H9B 37.1 6_553 6_553 6_553 no
H9C S3 H4 58.2 6_553 6_553 6_553 no
H9C S3 H4 119.5 6_553 6_553 6_553 no
H9C S3 H7 144.9 6_553 6_553 6_553 no
H9B S3 H4 95.3 6_553 6_553 6_553 no
H9B S3 H4 126.7 6_553 6_553 6_553 no
H9B S3 H7 138.5 6_553 6_553 6_553 no
H4 S3 H4 88.5 7_353 7_353 7_353 no
H4 S3 H7 107.0 7_353 7_353 7_353 no
H4 S3 H7 89.1 3_464 3_464 3_464 no
S3 O1 S3 59.0(3) . . . ?
S3 O1 H4 114.8 . . . no
S3 O1 H4 95.2 . . . no
S3 O1 C9 40.3(4) . . . ?
S3 O1 C9 41.1(3) . . . ?
S3 O1 H9A 57.3 . . . no
S3 O1 H9A 25.7 . . . no
S3 O1 H9C 55.2 . . . no
S3 O1 H9C 56.9 . . . no
S3 O1 H2A 113.3 . . . no
S3 O1 H2A 172.2 . . . no
S3 O1 C4 114.6(2) . . . ?
S3 O1 C4 91.8(2) . . . ?
S3 O1 H9B 34.4 . . . no
S3 O1 H9B 40.7 . . . no
S3 O1 H4 95.2 6_553 6_553 6_553 no
S3 O1 H4 114.8 6_553 6_553 6_553 no
S3 O1 C9 41.1(3) 6_553 6_553 6_553 ?
S3 O1 C9 40.3(4) 6_553 6_553 6_553 ?
S3 O1 H9A 25.7 6_553 6_553 6_553 no
S3 O1 H9A 57.3 6_553 6_553 6_553 no
S3 O1 H9C 56.9 6_553 6_553 6_553 no
S3 O1 H9C 55.2 6_553 6_553 6_553 no
S3 O1 H2A 172.2 6_553 6_553 6_553 no
S3 O1 H2A 113.3 6_553 6_553 6_553 no
S3 O1 C4 91.8(2) 6_553 6_553 6_553 ?
S3 O1 C4 114.6(2) 6_553 6_553 6_553 ?
S3 O1 H9B 40.7 6_553 6_553 6_553 no
S3 O1 H9B 34.4 6_553 6_553 6_553 no
H4 O1 H4 146.0 3_464 3_464 3_464 no
H4 O1 C9 79.5 3_464 3_464 3_464 no
H4 O1 C9 133.8 3_464 3_464 3_464 no
H4 O1 H9A 74.9 3_464 3_464 3_464 no
H4 O1 H9A 138.2 3_464 3_464 3_464 no
H4 O1 H9C 60.6 3_464 3_464 3_464 no
H4 O1 H9C 150.0 3_464 3_464 3_464 no
H4 O1 H2A 88.9 3_464 3_464 3_464 no
H4 O1 H2A 63.5 3_464 3_464 3_464 no
H4 O1 C4 3.8 3_464 3_464 3_464 no
H4 O1 C4 147.9 3_464 3_464 3_464 no
H4 O1 H9B 85.5 3_464 3_464 3_464 no
H4 O1 H9B 127.6 3_464 3_464 3_464 no
H4 O1 C9 133.8 7_353 7_353 7_353 no
H4 O1 C9 79.5 7_353 7_353 7_353 no
H4 O1 H9A 138.2 7_353 7_353 7_353 no
H4 O1 H9A 74.9 7_353 7_353 7_353 no
H4 O1 H9C 150.0 7_353 7_353 7_353 no
H4 O1 H9C 60.6 7_353 7_353 7_353 no
H4 O1 H2A 63.5 7_353 7_353 7_353 no
H4 O1 H2A 88.9 7_353 7_353 7_353 no
H4 O1 C4 147.9 7_353 7_353 7_353 no
H4 O1 C4 3.8 7_353 7_353 7_353 no
H4 O1 H9B 127.6 7_353 7_353 7_353 no
H4 O1 H9B 85.5 7_353 7_353 7_353 no
C9 O1 C9 58.9(4) . . . ?
C9 O1 H9A 22.2 . . . no
C9 O1 H9A 58.9 . . . no
C9 O1 H9C 20.6 . . . no
C9 O1 H9C 79.5 . . . no
C9 O1 H2A 133.9 . . . no
C9 O1 H2A 133.9 . . . no
C9 O1 C4 78.1(3) . . . ?
C9 O1 C4 130.9(3) . . . ?
C9 O1 H9B 6.2 . . . no
C9 O1 H9B 53.8 . . . no
C9 O1 H9A 58.9 6_553 6_553 6_553 no
C9 O1 H9A 22.2 6_553 6_553 6_553 no
C9 O1 H9C 79.5 6_553 6_553 6_553 no
C9 O1 H9C 20.6 6_553 6_553 6_553 no
C9 O1 H2A 133.9 6_553 6_553 6_553 no
C9 O1 H2A 133.9 6_553 6_553 6_553 no
C9 O1 C4 130.9(3) 6_553 6_553 6_553 ?
C9 O1 C4 78.1(3) 6_553 6_553 6_553 ?
C9 O1 H9B 53.8 6_553 6_553 6_553 no
C9 O1 H9B 6.2 6_553 6_553 6_553 no
H9A O1 H9A 68.2 . . . no
H9A O1 H9C 32.1 . . . no
H9A O1 H9C 77.6 . . . no
H9A O1 H2A 152.4 . . . no
H9A O1 H2A 115.6 . . . no
H9A O1 C4 72.2 . . . no
H9A O1 C4 137.0 . . . no
H9A O1 H9B 25.5 . . . no
H9A O1 H9B 52.8 . . . no
H9A O1 H9C 77.6 6_553 6_553 6_553 no
H9A O1 H9C 32.1 6_553 6_553 6_553 no
H9A O1 H2A 115.6 6_553 6_553 6_553 no
H9A O1 H2A 152.4 6_553 6_553 6_553 no
H9A O1 C4 137.0 6_553 6_553 6_553 no
H9A O1 C4 72.2 6_553 6_553 6_553 no
H9A O1 H9B 52.8 6_553 6_553 6_553 no
H9A O1 H9B 25.5 6_553 6_553 6_553 no
H9C O1 H9C 100.2 . . . no
H9C O1 H2A 120.4 . . . no
H9C O1 H2A 121.1 . . . no
H9C O1 C4 59.8 . . . no
H9C O1 C4 146.4 . . . no
H9C O1 H9B 25.9 . . . no
H9C O1 H9B 74.5 . . . no
H9C O1 H2A 121.1 6_553 6_553 6_553 no
H9C O1 H2A 120.4 6_553 6_553 6_553 no
H9C O1 C4 146.4 6_553 6_553 6_553 no
H9C O1 C4 59.8 6_553 6_553 6_553 no
H9C O1 H9B 74.5 6_553 6_553 6_553 no
H9C O1 H9B 25.9 6_553 6_553 6_553 no
H2A O1 H2A 74.4 1_465 1_465 1_465 no
H2A O1 C4 92.4 1_465 1_465 1_465 no
H2A O1 C4 63.1 1_465 1_465 1_465 no
H2A O1 H9B 133.5 1_465 1_465 1_465 no
H2A O1 H9B 139.5 1_465 1_465 1_465 no
H2A O1 C4 63.1 6_463 6_463 6_463 no
H2A O1 C4 92.4 6_463 6_463 6_463 no
H2A O1 H9B 139.5 6_463 6_463 6_463 no
H2A O1 H9B 133.5 6_463 6_463 6_463 no
C4 O1 C4 150.2(2) 3_464 3_464 3_464 ?
C4 O1 H9B 84.2 3_464 3_464 3_464 no
C4 O1 H9B 124.7 3_464 3_464 3_464 no
C4 O1 H9B 124.7 7_353 7_353 7_353 no
C4 O1 H9B 84.2 7_353 7_353 7_353 no
H9B O1 H9B 49.1 . . . no
C1 N1 C4 105.9(5) . . . ?
C1 N1 B1 129.3(4) . . . ?
C1 N1 H12 136.0 . . . no
C1 N1 N2 34.7(3) . . . ?
C1 N1 H11 97.8 . . . no
C1 N1 H4 131.4 . . . no
C1 N1 C3 71.3(3) . . . ?
C1 N1 N3 140.4(3) . . . ?
C1 N1 S1 29.5(2) . . . ?
C1 N1 H6B 84.1 . . . no
C1 N1 C5 120.4(3) . . . ?
C1 N1 H3 75.4 . . . no
C1 N1 S2 91.1(2) . . . ?
C1 N1 CD1 68.4(2) . . . ?
C4 N1 B1 124.5(5) . . . ?
C4 N1 H12 106.1 . . . no
C4 N1 N2 71.2(4) . . . ?
C4 N1 H11 155.1 . . . no
C4 N1 H4 26.0 . . . no
C4 N1 C3 34.6(3) . . . ?
C4 N1 N3 104.2(3) . . . ?
C4 N1 S1 135.3(4) . . . ?
C4 N1 H6B 80.4 . . . no
C4 N1 C5 106.0(3) . . . ?
C4 N1 H3 30.5 . . . no
C4 N1 S2 113.5(3) . . . ?
C4 N1 CD1 153.1(3) . . . ?
B1 N1 H12 28.2 . . . no
B1 N1 N2 163.0(3) . . . ?
B1 N1 H11 31.5 . . . no
B1 N1 H4 99.3 . . . no
B1 N1 C3 158.7(3) . . . ?
B1 N1 N3 35.8(2) . . . ?
B1 N1 S1 99.9(3) . . . ?
B1 N1 H6B 97.3 . . . no
B1 N1 C5 54.7(3) . . . ?
B1 N1 H3 154.5 . . . no
B1 N1 S2 75.7(3) . . . ?
B1 N1 CD1 69.1(2) . . . ?
H12 N1 N2 150.1 . . . no
H12 N1 H11 49.7 . . . no
H12 N1 H4 85.9 . . . no
H12 N1 C3 134.5 . . . no
H12 N1 N3 54.6 . . . no
H12 N1 S1 112.1 . . . no
H12 N1 H6B 72.4 . . . no
H12 N1 C5 77.9 . . . no
H12 N1 H3 131.1 . . . no
H12 N1 S2 102.9 . . . no
H12 N1 CD1 94.1 . . . no
N2 N1 H11 132.0 . . . no
N2 N1 H4 96.9 . . . no
N2 N1 C3 36.6(2) . . . ?
N2 N1 N3 155.2(2) . . . ?
N2 N1 S1 64.1(2) . . . ?
N2 N1 H6B 77.9 . . . no
N2 N1 C5 131.9(2) . . . ?
N2 N1 H3 40.7 . . . no
N2 N1 S2 105.3(2) . . . ?
N2 N1 CD1 99.8(2) . . . ?
H11 N1 H4 130.7 . . . no
H11 N1 C3 167.0 . . . no
H11 N1 N3 59.1 . . . no
H11 N1 S1 68.5 . . . no
H11 N1 H6B 94.9 . . . no
H11 N1 C5 66.9 . . . no
H11 N1 H3 169.7 . . . no
H11 N1 S2 72.8 . . . no
H11 N1 CD1 45.5 . . . no
H4 N1 C3 60.4 . . . no
H4 N1 N3 79.2 . . . no
H4 N1 S1 160.8 . . . no
H4 N1 H6B 89.4 . . . no
H4 N1 C5 86.0 . . . no
H4 N1 H3 56.3 . . . no
H4 N1 S2 103.5 . . . no
H4 N1 CD1 145.6 . . . no
C3 N1 N3 133.9(2) . . . ?
C3 N1 S1 100.7(2) . . . ?
C3 N1 H6B 77.4 . . . no
C3 N1 C5 124.4(2) . . . ?
C3 N1 H3 4.2 . . . no
C3 N1 S2 113.4(2) . . . ?
C3 N1 CD1 131.1(2) . . . ?
N3 N1 S1 116.4(2) . . . ?
N3 N1 H6B 126.2 . . . no
N3 N1 C5 24.18(12) . . . ?
N3 N1 H3 130.9 . . . no
N3 N1 S2 53.07(11) . . . ?
N3 N1 CD1 73.08(12) . . . ?
S1 N1 H6B 89.7 . . . no
S1 N1 C5 104.0(1) . . . ?
S1 N1 H3 104.8 . . . no
S1 N1 S2 79.93(9) . . . ?
S1 N1 CD1 44.13(6) . . . ?
H6B N1 C5 150.1 5_564 5_564 5_564 no
H6B N1 H3 76.9 5_564 5_564 5_564 no
H6B N1 S2 166.1 5_564 5_564 5_564 no
H6B N1 CD1 123.5 5_564 5_564 5_564 no
C5 N1 H3 123.1 . . . no
C5 N1 S2 29.66(9) . . . ?
C5 N1 CD1 60.55(10) . . . ?
H3 N1 S2 114.5 . . . no
H3 N1 CD1 134.8 . . . no
S2 N1 CD1 42.96(5) . . . ?
C1 N2 C3 109.5(5) . . . ?
C1 N2 C2 127.0(4) . . . ?
C1 N2 H2C 146.4 . . . no
C1 N2 H2B 123.2 . . . no
C1 N2 H3 131.9 . . . no
C1 N2 H2A 108.4 . . . no
C1 N2 C4 72.3(3) . . . ?
C1 N2 N1 35.2(3) . . . ?
C1 N2 S1 33.2(2) . . . ?
C1 N2 H6C 108.8 . . . no
C1 N2 H6A 89.6 . . . no
C1 N2 H6B 69.6 . . . no
C1 N2 H4 76.8 . . . no
C1 N2 C6 84.0(3) . . . ?
C1 N2 H8 74.9 . . . no
C3 N2 C2 123.6(4) . . . ?
C3 N2 H2C 103.5 . . . no
C3 N2 H2B 121.2 . . . no
C3 N2 H3 22.5 . . . no
C3 N2 H2A 141.6 . . . no
C3 N2 C4 37.2(3) . . . ?
C3 N2 N1 74.2(3) . . . ?
C3 N2 S1 142.7(4) . . . ?
C3 N2 H6C 77.1 . . . no
C3 N2 H6A 89.5 . . . no
C3 N2 H6B 78.0 . . . no
C3 N2 H4 32.6 . . . no
C3 N2 C6 79.2(3) . . . ?
C3 N2 H8 147.0 . . . no
C2 N2 H2C 21.6 . . . no
C2 N2 H2B 21.2 . . . no
C2 N2 H3 101.1 . . . no
C2 N2 H2A 20.0 . . . no
C2 N2 C4 160.5(4) . . . ?
C2 N2 N1 162.0(3) . . . ?
C2 N2 S1 93.8(3) . . . ?
C2 N2 H6C 86.1 . . . no
C2 N2 H6A 89.2 . . . no
C2 N2 H6B 117.4 . . . no
C2 N2 H4 156.2 . . . no
C2 N2 C6 102.9(3) . . . ?
C2 N2 H8 60.3 . . . no
H2C N2 H2B 35.6 . . . no
H2C N2 H3 81.2 . . . no
H2C N2 H2A 38.2 . . . no
H2C N2 C4 140.6 . . . no
H2C N2 N1 174.3 . . . no
H2C N2 S1 113.6 . . . no
H2C N2 H6C 72.0 . . . no
H2C N2 H6A 97.4 . . . no
H2C N2 H6B 125.2 . . . no
H2C N2 H4 135.6 . . . no
H2C N2 C6 109.0 . . . no
H2C N2 H8 81.2 . . . no
H2B N2 H3 100.5 . . . no
H2B N2 H2A 33.8 . . . no
H2B N2 C4 149.6 . . . no
H2B N2 N1 149.9 . . . no
H2B N2 S1 92.9 . . . no
H2B N2 H6C 106.2 . . . no
H2B N2 H6A 68.1 . . . no
H2B N2 H6B 96.2 . . . no
H2B N2 H4 148.7 . . . no
H2B N2 C6 81.8 . . . no
H2B N2 H8 48.7 . . . no
H3 N2 H2A 119.4 . . . no
H3 N2 C4 59.7 . . . no
H3 N2 N1 96.7 . . . no
H3 N2 S1 165.1 . . . no
H3 N2 H6C 72.7 . . . no
H3 N2 H6A 89.2 . . . no
H3 N2 H6B 88.2 . . . no
H3 N2 H4 55.1 . . . no
H3 N2 C6 83.4 . . . no
H3 N2 H8 139.6 . . . no
H2A N2 C4 175.3 . . . no
H2A N2 N1 143.5 . . . no
H2A N2 S1 75.4 . . . no
H2A N2 H6C 85.0 . . . no
H2A N2 H6A 97.0 . . . no
H2A N2 H6B 121.9 . . . no
H2A N2 H4 170.9 . . . no
H2A N2 C6 111.0 . . . no
H2A N2 H8 52.4 . . . no
C4 N2 N1 37.0(2) . . . ?
C4 N2 S1 105.5(2) . . . ?
C4 N2 H6C 90.4 . . . no
C4 N2 H6A 87.6 . . . no
C4 N2 H6B 62.7 . . . no
C4 N2 H4 5.3 . . . no
C4 N2 C6 73.6(2) . . . ?
C4 N2 H8 131.7 . . . no
N1 N2 S1 68.4(2) . . . ?
N1 N2 H6C 102.3 . . . no
N1 N2 H6A 87.9 . . . no
N1 N2 H6B 59.8 . . . no
N1 N2 H4 41.7 . . . no
N1 N2 C6 75.9(2) . . . ?
N1 N2 H8 103.6 . . . no
S1 N2 H6C 109.9 . . . no
S1 N2 H6A 89.8 . . . no
S1 N2 H6B 83.9 . . . no
S1 N2 H4 110.1 . . . no
S1 N2 C6 92.2(2) . . . ?
S1 N2 H8 49.0 . . . no
H6C N2 H6A 160.0 3_454 3_454 3_454 no
H6C N2 H6B 152.6 3_454 3_454 3_454 no
H6C N2 H4 86.3 3_454 3_454 3_454 no
H6C N2 C6 155.7 3_454 3_454 3_454 no
H6C N2 H8 133.9 3_454 3_454 3_454 no
H6A N2 H6B 28.5 5_564 5_564 5_564 no
H6A N2 H4 90.3 5_564 5_564 5_564 no
H6A N2 C6 14.1 5_564 5_564 5_564 no
H6A N2 H8 57.5 5_564 5_564 5_564 no
H6B N2 H4 66.6 5_564 5_564 5_564 no
H6B N2 C6 16.3 5_564 5_564 5_564 no
H6B N2 H8 73.1 5_564 5_564 5_564 no
H4 N2 C6 76.4 . . . no
H4 N2 H8 136.7 . . . no
C6 N2 H8 68.5 5_564 5_564 5_564 no
C8 N3 C5 108.2(4) . . . ?
C8 N3 B1 124.4(4) . . . ?
C8 N3 H8 22.5 . . . no
C8 N3 H12 96.7 . . . no
C8 N3 N4 72.4(3) . . . ?
C8 N3 C7 35.7(3) . . . ?
C8 N3 H11 131.7 . . . no
C8 N3 N1 136.4(4) . . . ?
C8 N3 S2 137.2(3) . . . ?
C8 N3 H4 96.4 . . . no
C8 N3 H9C 90.5 . . . no
C8 N3 H7 26.7 . . . no
C8 N3 C4 116.5(4) . . . ?
C8 N3 H7 86.9 . . . no
C5 N3 B1 127.1(4) . . . ?
C5 N3 H8 130.8 . . . no
C5 N3 H12 154.9 . . . no
C5 N3 N4 35.9(3) . . . ?
C5 N3 C7 72.5(3) . . . ?
C5 N3 H11 109.9 . . . no
C5 N3 N1 106.8(3) . . . ?
C5 N3 S2 29.0(2) . . . ?
C5 N3 H4 112.0 . . . no
C5 N3 H9C 65.6 . . . no
C5 N3 H7 82.0 . . . no
C5 N3 C4 108.3(3) . . . ?
C5 N3 H7 119.9 . . . no
B1 N3 H8 102.0 . . . no
B1 N3 H12 27.8 . . . no
B1 N3 N4 162.7(3) . . . ?
B1 N3 C7 159.9(4) . . . ?
B1 N3 H11 27.8 . . . no
B1 N3 N1 34.5(3) . . . ?
B1 N3 S2 98.3(3) . . . ?
B1 N3 H4 69.4 . . . no
B1 N3 H9C 114.5 . . . no
B1 N3 H7 150.9 . . . no
B1 N3 C4 53.9(3) . . . ?
B1 N3 H7 63.3 . . . no
H8 N3 H12 74.2 . . . no
H8 N3 N4 94.9 . . . no
H8 N3 C7 58.3 . . . no
H8 N3 H11 113.4 . . . no
H8 N3 N1 117.2 . . . no
H8 N3 S2 159.7 . . . no
H8 N3 H4 86.1 . . . no
H8 N3 H9C 99.7 . . . no
H8 N3 H7 48.9 . . . no
H8 N3 C4 102.9 . . . no
H8 N3 H7 76.2 . . . no
H12 N3 N4 168.7 . . . no
H12 N3 C7 132.4 . . . no
H12 N3 H11 47.4 . . . no
H12 N3 N1 53.3 . . . no
H12 N3 S2 126.1 . . . no
H12 N3 H4 67.0 . . . no
H12 N3 H9C 118.6 . . . no
H12 N3 H7 123.1 . . . no
H12 N3 C4 61.1 . . . no
H12 N3 H7 56.9 . . . no
N4 N3 C7 36.6(2) . . . ?
N4 N3 H11 138.9 . . . no
N4 N3 N1 137.3(3) . . . ?
N4 N3 S2 64.8(2) . . . ?
N4 N3 H4 116.2 . . . no
N4 N3 H9C 65.6 . . . no
N4 N3 H7 46.3 . . . no
N4 N3 C4 125.9(2) . . . ?
N4 N3 H7 118.1 . . . no
C7 N3 H11 151.6 . . . no
C7 N3 N1 154.5(3) . . . ?
C7 N3 S2 101.4(2) . . . ?
C7 N3 H4 109.7 . . . no
C7 N3 H9C 75.6 . . . no
C7 N3 H7 10.6 . . . no
C7 N3 C4 129.6(2) . . . ?
C7 N3 H7 104.9 . . . no
H11 N3 N1 53.6 . . . no
H11 N3 S2 85.1 . . . no
H11 N3 H4 95.8 . . . no
H11 N3 H9C 132.1 . . . no
H11 N3 H7 152.9 . . . no
H11 N3 C4 77.7 . . . no
H11 N3 H7 48.4 . . . no
N1 N3 S2 80.2(2) . . . ?
N1 N3 H4 45.9 . . . no
N1 N3 H9C 81.0 . . . no
N1 N3 H7 148.1 . . . no
N1 N3 C4 25.25(12) . . . ?
N1 N3 H7 97.5 . . . no
S2 N3 H4 101.1 . . . no
S2 N3 H9C 71.4 . . . no
S2 N3 H7 110.7 . . . no
S2 N3 C4 89.0(2) . . . ?
S2 N3 H7 113.7 . . . no
H4 N3 H9C 51.5 . . . no
H4 N3 H7 102.2 . . . no
H4 N3 C4 21.0 . . . no
H4 N3 H7 123.8 . . . no
H9C N3 H7 74.9 4_345 4_345 4_345 no
H9C N3 C4 61.3 4_345 4_345 4_345 no
H9C N3 H7 174.4 4_345 4_345 4_345 no
H7 N3 C4 122.9 . . . no
H7 N3 H7 104.5 . . . no
C4 N3 H7 115.6 . . . no
C5 N4 C7 110.3(4) . . . ?
C5 N4 C6 127.2(4) . . . ?
C5 N4 H6B 109.2 . . . no
C5 N4 H6C 109.8 . . . no
C5 N4 H6A 152.1 . . . no
C5 N4 N3 36.5(2) . . . ?
C5 N4 C8 72.5(3) . . . ?
C5 N4 H7 124.1 . . . no
C5 N4 S2 31.5(2) . . . ?
C5 N4 H9C 70.0 . . . no
C5 N4 H8 77.7 . . . no
C5 N4 H9A 111.6 . . . no
C5 N4 C9 84.5(4) . . . ?
C5 N4 H9B 93.0 . . . no
C7 N4 C6 122.5(5) . . . ?
C7 N4 H6B 133.3 . . . no
C7 N4 H6C 133.7 . . . no
C7 N4 H6A 97.6 . . . no
C7 N4 N3 73.8(3) . . . ?
C7 N4 C8 37.8(3) . . . ?
C7 N4 H7 15.4 . . . no
C7 N4 S2 141.7(3) . . . ?
C7 N4 H9C 92.7 . . . no
C7 N4 H8 32.6 . . . no
C7 N4 H9A 56.9 . . . no
C7 N4 C9 87.5(4) . . . ?
C7 N4 H9B 95.7 . . . no
C6 N4 H6B 29.3 . . . no
C6 N4 H6C 26.3 . . . no
C6 N4 H6A 24.9 . . . no
C6 N4 N3 163.7(4) . . . ?
C6 N4 C8 160.3(5) . . . ?
C6 N4 H7 108.4 . . . no
C6 N4 S2 95.8(3) . . . ?
C6 N4 H9C 106.4 . . . no
C6 N4 H8 155.1 . . . no
C6 N4 H9A 97.0 . . . no
C6 N4 C9 98.0(4) . . . ?
C6 N4 H9B 83.3 . . . no
H6B N4 H6C 46.1 . . . no
H6B N4 H6A 45.9 . . . no
H6B N4 N3 140.4 . . . no
H6B N4 C8 155.9 . . . no
H6B N4 H7 118.0 . . . no
H6B N4 S2 80.0 . . . no
H6B N4 H9C 78.4 . . . no
H6B N4 H8 154.3 . . . no
H6B N4 H9A 126.2 . . . no
H6B N4 C9 72.5 . . . no
H6B N4 H9B 58.2 . . . no
H6C N4 H6A 45.8 . . . no
H6C N4 N3 141.7 . . . no
H6C N4 C8 157.5 . . . no
H6C N4 H7 124.1 . . . no
H6C N4 S2 81.2 . . . no
H6C N4 H9C 122.4 . . . no
H6C N4 H8 156.4 . . . no
H6C N4 H9A 87.3 . . . no
H6C N4 C9 118.5 . . . no
H6C N4 H9B 104.3 . . . no
H6A N4 N3 171.4 . . . no
H6A N4 C8 135.4 . . . no
H6A N4 H7 83.6 . . . no
H6A N4 S2 120.6 . . . no
H6A N4 H9C 109.0 . . . no
H6A N4 H8 130.2 . . . no
H6A N4 H9A 84.0 . . . no
H6A N4 C9 96.2 . . . no
H6A N4 H9B 83.2 . . . no
N3 N4 C8 36.0(2) . . . ?
N3 N4 H7 87.9 . . . no
N3 N4 S2 67.9(2) . . . ?
N3 N4 H9C 71.1 . . . no
N3 N4 H8 41.2 . . . no
N3 N4 H9A 91.8 . . . no
N3 N4 C9 82.6(3) . . . ?
N3 N4 H9B 96.5 . . . no
C8 N4 H7 52.1 . . . no
C8 N4 S2 103.9(2) . . . ?
C8 N4 H9C 79.9 . . . no
C8 N4 H8 5.2 . . . no
C8 N4 H9A 71.6 . . . no
C8 N4 C9 83.9(2) . . . ?
C8 N4 H9B 97.8 . . . no
H7 N4 S2 154.6 . . . no
H7 N4 H9C 91.3 . . . no
H7 N4 H8 47.0 . . . no
H7 N4 H9A 61.3 . . . no
H7 N4 C9 82.8 . . . no
H7 N4 H9B 87.8 . . . no
S2 N4 H9C 74.1 . . . no
S2 N4 H8 109.1 . . . no
S2 N4 H9A 124.5 . . . no
S2 N4 C9 86.4(3) . . . ?
S2 N4 H9B 87.5 . . . no
H9C N4 H8 81.2 4_345 4_345 4_345 no
H9C N4 H9A 148.8 4_345 4_345 4_345 no
H9C N4 C9 14.5 4_345 4_345 4_345 no
H9C N4 H9B 25.8 4_345 4_345 4_345 no
H8 N4 H9A 69.2 . . . no
H8 N4 C9 84.0 . . . no
H8 N4 H9B 97.4 . . . no
H9A N4 C9 143.8 2_465 2_465 2_465 no
H9A N4 H9B 147.7 2_465 2_465 2_465 no
C9 N4 H9B 14.7 4_345 4_345 4_345 no
N2 C1 N1 110.1(4) . . . ?
N2 C1 S1 121.9(4) . . . ?
N2 C1 C4 72.3(3) . . . ?
N2 C1 C3 36.3(3) . . . ?
N2 C1 C2 27.8(3) . . . ?
N2 C1 B1 136.7(3) . . . ?
N2 C1 H11 161.4 . . . no
N2 C1 H2A 45.1 . . . no
N2 C1 H2B 34.3 . . . no
N2 C1 H6B 85.8 . . . no
N2 C1 H2C 19.8 . . . no
N2 C1 H3 29.8 . . . no
N2 C1 H12 127.2 . . . no
N2 C1 H4 79.8 . . . no
N2 C1 CD1 147.3(3) . . . ?
N2 C1 H6A 67.0 . . . no
N2 C1 H8 83.1 . . . no
N2 C1 H6C 49.8 . . . no
N1 C1 S1 128.0(4) . . . ?
N1 C1 C4 37.7(3) . . . ?
N1 C1 C3 73.8(3) . . . ?
N1 C1 C2 137.8(3) . . . ?
N1 C1 B1 26.9(2) . . . ?
N1 C1 H11 52.9 . . . no
N1 C1 H2A 155.0 . . . no
N1 C1 H2B 138.0 . . . no
N1 C1 H6B 69.3 . . . no
N1 C1 H2C 129.6 . . . no
N1 C1 H3 80.3 . . . no
N1 C1 H12 27.1 . . . no
N1 C1 H4 30.5 . . . no
N1 C1 CD1 89.5(3) . . . ?
N1 C1 H6A 95.1 . . . no
N1 C1 H8 142.1 . . . no
N1 C1 H6C 99.0 . . . no
S1 C1 C4 165.7(4) . . . ?
S1 C1 C3 158.2(4) . . . ?
S1 C1 C2 94.0(2) . . . ?
S1 C1 B1 101.1(2) . . . ?
S1 C1 H11 75.3 . . . no
S1 C1 H2A 77.0 . . . no
S1 C1 H2B 90.6 . . . no
S1 C1 H6B 110.1 . . . no
S1 C1 H2C 102.4 . . . no
S1 C1 H3 151.7 . . . no
S1 C1 H12 106.5 . . . no
S1 C1 H4 158.4 . . . no
S1 C1 CD1 47.24(12) . . . ?
S1 C1 H6A 102.2 . . . no
S1 C1 H8 50.5 . . . no
S1 C1 H6C 115.4 . . . no
C4 C1 C3 36.0(2) . . . ?
C4 C1 C2 100.1(3) . . . ?
C4 C1 B1 64.5(2) . . . ?
C4 C1 H11 90.4 . . . no
C4 C1 H2A 117.3 . . . no
C4 C1 H2B 102.6 . . . no
C4 C1 H6B 66.6 . . . no
C4 C1 H2C 91.9 . . . no
C4 C1 H3 42.5 . . . no
C4 C1 H12 59.6 . . . no
C4 C1 H4 7.9 . . . no
C4 C1 CD1 122.3(2) . . . ?
C4 C1 H6A 81.1 . . . no
C4 C1 H8 136.8 . . . no
C4 C1 H6C 74.4 . . . no
C3 C1 C2 64.2(2) . . . ?
C3 C1 B1 100.6(3) . . . ?
C3 C1 H11 126.3 . . . no
C3 C1 H2A 81.3 . . . no
C3 C1 H2B 68.3 . . . no
C3 C1 H6B 74.0 . . . no
C3 C1 H2C 55.8 . . . no
C3 C1 H3 6.5 . . . no
C3 C1 H12 93.7 . . . no
C3 C1 H4 43.5 . . . no
C3 C1 CD1 147.5(2) . . . ?
C3 C1 H6A 71.2 . . . no
C3 C1 H8 112.9 . . . no
C3 C1 H6C 54.6 . . . no
C2 C1 B1 163.5(2) . . . ?
C2 C1 H11 166.3 . . . no
C2 C1 H2A 18.0 . . . no
C2 C1 H2B 14.6 . . . no
C2 C1 H6B 95.2 . . . no
C2 C1 H2C 9.8 . . . no
C2 C1 H3 57.7 . . . no
C2 C1 H12 149.4 . . . no
C2 C1 H4 107.6 . . . no
C2 C1 CD1 128.4(2) . . . ?
C2 C1 H6A 69.2 . . . no
C2 C1 H8 60.2 . . . no
C2 C1 H6C 59.3 . . . no
B1 C1 H11 26.0 . . . no
B1 C1 H2A 178.0 . . . no
B1 C1 H2B 156.4 . . . no
B1 C1 H6B 73.7 . . . no
B1 C1 H2C 156.4 . . . no
B1 C1 H3 107.0 . . . no
B1 C1 H12 16.8 . . . no
B1 C1 H4 57.4 . . . no
B1 C1 CD1 67.7(2) . . . ?
B1 C1 H6A 101.0 . . . no
B1 C1 H8 126.4 . . . no
B1 C1 H6C 118.1 . . . no
H11 C1 H2A 152.1 . . . no
H11 C1 H2B 153.3 . . . no
H11 C1 H6B 80.8 . . . no
H11 C1 H2C 175.8 . . . no
H11 C1 H3 132.6 . . . no
H11 C1 H12 34.2 . . . no
H11 C1 H4 83.4 . . . no
H11 C1 CD1 49.1 . . . no
H11 C1 H6A 104.2 . . . no
H11 C1 H8 106.1 . . . no
H11 C1 H6C 133.0 . . . no
H2A C1 H2B 24.0 . . . no
H2A C1 H6B 106.3 . . . no
H2A C1 H2C 25.5 . . . no
H2A C1 H3 74.9 . . . no
H2A C1 H12 163.1 . . . no
H2A C1 H4 124.5 . . . no
H2A C1 CD1 111.1 . . . no
H2A C1 H6A 78.9 . . . no
H2A C1 H8 51.9 . . . no
H2A C1 H6C 63.5 . . . no
H2B C1 H6B 83.1 . . . no
H2B C1 H2C 22.4 . . . no
H2B C1 H3 62.0 . . . no
H2B C1 H12 139.7 . . . no
H2B C1 H4 110.5 . . . no
H2B C1 CD1 132.6 . . . no
H2B C1 H6A 56.2 . . . no
H2B C1 H8 49.1 . . . no
H2B C1 H6C 73.4 . . . no
H6B C1 H2C 96.8 5_564 5_564 5_564 no
H6B C1 H3 75.4 5_564 5_564 5_564 no
H6B C1 H12 56.8 5_564 5_564 5_564 no
H6B C1 H4 69.2 5_564 5_564 5_564 no
H6B C1 CD1 126.3 5_564 5_564 5_564 no
H6B C1 H6A 27.5 5_564 5_564 5_564 no
H6B C1 H8 76.8 5_564 5_564 5_564 no
H6B C1 H6C 128.3 5_564 5_564 5_564 no
H2C C1 H3 49.4 . . . no
H2C C1 H12 146.1 . . . no
H2C C1 H4 99.1 . . . no
H2C C1 CD1 131.8 . . . no
H2C C1 H6A 72.6 . . . no
H2C C1 H8 69.8 . . . no
H2C C1 H6C 51.2 . . . no
H3 C1 H12 99.6 . . . no
H3 C1 H4 50.0 . . . no
H3 C1 CD1 150.7 . . . no
H3 C1 H6A 69.5 . . . no
H3 C1 H8 107.5 . . . no
H3 C1 H6C 52.8 . . . no
H12 C1 H4 54.0 . . . no
H12 C1 CD1 81.7 . . . no
H12 C1 H6A 84.3 . . . no
H12 C1 H8 117.2 . . . no
H12 C1 H6C 126.0 . . . no
H4 C1 CD1 114.5 . . . no
H4 C1 H6A 86.4 . . . no
H4 C1 H8 142.8 . . . no
H4 C1 H6C 76.9 . . . no
CD1 C1 H6A 139.3 . . . no
CD1 C1 H8 97.5 . . . no
CD1 C1 H6C 102.7 . . . no
H6A C1 H8 56.4 5_564 5_564 5_564 no
H6A C1 H6C 116.4 5_564 5_564 5_564 no
H8 C1 H6C 115.4 3_554 3_554 3_554 no
H2C C2 H2B 98.7 . . . no
H2C C2 H2A 106.4 . . . no
H2C C2 N2 113.3 . . . no
H2C C2 C1 136.3 . . . no
H2C C2 C3 87.8 . . . no
H2C C2 H3 68.8 . . . no
H2C C2 H6C 66.7 . . . no
H2C C2 H8 147.6 . . . no
H2C C2 S1 158.6 . . . no
H2C C2 H6A 119.0 . . . no
H2C C2 H2C 39.3 . . . no
H2C C2 H4 84.3 . . . no
H2B C2 H2A 89.6 . . . no
H2B C2 N2 117.3 . . . no
H2B C2 C1 113.4 . . . no
H2B C2 C3 114.2 . . . no
H2B C2 H3 108.3 . . . no
H2B C2 H6C 163.7 . . . no
H2B C2 H8 53.0 . . . no
H2B C2 S1 102.5 . . . no
H2B C2 H6A 52.1 . . . no
H2B C2 H2C 67.8 . . . no
H2B C2 H4 113.4 . . . no
H2A C2 N2 126.3 . . . no
H2A C2 C1 102.9 . . . no
H2A C2 C3 150.5 . . . no
H2A C2 H3 161.9 . . . no
H2A C2 H6C 101.4 . . . no
H2A C2 H8 63.4 . . . no
H2A C2 S1 71.2 . . . no
H2A C2 H6A 122.4 . . . no
H2A C2 H2C 82.2 . . . no
H2A C2 H4 30.1 . . . no
N2 C2 C1 25.2(2) . . . ?
N2 C2 C3 27.6(2) . . . ?
N2 C2 H3 48.1 . . . no
N2 C2 H6C 65.5 . . . no
N2 C2 H8 95.5 . . . no
N2 C2 S1 58.6(2) . . . ?
N2 C2 H6A 65.3 . . . no
N2 C2 H2C 149.5 . . . no
N2 C2 H4 121.8 . . . no
C1 C2 C3 52.8(2) . . . ?
C1 C2 H3 73.3 . . . no
C1 C2 H6C 76.2 . . . no
C1 C2 H8 75.2 . . . no
C1 C2 S1 33.39(12) . . . ?
C1 C2 H6A 67.3 . . . no
C1 C2 H2C 174.7 . . . no
C1 C2 H4 107.3 . . . no
C3 C2 H3 20.5 . . . no
C3 C2 H6C 60.0 . . . no
C3 C2 H8 116.4 . . . no
C3 C2 S1 86.2(2) . . . ?
C3 C2 H6A 67.7 . . . no
C3 C2 H2C 121.9 . . . no
C3 C2 H4 132.3 . . . no
H3 C2 H6C 60.5 . . . no
H3 C2 H8 130.0 . . . no
H3 C2 S1 106.7 . . . no
H3 C2 H6A 73.1 . . . no
H3 C2 H2C 101.4 . . . no
H3 C2 H4 133.1 . . . no
H6C C2 H8 143.1 3_454 3_454 3_454 no
H6C C2 S1 92.6 3_454 3_454 3_454 no
H6C C2 H6A 127.3 3_454 3_454 3_454 no
H6C C2 H2C 101.4 3_454 3_454 3_454 no
H6C C2 H4 73.9 3_454 3_454 3_454 no
H8 C2 S1 51.3 3_554 3_554 3_554 no
H8 C2 H6A 59.2 3_554 3_554 3_554 no
H8 C2 H2C 108.8 3_554 3_554 3_554 no
H8 C2 H4 93.1 3_554 3_554 3_554 no
S1 C2 H6A 77.2 . . . no
S1 C2 H2C 151.9 . . . no
S1 C2 H4 84.7 . . . no
H6A C2 H2C 111.5 5_564 5_564 5_564 no
H6A C2 H4 152.3 5_564 5_564 5_564 no
H2C C2 H4 76.2 6_553 6_553 6_553 no
H3 C3 C4 131.0 . . . no
H3 C3 N2 124.4 . . . no
H3 C3 C1 158.6 . . . no
H3 C3 H4 107.9 . . . no
H3 C3 N1 166.2 . . . no
H3 C3 C2 95.5 . . . no
H3 C3 H2C 79.8 . . . no
H3 C3 H6C 87.8 . . . no
H3 C3 H2B 92.3 . . . no
H3 C3 H6B 118.4 . . . no
H3 C3 H2A 101.5 . . . no
H3 C3 H6A 102.7 . . . no
H3 C3 H6C 91.4 . . . no
H3 C3 C6 104.1 . . . no
C4 C3 N2 104.5(4) . . . ?
C4 C3 C1 70.3(3) . . . ?
C4 C3 H4 23.7 . . . no
C4 C3 N1 35.3(3) . . . ?
C4 C3 C2 133.2(4) . . . ?
C4 C3 H2C 149.2 . . . no
C4 C3 H6C 111.1 . . . no
C4 C3 H2B 133.2 . . . no
C4 C3 H6B 65.9 . . . no
C4 C3 H2A 127.5 . . . no
C4 C3 H6A 92.9 . . . no
C4 C3 H6C 82.4 . . . no
C4 C3 C6 80.8(4) . . . ?
N2 C3 C1 34.2(3) . . . ?
N2 C3 H4 127.8 . . . no
N2 C3 N1 69.2(3) . . . ?
N2 C3 C2 28.8(3) . . . ?
N2 C3 H2C 45.0 . . . no
N2 C3 H6C 74.1 . . . no
N2 C3 H2B 34.7 . . . no
N2 C3 H6B 76.7 . . . no
N2 C3 H2A 23.3 . . . no
N2 C3 H6A 66.0 . . . no
N2 C3 H6C 92.1 . . . no
N2 C3 C6 77.8(3) . . . ?
C1 C3 H4 93.5 . . . no
C1 C3 N1 35.0(2) . . . ?
C1 C3 C2 63.1(2) . . . ?
C1 C3 H2C 79.0 . . . no
C1 C3 H6C 85.3 . . . no
C1 C3 H2B 66.8 . . . no
C1 C3 H6B 64.0 . . . no
C1 C3 H2A 57.3 . . . no
C1 C3 H6A 70.0 . . . no
C1 C3 H6C 89.2 . . . no
C1 C3 C6 74.2(2) . . . ?
H4 C3 N1 58.7 . . . no
H4 C3 C2 156.6 . . . no
H4 C3 H2C 170.2 . . . no
H4 C3 H6C 110.3 . . . no
H4 C3 H2B 155.8 . . . no
H4 C3 H6B 79.4 . . . no
H4 C3 H2A 150.2 . . . no
H4 C3 H6A 105.5 . . . no
H4 C3 H6C 86.6 . . . no
H4 C3 C6 91.0 . . . no
N1 C3 C2 98.0(2) . . . ?
N1 C3 H2C 113.9 . . . no
N1 C3 H6C 99.5 . . . no
N1 C3 H2B 100.2 . . . no
N1 C3 H6B 59.1 . . . no
N1 C3 H2A 92.2 . . . no
N1 C3 H6A 79.9 . . . no
N1 C3 H6C 85.1 . . . no
N1 C3 C6 74.9(2) . . . ?
C2 C3 H2C 16.9 . . . no
C2 C3 H6C 69.5 . . . no
C2 C3 H2B 14.3 . . . no
C2 C3 H6B 89.8 . . . no
C2 C3 H2A 7.6 . . . no
C2 C3 H6A 68.5 . . . no
C2 C3 H6C 93.2 . . . no
C2 C3 C6 83.4(2) . . . ?
H2C C3 H6C 63.0 . . . no
H2C C3 H2B 23.6 . . . no
H2C C3 H6B 102.7 . . . no
H2C C3 H2A 21.8 . . . no
H2C C3 H6A 78.2 . . . no
H2C C3 H6C 99.6 . . . no
H2C C3 C6 93.1 . . . no
H6C C3 H2B 83.2 3_454 3_454 3_454 no
H6C C3 H6B 148.7 3_454 3_454 3_454 no
H6C C3 H2A 65.4 3_454 3_454 3_454 no
H6C C3 H6A 137.4 3_454 3_454 3_454 no
H6C C3 H6C 162.5 3_454 3_454 3_454 no
H6C C3 C6 151.4 3_454 3_454 3_454 no
H2B C3 H6B 79.1 . . . no
H2B C3 H2A 20.8 . . . no
H2B C3 H6A 55.6 . . . no
H2B C3 H6C 79.3 . . . no
H2B C3 C6 70.6 . . . no
H6B C3 H2A 91.1 5_564 5_564 5_564 no
H6B C3 H6A 27.0 5_564 5_564 5_564 no
H6B C3 H6C 27.0 5_564 5_564 5_564 no
H6B C3 C6 16.2 5_564 5_564 5_564 no
H2A C3 H6A 72.1 . . . no
H2A C3 H6C 97.7 . . . no
H2A C3 C6 86.6 . . . no
H6A C3 H6C 26.5 5_564 5_564 5_564 no
H6A C3 C6 15.0 5_564 5_564 5_564 no
H6C C3 C6 15.4 5_564 5_564 5_564 no
H4 C4 C3 127.5 . . . no
H4 C4 N1 121.4 . . . no
H4 C4 H3 107.8 . . . no
H4 C4 C1 156.8 . . . no
H4 C4 N2 164.4 . . . no
H4 C4 B1 93.4 . . . no
H4 C4 H12 84.1 . . . no
H4 C4 H6B 115.1 . . . no
H4 C4 H9C 52.8 . . . no
H4 C4 N3 72.5 . . . no
H4 C4 H2A 51.3 . . . no
H4 C4 O1 7.8 . . . no
H4 C4 H6C 106.3 . . . no
H4 C4 H11 107.8 . . . no
H4 C4 H6C 115.8 . . . no
H4 C4 C6 117.2 . . . no
C3 C4 N1 110.1(5) . . . ?
C3 C4 H3 20.2 . . . no
C3 C4 C1 73.7(3) . . . ?
C3 C4 N2 38.3(3) . . . ?
C3 C4 B1 138.9(4) . . . ?
C3 C4 H12 145.4 . . . no
C3 C4 H6B 88.8 . . . no
C3 C4 H9C 113.5 . . . no
C3 C4 N3 149.9(4) . . . ?
C3 C4 H2A 93.9 . . . no
C3 C4 O1 120.1(3) . . . ?
C3 C4 H6C 74.7 . . . no
C3 C4 H11 124.5 . . . no
C3 C4 H6C 47.8 . . . no
C3 C4 C6 77.0(4) . . . ?
N1 C4 H3 130.3 . . . no
N1 C4 C1 36.4(3) . . . ?
N1 C4 N2 71.8(3) . . . ?
N1 C4 B1 29.1(3) . . . ?
N1 C4 H12 45.8 . . . no
N1 C4 H6B 71.7 . . . no
N1 C4 H9C 97.9 . . . no
N1 C4 N3 50.5(3) . . . ?
N1 C4 H2A 141.0 . . . no
N1 C4 O1 127.9(4) . . . ?
N1 C4 H6C 97.3 . . . no
N1 C4 H11 15.3 . . . no
N1 C4 H6C 93.6 . . . no
N1 C4 C6 82.5(3) . . . ?
H3 C4 C1 93.9 . . . no
H3 C4 N2 58.5 . . . no
H3 C4 B1 158.9 . . . no
H3 C4 H12 156.8 . . . no
H3 C4 H6B 94.9 . . . no
H3 C4 H9C 106.6 . . . no
H3 C4 N3 160.3 . . . no
H3 C4 H2A 76.3 . . . no
H3 C4 O1 100.7 . . . no
H3 C4 H6C 74.0 . . . no
H3 C4 H11 144.5 . . . no
H3 C4 H6C 56.1 . . . no
H3 C4 C6 81.5 . . . no
C1 C4 N2 35.4(2) . . . ?
C1 C4 B1 65.3(2) . . . ?
C1 C4 H12 78.8 . . . no
C1 C4 H6B 70.1 . . . no
C1 C4 H9C 113.5 . . . no
C1 C4 N3 84.2(2) . . . ?
C1 C4 H2A 146.5 . . . no
C1 C4 O1 161.3(3) . . . ?
C1 C4 H6C 87.4 . . . no
C1 C4 H11 51.1 . . . no
C1 C4 H6C 69.3 . . . no
C1 C4 C6 73.5(2) . . . ?
N2 C4 B1 100.6(2) . . . ?
N2 C4 H12 111.4 . . . no
N2 C4 H6B 75.6 . . . no
N2 C4 H9C 120.9 . . . no
N2 C4 N3 117.6(2) . . . ?
N2 C4 H2A 124.8 . . . no
N2 C4 O1 156.6(3) . . . ?
N2 C4 H6C 78.2 . . . no
N2 C4 H11 86.3 . . . no
N2 C4 H6C 51.6 . . . no
N2 C4 C6 70.5(2) . . . ?
B1 C4 H12 21.9 . . . no
B1 C4 H6B 75.1 . . . no
B1 C4 H9C 86.3 . . . no
B1 C4 N3 29.4(2) . . . ?
B1 C4 H2A 118.7 . . . no
B1 C4 O1 100.5(2) . . . ?
B1 C4 H6C 100.1 . . . no
B1 C4 H11 14.4 . . . no
B1 C4 H6C 115.2 . . . no
B1 C4 C6 88.6(2) . . . ?
H12 C4 H6B 62.0 . . . no
H12 C4 H9C 96.4 . . . no
H12 C4 N3 41.7 . . . no
H12 C4 H2A 97.7 . . . no
H12 C4 O1 91.9 . . . no
H12 C4 H6C 83.7 . . . no
H12 C4 H11 31.0 . . . no
H12 C4 H6C 137.0 . . . no
H12 C4 C6 75.4 . . . no
H6B C4 H9C 157.6 5_564 5_564 5_564 no
H6B C4 N3 102.8 5_564 5_564 5_564 no
H6B C4 H2A 78.8 5_564 5_564 5_564 no
H6B C4 O1 119.8 5_564 5_564 5_564 no
H6B C4 H6C 26.2 5_564 5_564 5_564 no
H6B C4 H11 69.9 5_564 5_564 5_564 no
H6B C4 H6C 127.0 5_564 5_564 5_564 no
H6B C4 C6 13.6 5_564 5_564 5_564 no
H9C C4 N3 57.2 4_345 4_345 4_345 no
H9C C4 H2A 100.0 4_345 4_345 4_345 no
H9C C4 O1 50.9 4_345 4_345 4_345 no
H9C C4 H6C 158.7 4_345 4_345 4_345 no
H9C C4 H11 94.8 4_345 4_345 4_345 no
H9C C4 H6C 72.2 4_345 4_345 4_345 no
H9C C4 C6 168.3 4_345 4_345 4_345 no
N3 C4 H2A 115.4 . . . no
N3 C4 O1 78.1(2) . . . ?
N3 C4 H6C 125.3 . . . no
N3 C4 H11 40.7 . . . no
N3 C4 H6C 105.4 . . . no
N3 C4 C6 116.4(2) . . . ?
H2A C4 O1 50.3 7_453 7_453 7_453 no
H2A C4 H6C 59.1 7_453 7_453 7_453 no
H2A C4 H11 128.2 7_453 7_453 7_453 no
H2A C4 H6C 124.8 7_453 7_453 7_453 no
H2A C4 C6 73.3 7_453 7_453 7_453 no
O1 C4 H6C 107.8 4_345 4_345 4_345 no
O1 C4 H11 114.8 4_345 4_345 4_345 no
O1 C4 H6C 109.4 4_345 4_345 4_345 no
O1 C4 C6 120.1(2) 4_345 4_345 4_345 ?
H6C C4 H11 96.0 5_564 5_564 5_564 no
H6C C4 H6C 121.5 5_564 5_564 5_564 no
H6C C4 C6 15.2 5_564 5_564 5_564 no
H11 C4 H6C 107.0 . . . no
H11 C4 C6 82.5 . . . no
H6C C4 C6 119.5 3_454 3_454 3_454 no
N4 C5 N3 107.7(4) . . . ?
N4 C5 S2 124.1(3) . . . ?
N4 C5 C8 71.9(3) . . . ?
N4 C5 C7 35.5(3) . . . ?
N4 C5 C6 27.4(2) . . . ?
N4 C5 B1 135.9(3) . . . ?
N4 C5 H6B 43.0 . . . no
N4 C5 H6C 42.7 . . . no
N4 C5 H9C 82.7 . . . no
N4 C5 H11 143.4 . . . no
N4 C5 H8 77.6 . . . no
N4 C5 H7 35.3 . . . no
N4 C5 N1 147.2(3) . . . ?
N4 C5 H6A 16.7 . . . no
N4 C5 H3 89.0 . . . no
N4 C5 CD1 146.6(3) . . . ?
N4 C5 H12 122.9 . . . no
N3 C5 S2 128.1(4) . . . ?
N3 C5 C8 35.7(2) . . . ?
N3 C5 C7 72.1(3) . . . ?
N3 C5 C6 135.0(4) . . . ?
N3 C5 B1 28.4(2) . . . ?
N3 C5 H6B 143.8 . . . no
N3 C5 H6C 144.7 . . . no
N3 C5 H9C 87.5 . . . no
N3 C5 H11 45.5 . . . no
N3 C5 H8 30.1 . . . no
N3 C5 H7 72.7 . . . no
N3 C5 N1 49.0(3) . . . ?
N3 C5 H6A 124.4 . . . no
N3 C5 H3 117.7 . . . no
N3 C5 CD1 91.6(3) . . . ?
N3 C5 H12 15.4 . . . no
S2 C5 C8 163.8(3) . . . ?
S2 C5 C7 159.6(3) . . . ?
S2 C5 C6 96.8(2) . . . ?
S2 C5 B1 99.9(3) . . . ?
S2 C5 H6B 83.7 . . . no
S2 C5 H6C 84.8 . . . no
S2 C5 H9C 95.8 . . . no
S2 C5 H11 87.7 . . . no
S2 C5 H8 158.1 . . . no
S2 C5 H7 158.2 . . . no
S2 C5 N1 82.1(2) . . . ?
S2 C5 H6A 107.4 . . . no
S2 C5 H3 69.4 . . . no
S2 C5 CD1 46.08(11) . . . ?
S2 C5 H12 112.9 . . . no
C8 C5 C7 36.4(2) . . . ?
C8 C5 C6 99.3(3) . . . ?
C8 C5 B1 64.0(2) . . . ?
C8 C5 H6B 111.0 . . . no
C8 C5 H6C 111.3 . . . no
C8 C5 H9C 83.4 . . . no
C8 C5 H11 78.0 . . . no
C8 C5 H8 5.7 . . . no
C8 C5 H7 37.1 . . . no
C8 C5 N1 82.1(2) . . . ?
C8 C5 H6A 88.6 . . . no
C8 C5 H3 116.6 . . . no
C8 C5 CD1 122.5(2) . . . ?
C8 C5 H12 51.1 . . . no
C7 C5 C6 62.9(3) . . . ?
C7 C5 B1 100.4(3) . . . ?
C7 C5 H6B 76.3 . . . no
C7 C5 H6C 76.3 . . . no
C7 C5 H9C 81.4 . . . no
C7 C5 H11 111.9 . . . no
C7 C5 H8 42.1 . . . no
C7 C5 H7 4.5 . . . no
C7 C5 N1 116.1(2) . . . ?
C7 C5 H6A 52.3 . . . no
C7 C5 H3 105.2 . . . no
C7 C5 CD1 148.2(3) . . . ?
C7 C5 H12 87.4 . . . no
C6 C5 B1 163.1(3) . . . ?
C6 C5 H6B 21.6 . . . no
C6 C5 H6C 19.9 . . . no
C6 C5 H9C 86.2 . . . no
C6 C5 H11 158.6 . . . no
C6 C5 H8 105.0 . . . no
C6 C5 H7 62.5 . . . no
C6 C5 N1 160.4(3) . . . ?
C6 C5 H6A 10.7 . . . no
C6 C5 H3 75.9 . . . no
C6 C5 CD1 127.0(2) . . . ?
C6 C5 H12 150.3 . . . no
B1 C5 H6B 164.6 . . . no
B1 C5 H6C 161.7 . . . no
B1 C5 H9C 94.1 . . . no
B1 C5 H11 22.5 . . . no
B1 C5 H8 58.4 . . . no
B1 C5 H7 101.1 . . . no
B1 C5 N1 28.1(2) . . . ?
B1 C5 H6A 152.6 . . . no
B1 C5 H3 108.2 . . . no
B1 C5 CD1 65.6(2) . . . ?
B1 C5 H12 13.0 . . . no
H6B C5 H6C 32.8 . . . no
H6B C5 H9C 70.6 . . . no
H6B C5 H11 170.6 . . . no
H6B C5 H8 116.3 . . . no
H6B C5 H7 74.5 . . . no
H6B C5 N1 140.6 . . . no
H6B C5 H6A 28.3 . . . no
H6B C5 H3 87.1 . . . no
H6B C5 CD1 124.5 . . . no
H6B C5 H12 157.4 . . . no
H6C C5 H9C 103.1 . . . no
H6C C5 H11 142.5 . . . no
H6C C5 H8 116.8 . . . no
H6C C5 H7 77.1 . . . no
H6C C5 N1 166.3 . . . no
H6C C5 H6A 28.4 . . . no
H6C C5 H3 56.7 . . . no
H6C C5 CD1 107.7 . . . no
H6C C5 H12 155.9 . . . no
H9C C5 H11 114.3 4_345 4_345 4_345 no
H9C C5 H8 83.6 4_345 4_345 4_345 no
H9C C5 H7 76.8 4_345 4_345 4_345 no
H9C C5 N1 74.5 4_345 4_345 4_345 no
H9C C5 H6A 83.9 4_345 4_345 4_345 no
H9C C5 H3 154.8 4_345 4_345 4_345 no
H9C C5 CD1 126.2 4_345 4_345 4_345 no
H9C C5 H12 91.7 4_345 4_345 4_345 no
H11 C5 H8 72.8 . . . no
H11 C5 H7 114.1 . . . no
H11 C5 N1 40.9 . . . no
H11 C5 H6A 155.5 . . . no
H11 C5 H3 86.3 . . . no
H11 C5 CD1 46.1 . . . no
H11 C5 H12 31.7 . . . no
H8 C5 H7 42.8 . . . no
H8 C5 N1 76.7 . . . no
H8 C5 H6A 94.3 . . . no
H8 C5 H3 117.8 . . . no
H8 C5 CD1 117.9 . . . no
H8 C5 H12 45.4 . . . no
H7 C5 N1 114.8 . . . no
H7 C5 H6A 51.8 . . . no
H7 C5 H3 109.1 . . . no
H7 C5 CD1 152.4 . . . no
H7 C5 H12 88.1 . . . no
N1 C5 H6A 157.3 . . . no
N1 C5 H3 121.1 . . . no
N1 C5 CD1 65.27(12) . . . ?
N1 C5 H12 37.0 . . . no
H6A C5 H3 81.5 . . . no
H6A C5 CD1 136.0 . . . no
H6A C5 H12 139.7 . . . no
H3 C5 CD1 57.7 4_445 4_445 4_445 no
H3 C5 H12 112.6 4_445 4_445 4_445 no
CD1 C5 H12 77.2 . . . no
H6A C6 H6C 113.3 . . . no
H6A C6 H6B 107.4 . . . no
H6A C6 N4 113.5 . . . no
H6A C6 C7 85.3 . . . no
H6A C6 C5 138.8 . . . no
H6A C6 H7 69.1 . . . no
H6A C6 S2 169.8 . . . no
H6A C6 N2 54.8 . . . no
H6A C6 C3 72.5 . . . no
H6A C6 C4 90.7 . . . no
H6C C6 H6B 105.7 . . . no
H6C C6 N4 110.6 . . . no
H6C C6 C7 124.0 . . . no
H6C C6 C5 94.9 . . . no
H6C C6 H7 133.1 . . . no
H6C C6 S2 75.8 . . . no
H6C C6 N2 94.9 . . . no
H6C C6 C3 73.5 . . . no
H6C C6 C4 76.6 . . . no
H6B C6 N4 105.7 . . . no
H6B C6 C7 118.6 . . . no
H6B C6 C5 92.0 . . . no
H6B C6 H7 118.3 . . . no
H6B C6 S2 73.2 . . . no
H6B C6 N2 63.3 . . . no
H6B C6 C3 63.3 . . . no
H6B C6 C4 43.4 . . . no
N4 C6 C7 28.2(3) . . . ?
N4 C6 C5 25.4(3) . . . ?
N4 C6 H7 44.4 . . . no
N4 C6 S2 57.4(3) . . . ?
N4 C6 N2 154.4(4) . . . ?
N4 C6 C3 169.0(5) . . . ?
N4 C6 C4 147.3(5) . . . ?
C7 C6 C5 53.6(2) . . . ?
C7 C6 H7 16.6 . . . no
C7 C6 S2 85.6(2) . . . ?
C7 C6 N2 134.1(2) . . . ?
C7 C6 C3 156.6(3) . . . ?
C7 C6 C4 158.9(3) . . . ?
C5 C6 H7 69.7 . . . no
C5 C6 S2 32.01(13) . . . ?
C5 C6 N2 155.2(3) . . . ?
C5 C6 C3 147.2(3) . . . ?
C5 C6 C4 126.1(3) . . . ?
H7 C6 S2 101.4 . . . no
H7 C6 N2 117.9 . . . no
H7 C6 C3 140.0 . . . no
H7 C6 C4 148.4 . . . no
S2 C6 N2 131.1(2) . . . ?
S2 C6 C3 115.7(2) . . . ?
S2 C6 C4 96.2(2) . . . ?
N2 C6 C3 22.95(10) 5_454 5_454 5_454 ?
N2 C6 C4 35.97(13) 5_454 5_454 5_454 ?
C3 C6 C4 22.2(1) 5_454 5_454 5_454 ?
H7 C7 C8 110.9 . . . no
H7 C7 N4 141.3 . . . no
H7 C7 H8 89.4 . . . no
H7 C7 N3 143.4 . . . no
H7 C7 C5 164.5 . . . no
H7 C7 C6 113.9 . . . no
H7 C7 H6A 93.7 . . . no
H7 C7 H9A 90.0 . . . no
H7 C7 H6B 113.9 . . . no
H7 C7 H6C 122.3 . . . no
H7 C7 H9C 108.5 . . . no
H7 C7 H11 24.0 . . . no
H7 C7 S1 42.4 . . . no
C8 C7 N4 104.3(5) . . . ?
C8 C7 H8 22.3 . . . no
C8 C7 N3 34.7(3) . . . ?
C8 C7 C5 70.1(3) . . . ?
C8 C7 C6 133.6(4) . . . ?
C8 C7 H6A 154.2 . . . no
C8 C7 H9A 100.1 . . . no
C8 C7 H6B 126.2 . . . no
C8 C7 H6C 126.7 . . . no
C8 C7 H9C 79.5 . . . no
C8 C7 H11 119.2 . . . no
C8 C7 S1 71.4(3) . . . ?
N4 C7 H8 126.5 . . . no
N4 C7 N3 69.5(3) . . . ?
N4 C7 C5 34.1(3) . . . ?
N4 C7 C6 29.3(3) . . . ?
N4 C7 H6A 50.0 . . . no
N4 C7 H9A 99.5 . . . no
N4 C7 H6B 27.6 . . . no
N4 C7 H6C 27.4 . . . no
N4 C7 H9C 62.2 . . . no
N4 C7 H11 135.8 . . . no
N4 C7 S1 175.6(4) . . . ?
H8 C7 N3 57.0 . . . no
H8 C7 C5 92.4 . . . no
H8 C7 C6 155.8 . . . no
H8 C7 H6A 176.4 . . . no
H8 C7 H9A 95.0 . . . no
H8 C7 H6B 146.6 . . . no
H8 C7 H6C 147.7 . . . no
H8 C7 H9C 91.4 . . . no
H8 C7 H11 97.2 . . . no
H8 C7 S1 49.1 . . . no
N3 C7 C5 35.4(2) . . . ?
N3 C7 C6 98.9(3) . . . ?
N3 C7 H6A 119.5 . . . no
N3 C7 H9A 105.6 . . . no
N3 C7 H6B 92.8 . . . no
N3 C7 H6C 93.3 . . . no
N3 C7 H9C 63.0 . . . no
N3 C7 H11 153.3 . . . no
N3 C7 S1 106.1(2) . . . ?
C5 C7 C6 63.5(2) . . . ?
C5 C7 H6A 84.1 . . . no
C5 C7 H9A 105.2 . . . no
C5 C7 H6B 58.8 . . . no
C5 C7 H6C 59.0 . . . no
C5 C7 H9C 56.0 . . . no
C5 C7 H11 168.0 . . . no
C5 C7 S1 141.5(3) . . . ?
C6 C7 H6A 20.7 . . . no
C6 C7 H9A 91.5 . . . no
C6 C7 H6B 16.5 . . . no
C6 C7 H6C 14.4 . . . no
C6 C7 H9C 75.6 . . . no
C6 C7 H11 106.8 . . . no
C6 C7 S1 155.1(2) . . . ?
H6A C7 H9A 86.9 . . . no
H6A C7 H6B 29.9 . . . no
H6A C7 H6C 29.7 . . . no
H6A C7 H9C 85.8 . . . no
H6A C7 H11 86.4 . . . no
H6A C7 S1 134.4 . . . no
H9A C7 H6B 108.0 2_465 2_465 2_465 no
H9A C7 H6C 80.1 2_465 2_465 2_465 no
H9A C7 H9C 160.5 2_465 2_465 2_465 no
H9A C7 H11 66.8 2_465 2_465 2_465 no
H9A C7 S1 82.3 2_465 2_465 2_465 no
H6B C7 H6C 28.8 . . . no
H6B C7 H9C 59.4 . . . no
H6B C7 H11 113.9 . . . no
H6B C7 S1 155.4 . . . no
H6C C7 H9C 84.6 . . . no
H6C C7 H11 109.7 . . . no
H6C C7 S1 156.7 . . . no
H9C C7 H11 130.6 4_345 4_345 4_345 no
H9C C7 S1 115.5 4_345 4_345 4_345 no
H11 C7 S1 48.6 8_454 8_454 8_454 no
H8 C8 N3 125.3 . . . no
H8 C8 C7 125.1 . . . no
H8 C8 H7 98.9 . . . no
H8 C8 N4 163.0 . . . no
H8 C8 C5 161.3 . . . no
H8 C8 B1 95.5 . . . no
H8 C8 H12 72.3 . . . no
H8 C8 H9C 123.3 . . . no
H8 C8 S1 39.5 . . . no
H8 C8 H11 100.2 . . . no
H8 C8 H9A 100.5 . . . no
H8 C8 H4 87.9 . . . no
H8 C8 H2B 25.4 . . . no
H8 C8 H2A 32.1 . . . no
N3 C8 C7 109.6(4) . . . ?
N3 C8 H7 135.0 . . . no
N3 C8 N4 71.6(3) . . . ?
N3 C8 C5 36.0(2) . . . ?
N3 C8 B1 29.9(2) . . . ?
N3 C8 H12 53.1 . . . no
N3 C8 H9C 65.4 . . . no
N3 C8 S1 164.8(3) . . . ?
N3 C8 H11 30.9 . . . no
N3 C8 H9A 111.2 . . . no
N3 C8 H4 60.6 . . . no
N3 C8 H2B 106.6 . . . no
N3 C8 H2A 117.3 . . . no
C7 C8 H7 26.9 . . . no
C7 C8 N4 37.9(3) . . . ?
C7 C8 C5 73.5(3) . . . ?
C7 C8 B1 139.3(4) . . . ?
C7 C8 H12 162.5 . . . no
C7 C8 H9C 76.2 . . . no
C7 C8 S1 85.6(3) . . . ?
C7 C8 H11 131.6 . . . no
C7 C8 H9A 56.5 . . . no
C7 C8 H4 120.9 . . . no
C7 C8 H2B 138.5 . . . no
C7 C8 H2A 120.3 . . . no
H7 C8 N4 64.1 . . . no
H7 C8 C5 99.4 . . . no
H7 C8 B1 164.4 . . . no
H7 C8 H12 170.0 . . . no
H7 C8 H9C 84.8 . . . no
H7 C8 S1 59.8 . . . no
H7 C8 H11 157.9 . . . no
H7 C8 H9A 62.2 . . . no
H7 C8 H4 120.1 . . . no
H7 C8 H2B 112.1 . . . no
H7 C8 H2A 95.2 . . . no
N4 C8 C5 35.6(2) . . . ?
N4 C8 B1 101.5(3) . . . ?
N4 C8 H12 124.6 . . . no
N4 C8 H9C 59.5 . . . no
N4 C8 S1 123.5(2) . . . ?
N4 C8 H11 96.2 . . . no
N4 C8 H9A 71.1 . . . no
N4 C8 H4 101.6 . . . no
N4 C8 H2B 160.4 . . . no
N4 C8 H2A 144.1 . . . no
C5 C8 B1 65.9(2) . . . ?
C5 C8 H12 89.1 . . . no
C5 C8 H9C 55.4 . . . no
C5 C8 S1 159.1(3) . . . ?
C5 C8 H11 62.6 . . . no
C5 C8 H9A 91.0 . . . no
C5 C8 H4 79.9 . . . no
C5 C8 H2B 139.4 . . . no
C5 C8 H2A 141.7 . . . no
B1 C8 H12 23.2 . . . no
B1 C8 H9C 82.6 . . . no
B1 C8 S1 135.0(2) . . . ?
B1 C8 H11 17.2 . . . no
B1 C8 H9A 120.6 . . . no
B1 C8 H4 54.6 . . . no
B1 C8 H2B 79.3 . . . no
B1 C8 H2A 94.1 . . . no
H12 C8 H9C 95.8 . . . no
H12 C8 S1 111.8 . . . no
H12 C8 H11 32.1 . . . no
H12 C8 H9A 123.5 . . . no
H12 C8 H4 55.9 . . . no
H12 C8 H2B 57.9 . . . no
H12 C8 H2A 74.8 . . . no
H9C C8 S1 119.3 4_345 4_345 4_345 no
H9C C8 H11 93.8 4_345 4_345 4_345 no
H9C C8 H9A 129.1 4_345 4_345 4_345 no
H9C C8 H4 45.6 4_345 4_345 4_345 no
H9C C8 H2B 101.5 4_345 4_345 4_345 no
H9C C8 H2A 91.3 4_345 4_345 4_345 no
S1 C8 H11 136.9 4_455 4_455 4_455 no
S1 C8 H9A 77.8 4_455 4_455 4_455 no
S1 C8 H4 111.1 4_455 4_455 4_455 no
S1 C8 H2B 58.9 4_455 4_455 4_455 no
S1 C8 H2A 50.5 4_455 4_455 4_455 no
H11 C8 H9A 103.4 . . . no
H11 C8 H4 71.6 . . . no
H11 C8 H2B 89.7 . . . no
H11 C8 H2A 106.9 . . . no
H9A C8 H4 170.9 2_465 2_465 2_465 no
H9A C8 H2B 125.7 2_465 2_465 2_465 no
H9A C8 H2A 126.9 2_465 2_465 2_465 no
H4 C8 H2B 62.6 . . . no
H4 C8 H2A 62.2 . . . no
H2B C8 H2A 19.3 4_455 4_455 4_455 no
H9B C9 H9C 109.5 . . . no
H9B C9 H9A 105.6 . . . no
H9B C9 S3 118.6 . . . no
H9B C9 S3 133.4 . . . no
H9B C9 C9 98.2 . . . no
H9B C9 O1 155.3 . . . no
H9B C9 H9A 92.8 . . . no
H9B C9 H9B 82.2 . . . no
H9B C9 H4 158.2 . . . no
H9B C9 H6B 51.2 . . . no
H9B C9 N4 83.1 . . . no
H9B C9 H11 20.8 . . . no
H9B C9 H9C 106.1 . . . no
H9C C9 H9A 98.4 . . . no
H9C C9 S3 112.7 . . . no
H9C C9 S3 115.0 . . . no
H9C C9 C9 151.0 . . . no
H9C C9 O1 90.5 . . . no
H9C C9 H9A 142.2 . . . no
H9C C9 H9B 168.2 . . . no
H9C C9 H4 49.4 . . . no
H9C C9 H6B 65.0 . . . no
H9C C9 N4 47.1 . . . no
H9C C9 H11 109.6 . . . no
H9C C9 H9C 143.1 . . . no
H9A C9 S3 109.9 . . . no
H9A C9 S3 55.5 . . . no
H9A C9 C9 81.7 . . . no
H9A C9 O1 85.0 . . . no
H9A C9 H9A 104.6 . . . no
H9A C9 H9B 78.3 . . . no
H9A C9 H4 76.3 . . . no
H9A C9 H6B 134.9 . . . no
H9A C9 N4 144.3 . . . no
H9A C9 H11 85.2 . . . no
H9A C9 H9C 81.2 . . . no
S3 C9 S3 54.5(3) . . . ?
S3 C9 C9 42.8(4) . . . ?
S3 C9 O1 37.3(2) . . . ?
S3 C9 H9A 30.8 . . . no
S3 C9 H9B 59.0 . . . no
S3 C9 H4 79.6 . . . no
S3 C9 H6B 115.2 . . . no
S3 C9 N4 94.7(5) . . . ?
S3 C9 H11 131.9 . . . no
S3 C9 H9C 37.7 . . . no
S3 C9 C9 42.1(3) 6_553 6_553 6_553 ?
S3 C9 O1 37.4(2) 6_553 6_553 6_553 ?
S3 C9 H9A 59.3 6_553 6_553 6_553 no
S3 C9 H9B 53.8 6_553 6_553 6_553 no
S3 C9 H4 66.0 6_553 6_553 6_553 no
S3 C9 H6B 169.4 6_553 6_553 6_553 no
S3 C9 N4 138.9(4) 6_553 6_553 6_553 ?
S3 C9 H11 123.1 6_553 6_553 6_553 no
S3 C9 H9C 36.3 6_553 6_553 6_553 no
C9 C9 O1 60.5(2) 6_553 6_553 6_553 ?
C9 C9 H9A 22.9 6_553 6_553 6_553 no
C9 C9 H9B 18.0 6_553 6_553 6_553 no
C9 C9 H4 103.5 6_553 6_553 6_553 no
C9 C9 H6B 133.3 6_553 6_553 6_553 no
C9 C9 N4 132.1(9) 6_553 6_553 6_553 ?
C9 C9 H11 99.4 6_553 6_553 6_553 no
C9 C9 H9C 7.9 6_553 6_553 6_553 no
O1 C9 H9A 62.6 . . . no
O1 C9 H9B 78.1 . . . no
O1 C9 H4 45.3 . . . no
O1 C9 H6B 133.5 . . . no
O1 C9 N4 101.5(3) . . . ?
O1 C9 H11 158.8 . . . no
O1 C9 H9C 52.6 . . . no
H9A C9 H9B 32.2 6_553 6_553 6_553 no
H9A C9 H4 107.8 6_553 6_553 6_553 no
H9A C9 H6B 113.6 6_553 6_553 6_553 no
H9A C9 N4 109.6 6_553 6_553 6_553 no
H9A C9 H11 102.0 6_553 6_553 6_553 no
H9A C9 H9C 24.4 6_553 6_553 6_553 no
H9B C9 H4 119.0 6_553 6_553 6_553 no
H9B C9 H6B 125.2 6_553 6_553 6_553 no
H9B C9 N4 137.4 6_553 6_553 6_553 no
H9B C9 H11 81.6 6_553 6_553 6_553 no
H9B C9 H9C 25.7 6_553 6_553 6_553 no
H4 C9 H6B 111.9 3_464 3_464 3_464 no
H4 C9 N4 83.6 3_464 3_464 3_464 no
H4 C9 H11 148.0 3_464 3_464 3_464 no
H4 C9 H9C 95.7 3_464 3_464 3_464 no
H6B C9 N4 32.9 3_464 3_464 3_464 no
H6B C9 H11 64.6 3_464 3_464 3_464 no
H6B C9 H9C 137.8 3_464 3_464 3_464 no
N4 C9 H11 97.4 3_464 3_464 3_464 no
N4 C9 H9C 130.5 3_464 3_464 3_464 no
H11 C9 H9C 107.2 7_453 7_453 7_453 no
H12 B1 H11 106.6 . . . no
H12 B1 N1 109.4 . . . no
H12 B1 N3 108.7 . . . no
H12 B1 C4 93.4 . . . no
H12 B1 C8 83.2 . . . no
H12 B1 C1 118.2 . . . no
H12 B1 C5 133.2 . . . no
H12 B1 H8 63.2 . . . no
H12 B1 H4 83.6 . . . no
H12 B1 H7 70.0 . . . no
H12 B1 H9B 65.7 . . . no
H12 B1 CD1 147.8 . . . no
H12 B1 H6B 59.5 . . . no
H12 B1 S2 163.0 . . . no
H12 B1 S1 124.3 . . . no
H11 B1 N1 107.4 . . . no
H11 B1 N3 114.9 . . . no
H11 B1 C4 133.5 . . . no
H11 B1 C8 123.2 . . . no
H11 B1 C1 83.6 . . . no
H11 B1 C5 100.7 . . . no
H11 B1 H8 126.6 . . . no
H11 B1 H4 156.7 . . . no
H11 B1 H7 54.1 . . . no
H11 B1 H9B 49.7 . . . no
H11 B1 CD1 41.3 . . . no
H11 B1 H6B 97.5 . . . no
H11 B1 S2 84.5 . . . no
H11 B1 S1 53.6 . . . no
N1 B1 N3 109.7(4) . . . ?
N1 B1 C4 26.5(2) . . . ?
N1 B1 C8 121.9(4) . . . ?
N1 B1 C1 23.8(2) . . . ?
N1 B1 C5 97.3(3) . . . ?
N1 B1 H8 125.7 . . . no
N1 B1 H4 49.4 . . . no
N1 B1 H7 157.8 . . . no
N1 B1 H9B 95.2 . . . no
N1 B1 CD1 85.9(3) . . . ?
N1 B1 H6B 56.2 . . . no
N1 B1 S2 78.5(3) . . . ?
N1 B1 S1 53.9(2) . . . ?
N3 B1 C4 96.7(3) . . . ?
N3 B1 C8 25.6(2) . . . ?
N3 B1 C1 121.6(4) . . . ?
N3 B1 C5 24.5(2) . . . ?
N3 B1 H8 45.5 . . . no
N3 B1 H4 79.9 . . . no
N3 B1 H7 90.8 . . . no
N3 B1 H9B 154.6 . . . no
N3 B1 CD1 91.2(2) . . . ?
N3 B1 H6B 147.6 . . . no
N3 B1 S2 54.3(2) . . . ?
N3 B1 S1 126.9(3) . . . ?
C4 B1 C8 100.2(3) . . . ?
C4 B1 C1 50.1(2) . . . ?
C4 B1 C5 94.5(3) . . . ?
C4 B1 H8 99.9 . . . no
C4 B1 H4 23.3 . . . no
C4 B1 H7 163.3 . . . no
C4 B1 H9B 108.2 . . . no
C4 B1 CD1 109.6(2) . . . ?
C4 B1 H6B 57.2 . . . no
C4 B1 S2 87.9(2) . . . ?
C4 B1 S1 80.3(2) . . . ?
C8 B1 C1 141.2(3) . . . ?
C8 B1 C5 50.1(2) . . . ?
C8 B1 H8 20.0 . . . no
C8 B1 H4 78.1 . . . no
C8 B1 H7 80.3 . . . no
C8 B1 H9B 138.4 . . . no
C8 B1 CD1 113.2(2) . . . ?
C8 B1 H6B 131.9 . . . no
C8 B1 S2 79.9(2) . . . ?
C8 B1 S1 152.5(2) . . . ?
C1 B1 C5 101.8(3) . . . ?
C1 B1 H8 149.2 . . . no
C1 B1 H4 73.1 . . . no
C1 B1 H7 135.9 . . . no
C1 B1 H9B 79.9 . . . no
C1 B1 CD1 66.7(2) . . . ?
C1 B1 H6B 58.7 . . . no
C1 B1 S2 75.2(2) . . . ?
C1 B1 S1 30.13(11) . . . ?
C5 B1 H8 70.0 . . . no
C5 B1 H4 86.0 . . . no
C5 B1 H7 98.3 . . . no
C5 B1 H9B 150.3 . . . no
C5 B1 CD1 68.8(1) . . . ?
C5 B1 H6B 151.5 . . . no
C5 B1 S2 29.85(12) . . . ?
C5 B1 S1 102.5(2) . . . ?
H8 B1 H4 76.6 . . . no
H8 B1 H7 74.8 . . . no
H8 B1 H9B 122.3 . . . no
H8 B1 CD1 130.5 . . . no
H8 B1 H6B 115.0 . . . no
H8 B1 S2 99.8 . . . no
H8 B1 S1 172.5 . . . no
H4 B1 H7 147.6 . . . no
H4 B1 H9B 122.1 . . . no
H4 B1 CD1 125.7 . . . no
H4 B1 H6B 69.1 . . . no
H4 B1 S2 91.2 . . . no
H4 B1 S1 103.2 . . . no
H7 B1 H9B 63.9 8_554 8_554 8_554 no
H7 B1 CD1 85.1 8_554 8_554 8_554 no
H7 B1 H6B 110.0 8_554 8_554 8_554 no
H7 B1 S2 108.5 8_554 8_554 8_554 no
H7 B1 S1 107.1 8_554 8_554 8_554 no
H9B B1 CD1 85.4 7_443 7_443 7_443 no
H9B B1 H6B 53.1 7_443 7_443 7_443 no
H9B B1 S2 129.8 7_443 7_443 7_443 no
H9B B1 S1 64.3 7_443 7_443 7_443 no
CD1 B1 H6B 114.4 . . . no
CD1 B1 S2 44.83(7) . . . ?
CD1 B1 S1 43.60(7) . . . ?
H6B B1 S2 133.2 5_564 5_564 5_564 no
H6B B1 S1 71.5 5_564 5_564 5_564 no
S2 B1 S1 72.66(12) . . . ?
C2 H2A H2B 41.7 . . . no
C2 H2A H2C 33.2 . . . no
C2 H2A N2 33.7 . . . no
C2 H2A H4 140.4 . . . no
C2 H2A H8 99.9 . . . no
C2 H2A C1 59.1 . . . no
C2 H2A O1 155.9 . . . no
C2 H2A S1 92.2 . . . no
C2 H2A C4 125.8 . . . no
C2 H2A C3 21.8 . . . no
C2 H2A H6C 63.4 . . . no
C2 H2A H2C 82.7 . . . no
C2 H2A H2A 104.9 . . . no
C2 H2A H3 116.5 . . . no
C2 H2A C8 109.6 . . . no
H2B H2A H2C 55.4 . . . no
H2B H2A N2 65.6 . . . no
H2B H2A H4 156.4 . . . no
H2B H2A H8 71.9 . . . no
H2B H2A C1 81.3 . . . no
H2B H2A O1 119.4 . . . no
H2B H2A S1 100.5 . . . no
H2B H2A C4 160.7 . . . no
H2B H2A C3 60.7 . . . no
H2B H2A H6C 104.3 . . . no
H2B H2A H2C 69.7 . . . no
H2B H2A H2A 86.3 . . . no
H2B H2A H3 152.4 . . . no
H2B H2A C8 78.0 . . . no
H2C H2A N2 61.7 . . . no
H2C H2A H4 113.4 . . . no
H2C H2A H8 126.5 . . . no
H2C H2A C1 88.0 . . . no
H2C H2A O1 129.0 . . . no
H2C H2A S1 122.6 . . . no
H2C H2A C4 105.9 . . . no
H2C H2A C3 46.6 . . . no
H2C H2A H6C 56.5 . . . no
H2C H2A H2C 55.2 . . . no
H2C H2A H2A 76.7 . . . no
H2C H2A H3 118.8 . . . no
H2C H2A C8 133.4 . . . no
N2 H2A H4 130.8 . . . no
N2 H2A H8 90.8 . . . no
N2 H2A C1 26.4 . . . no
N2 H2A O1 169.3 . . . no
N2 H2A S1 60.9 . . . no
N2 H2A C4 112.0 . . . no
N2 H2A C3 15.1 . . . no
N2 H2A H6C 55.9 . . . no
N2 H2A H2C 115.6 . . . no
N2 H2A H2A 137.8 . . . no
N2 H2A H3 87.7 . . . no
N2 H2A C8 101.4 . . . no
H4 H2A H8 118.9 7_443 7_443 7_443 no
H4 H2A C1 120.9 7_443 7_443 7_443 no
H4 H2A O1 48.1 7_443 7_443 7_443 no
H4 H2A S1 102.7 7_443 7_443 7_443 no
H4 H2A C4 18.8 7_443 7_443 7_443 no
H4 H2A C3 129.7 7_443 7_443 7_443 no
H4 H2A H6C 80.0 7_443 7_443 7_443 no
H4 H2A H2C 86.9 7_443 7_443 7_443 no
H4 H2A H2A 70.4 7_443 7_443 7_443 no
H4 H2A H3 49.8 7_443 7_443 7_443 no
H4 H2A C8 109.8 7_443 7_443 7_443 no
H8 H2A C1 75.2 3_554 3_554 3_554 no
H8 H2A O1 82.5 3_554 3_554 3_554 no
H8 H2A S1 55.5 3_554 3_554 3_554 no
H8 H2A C4 127.3 3_554 3_554 3_554 no
H8 H2A C3 101.8 3_554 3_554 3_554 no
H8 H2A H6C 142.3 3_554 3_554 3_554 no
H8 H2A H2C 116.4 3_554 3_554 3_554 no
H8 H2A H2A 110.4 3_554 3_554 3_554 no
H8 H2A H3 103.3 3_554 3_554 3_554 no
H8 H2A C8 10.7 3_554 3_554 3_554 no
C1 H2A O1 142.9 . . . no
C1 H2A S1 34.6 . . . no
C1 H2A C4 104.6 . . . no
C1 H2A C3 41.4 . . . no
C1 H2A H6C 67.3 . . . no
C1 H2A H2C 141.8 . . . no
C1 H2A H2A 164.0 . . . no
C1 H2A H3 71.3 . . . no
C1 H2A C8 84.6 . . . no
O1 H2A S1 108.4 1_645 1_645 1_645 no
O1 H2A C4 66.6 1_645 1_645 1_645 no
O1 H2A C3 175.2 1_645 1_645 1_645 no
O1 H2A H6C 127.1 1_645 1_645 1_645 no
O1 H2A H2C 74.9 1_645 1_645 1_645 no
O1 H2A H2A 52.8 1_645 1_645 1_645 no
O1 H2A H3 85.8 1_645 1_645 1_645 no
O1 H2A C8 71.8 1_645 1_645 1_645 no
S1 H2A C4 94.1 . . . no
S1 H2A C3 76.0 . . . no
S1 H2A H6C 90.0 . . . no
S1 H2A H2C 169.6 . . . no
S1 H2A H2A 160.1 . . . no
S1 H2A H3 58.0 . . . no
S1 H2A C8 61.2 . . . no
C4 H2A C3 111.7 7_443 7_443 7_443 no
C4 H2A H6C 62.9 7_443 7_443 7_443 no
C4 H2A H2C 96.2 7_443 7_443 7_443 no
C4 H2A H2A 84.2 7_443 7_443 7_443 no
C4 H2A H3 36.6 7_443 7_443 7_443 no
C4 H2A C8 120.4 7_443 7_443 7_443 no
C3 H2A H6C 50.0 . . . no
C3 H2A H2C 101.1 . . . no
C3 H2A H2A 123.1 . . . no
C3 H2A H3 95.2 . . . no
C3 H2A C8 112.5 . . . no
H6C H2A H2C 95.7 3_454 3_454 3_454 no
H6C H2A H2A 106.6 3_454 3_454 3_454 no
H6C H2A H3 62.3 3_454 3_454 3_454 no
H6C H2A C8 150.7 3_454 3_454 3_454 no
H2C H2A H2A 22.3 6_553 6_553 6_553 no
H2C H2A H3 132.4 6_553 6_553 6_553 no
H2C H2A C8 112.1 6_553 6_553 6_553 no
H2A H2A H3 120.0 6_553 6_553 6_553 no
H2A H2A C8 102.7 6_553 6_553 6_553 no
H3 H2A C8 102.0 7_443 7_443 7_443 no
C2 H2B H2C 39.5 . . . no
C2 H2B H2A 48.7 . . . no
C2 H2B N2 41.5 . . . no
C2 H2B H8 113.3 . . . no
C2 H2B C1 52.0 . . . no
C2 H2B C3 51.5 . . . no
C2 H2B H6A 115.7 . . . no
C2 H2B H12 165.3 . . . no
C2 H2B H3 57.8 . . . no
C2 H2B H2C 98.9 . . . no
C2 H2B S2 115.7 . . . no
C2 H2B S1 64.3 . . . no
C2 H2B C8 118.4 . . . no
H2C H2B H2A 68.1 . . . no
H2C H2B N2 69.2 . . . no
H2C H2B H8 149.7 . . . no
H2C H2B C1 87.6 . . . no
H2C H2B C3 62.1 . . . no
H2C H2B H6A 128.5 . . . no
H2C H2B H12 154.3 . . . no
H2C H2B H3 53.7 . . . no
H2C H2B H2C 63.2 . . . no
H2C H2B S2 80.9 . . . no
H2C H2B S1 103.8 . . . no
H2C H2B C8 150.7 . . . no
H2A H2B N2 80.5 . . . no
H2A H2B H8 83.0 . . . no
H2A H2B C1 74.7 . . . no
H2A H2B C3 98.5 . . . no
H2A H2B H6A 138.6 . . . no
H2A H2B H12 122.2 . . . no
H2A H2B H3 106.4 . . . no
H2A H2B H2C 89.7 . . . no
H2A H2B S2 141.4 . . . no
H2A H2B S1 59.3 . . . no
H2A H2B C8 82.6 . . . no
N2 H2B H8 98.1 . . . no
N2 H2B C1 22.5 . . . no
N2 H2B C3 24.1 . . . no
N2 H2B H6A 74.2 . . . no
N2 H2B H12 132.9 . . . no
N2 H2B H3 41.6 . . . no
N2 H2B H2C 131.5 . . . no
N2 H2B S2 109.9 . . . no
N2 H2B S1 52.0 . . . no
N2 H2B C8 106.8 . . . no
H8 H2B C1 75.8 3_554 3_554 3_554 no
H8 H2B C3 116.2 3_554 3_554 3_554 no
H8 H2B H6A 69.0 3_554 3_554 3_554 no
H8 H2B H12 51.9 3_554 3_554 3_554 no
H8 H2B H3 132.5 3_554 3_554 3_554 no
H8 H2B H2C 127.9 3_554 3_554 3_554 no
H8 H2B S2 129.3 3_554 3_554 3_554 no
H8 H2B S1 50.9 3_554 3_554 3_554 no
H8 H2B C8 9.0 3_554 3_554 3_554 no
C1 H2B C3 44.9 . . . no
C1 H2B H6A 69.4 . . . no
C1 H2B H12 117.4 . . . no
C1 H2B H3 63.1 . . . no
C1 H2B H2C 150.5 . . . no
C1 H2B S2 127.7 . . . no
C1 H2B S1 30.6 . . . no
C1 H2B C8 84.4 . . . no
C3 H2B H6A 69.6 . . . no
C3 H2B H12 130.9 . . . no
C3 H2B H3 18.2 . . . no
C3 H2B H2C 116.0 . . . no
C3 H2B S2 85.8 . . . no
C3 H2B S1 75.4 . . . no
C3 H2B C8 125.2 . . . no
H6A H2B H12 61.8 5_564 5_564 5_564 no
H6A H2B H3 74.9 5_564 5_564 5_564 no
H6A H2B H2C 131.4 5_564 5_564 5_564 no
H6A H2B S2 78.8 5_564 5_564 5_564 no
H6A H2B S1 79.3 5_564 5_564 5_564 no
H6A H2B C8 74.3 5_564 5_564 5_564 no
H12 H2B H3 130.1 3_554 3_554 3_554 no
H12 H2B H2C 92.2 3_554 3_554 3_554 no
H12 H2B S2 78.6 3_554 3_554 3_554 no
H12 H2B S1 101.4 3_554 3_554 3_554 no
H12 H2B C8 47.1 3_554 3_554 3_554 no
H3 H2B H2C 99.1 . . . no
H3 H2B S2 69.3 . . . no
H3 H2B S1 93.4 . . . no
H3 H2B C8 141.3 . . . no
H2C H2B S2 55.0 6_553 6_553 6_553 no
H2C H2B S1 148.9 6_553 6_553 6_553 no
H2C H2B C8 118.9 6_553 6_553 6_553 no
S2 H2B S1 155.1 7_453 7_453 7_453 no
S2 H2B C8 125.7 7_453 7_453 7_453 no
S1 H2B C8 58.3 . . . no
C2 H2C H2B 41.8 . . . no
C2 H2C H2A 40.4 . . . no
C2 H2C N2 45.1 . . . no
C2 H2C C3 75.3 . . . no
C2 H2C H3 95.5 . . . no
C2 H2C H6C 99.1 . . . no
C2 H2C H2C 131.1 . . . no
C2 H2C S2 160.6 . . . no
C2 H2C C1 34.0 . . . no
C2 H2C H2B 133.8 . . . no
C2 H2C S2 115.3 . . . no
C2 H2C H2A 115.0 . . . no
C2 H2C C2 129.2 . . . no
C2 H2C H4 83.2 . . . no
C2 H2C H6B 113.7 . . . no
H2B H2C H2A 56.5 . . . no
H2B H2C N2 75.1 . . . no
H2B H2C C3 94.3 . . . no
H2B H2C H3 105.0 . . . no
H2B H2C H6C 140.4 . . . no
H2B H2C H2C 95.3 . . . no
H2B H2C S2 151.8 . . . no
H2B H2C C1 70.0 . . . no
H2B H2C H2B 109.0 . . . no
H2B H2C S2 78.3 . . . no
H2B H2C H2A 89.0 . . . no
H2B H2C C2 98.0 . . . no
H2B H2C H4 99.8 . . . no
H2B H2C H6B 153.3 . . . no
H2A H2C N2 80.2 . . . no
H2A H2C C3 111.7 . . . no
H2A H2C H3 133.3 . . . no
H2A H2C H6C 100.5 . . . no
H2A H2C H2C 102.4 . . . no
H2A H2C S2 147.0 . . . no
H2A H2C C1 66.5 . . . no
H2A H2C H2B 95.9 . . . no
H2A H2C S2 129.7 . . . no
H2A H2C H2A 81.0 . . . no
H2A H2C C2 96.2 . . . no
H2A H2C H4 46.2 . . . no
H2A H2C H6B 98.5 . . . no
N2 H2C C3 31.6 . . . no
N2 H2C H3 53.1 . . . no
N2 H2C H6C 68.8 . . . no
N2 H2C H2C 166.7 . . . no
N2 H2C S2 116.4 . . . no
N2 H2C C1 13.8 . . . no
N2 H2C H2B 171.5 . . . no
N2 H2C S2 110.8 . . . no
N2 H2C H2A 160.1 . . . no
N2 H2C C2 173.2 . . . no
N2 H2C H4 106.9 . . . no
N2 H2C H6B 92.6 . . . no
C3 H2C H3 21.7 . . . no
C3 H2C H6C 62.3 . . . no
C3 H2C H2C 144.1 . . . no
C3 H2C S2 87.8 . . . no
C3 H2C C1 45.1 . . . no
C3 H2C H2B 151.0 . . . no
C3 H2C S2 90.9 . . . no
C3 H2C H2A 166.5 . . . no
C3 H2C C2 151.9 . . . no
C3 H2C H4 128.6 . . . no
C3 H2C H6B 86.3 . . . no
H3 H2C H6C 65.4 . . . no
H3 H2C H2C 123.0 . . . no
H3 H2C S2 69.4 . . . no
H3 H2C C1 66.8 . . . no
H3 H2C H2B 130.3 . . . no
H3 H2C S2 75.1 . . . no
H3 H2C H2A 145.2 . . . no
H3 H2C C2 130.3 . . . no
H3 H2C H4 141.0 . . . no
H3 H2C H6B 85.1 . . . no
H6C H2C H2C 122.8 3_454 3_454 3_454 no
H6C H2C S2 64.1 3_454 3_454 3_454 no
H6C H2C C1 71.1 3_454 3_454 3_454 no
H6C H2C H2B 104.9 3_454 3_454 3_454 no
H6C H2C S2 129.5 3_454 3_454 3_454 no
H6C H2C H2A 121.5 3_454 3_454 3_454 no
H6C H2C C2 117.8 3_454 3_454 3_454 no
H6C H2C H4 76.2 3_454 3_454 3_454 no
H6C H2C H6B 24.9 3_454 3_454 3_454 no
H2C H2C S2 68.3 6_553 6_553 6_553 no
H2C H2C C1 164.8 6_553 6_553 6_553 no
H2C H2C H2B 21.5 6_553 6_553 6_553 no
H2C H2C S2 57.5 6_553 6_553 6_553 no
H2C H2C H2A 22.4 6_553 6_553 6_553 no
H2C H2C C2 9.6 6_553 6_553 6_553 no
H2C H2C H4 83.4 6_553 6_553 6_553 no
H2C H2C H6B 99.8 6_553 6_553 6_553 no
S2 H2C C1 126.7 3_454 3_454 3_454 no
S2 H2C H2B 63.5 3_454 3_454 3_454 no
S2 H2C S2 73.5 3_454 3_454 3_454 no
S2 H2C H2A 83.3 3_454 3_454 3_454 no
S2 H2C C2 69.7 3_454 3_454 3_454 no
S2 H2C H4 100.8 3_454 3_454 3_454 no
S2 H2C H6B 54.8 3_454 3_454 3_454 no
C1 H2C H2B 160.1 . . . no
C1 H2C S2 120.5 . . . no
C1 H2C H2A 147.3 . . . no
C1 H2C C2 162.3 . . . no
C1 H2C H4 94.9 . . . no
C1 H2C H6B 92.5 . . . no
H2B H2C S2 77.5 6_553 6_553 6_553 no
H2B H2C H2A 20.5 6_553 6_553 6_553 no
H2B H2C C2 13.3 6_553 6_553 6_553 no
H2B H2C H4 65.4 6_553 6_553 6_553 no
H2B H2C H6B 80.5 6_553 6_553 6_553 no
S2 H2C H2A 76.8 7_453 7_453 7_453 no
S2 H2C C2 67.2 7_453 7_453 7_453 no
S2 H2C H4 140.2 7_453 7_453 7_453 no
S2 H2C H6B 128.3 7_453 7_453 7_453 no
H2A H2C C2 15.1 6_553 6_553 6_553 no
H2A H2C H4 63.4 6_553 6_553 6_553 no
H2A H2C H6B 96.6 6_553 6_553 6_553 no
C2 H2C H4 73.9 6_553 6_553 6_553 no
C2 H2C H6B 93.6 6_553 6_553 6_553 no
H4 H2C H6B 60.6 7_443 7_443 7_443 no
C3 H3 N2 33.1 . . . no
C3 H3 C4 28.8 . . . no
C3 H3 H2C 78.6 . . . no
C3 H3 H4 52.0 . . . no
C3 H3 C2 64.0 . . . no
C3 H3 H6C 72.8 . . . no
C3 H3 H2B 69.5 . . . no
C3 H3 C1 14.9 . . . no
C3 H3 S1 145.1 . . . no
C3 H3 S2 128.1 . . . no
C3 H3 N1 9.6 . . . no
C3 H3 CD1 163.1 . . . no
C3 H3 C5 122.6 . . . no
C3 H3 H2A 92.6 . . . no
C3 H3 H6C 72.5 . . . no
N2 H3 C4 61.8 . . . no
N2 H3 H2C 45.7 . . . no
N2 H3 H4 85.1 . . . no
N2 H3 C2 30.9 . . . no
N2 H3 H6C 64.2 . . . no
N2 H3 H2B 37.9 . . . no
N2 H3 C1 18.2 . . . no
N2 H3 S1 159.1 . . . no
N2 H3 S2 101.9 . . . no
N2 H3 N1 42.6 . . . no
N2 H3 CD1 130.8 . . . no
N2 H3 C5 111.7 . . . no
N2 H3 H2A 119.9 . . . no
N2 H3 H6C 77.3 . . . no
C4 H3 H2C 107.3 . . . no
C4 H3 H4 23.5 . . . no
C4 H3 C2 92.7 . . . no
C4 H3 H6C 86.9 . . . no
C4 H3 H2B 96.8 . . . no
C4 H3 C1 43.6 . . . no
C4 H3 S1 119.1 . . . no
C4 H3 S2 147.0 . . . no
C4 H3 N1 19.2 . . . no
C4 H3 CD1 164.5 . . . no
C4 H3 C5 125.5 . . . no
C4 H3 H2A 67.2 . . . no
C4 H3 H6C 70.5 . . . no
H2C H3 H4 130.2 . . . no
H2C H3 C2 15.7 . . . no
H2C H3 H6C 61.1 . . . no
H2C H3 H2B 21.3 . . . no
H2C H3 C1 63.8 . . . no
H2C H3 S1 129.7 . . . no
H2C H3 S2 60.8 . . . no
H2C H3 N1 88.1 . . . no
H2C H3 CD1 86.4 . . . no
H2C H3 C5 83.0 . . . no
H2C H3 H2A 152.3 . . . no
H2C H3 H6C 95.4 . . . no
H4 H3 C2 116.0 . . . no
H4 H3 H6C 94.8 . . . no
H4 H3 H2B 120.1 . . . no
H4 H3 C1 66.9 . . . no
H4 H3 S1 98.7 . . . no
H4 H3 S2 145.7 . . . no
H4 H3 N1 42.6 . . . no
H4 H3 CD1 143.4 . . . no
H4 H3 C5 116.4 . . . no
H4 H3 H2A 50.8 . . . no
H4 H3 H6C 77.0 . . . no
C2 H3 H6C 64.2 . . . no
C2 H3 H2B 14.0 . . . no
C2 H3 C1 49.1 . . . no
C2 H3 S1 139.9 . . . no
C2 H3 S2 76.1 . . . no
C2 H3 N1 73.4 . . . no
C2 H3 CD1 100.2 . . . no
C2 H3 C5 96.0 . . . no
C2 H3 H2A 140.9 . . . no
C2 H3 H6C 85.3 . . . no
H6C H3 H2B 77.8 3_454 3_454 3_454 no
H6C H3 C1 68.6 3_454 3_454 3_454 no
H6C H3 S1 135.2 3_454 3_454 3_454 no
H6C H3 S2 60.2 3_454 3_454 3_454 no
H6C H3 N1 78.1 3_454 3_454 3_454 no
H6C H3 CD1 106.5 3_454 3_454 3_454 no
H6C H3 C5 50.9 3_454 3_454 3_454 no
H6C H3 H2A 141.4 3_454 3_454 3_454 no
H6C H3 H6C 141.3 3_454 3_454 3_454 no
H2B H3 C1 55.0 . . . no
H2B H3 S1 128.1 . . . no
H2B H3 S2 79.8 . . . no
H2B H3 N1 78.2 . . . no
H2B H3 CD1 93.7 . . . no
H2B H3 C5 104.1 . . . no
H2B H3 H2A 131.2 . . . no
H2B H3 H6C 74.4 . . . no
C1 H3 S1 154.9 . . . no
C1 H3 S2 117.1 . . . no
C1 H3 N1 24.4 . . . no
C1 H3 CD1 148.7 . . . no
C1 H3 C5 119.4 . . . no
C1 H3 H2A 104.8 . . . no
C1 H3 H6C 73.5 . . . no
S1 H3 S2 86.6 7_453 7_453 7_453 no
S1 H3 N1 136.3 7_453 7_453 7_453 no
S1 H3 CD1 45.6 7_453 7_453 7_453 no
S1 H3 C5 85.2 7_453 7_453 7_453 no
S1 H3 H2A 52.7 7_453 7_453 7_453 no
S1 H3 H6C 83.4 7_453 7_453 7_453 no
S2 H3 N1 136.1 3_454 3_454 3_454 no
S2 H3 CD1 46.6 3_454 3_454 3_454 no
S2 H3 C5 29.9 3_454 3_454 3_454 no
S2 H3 H2A 138.0 3_454 3_454 3_454 no
S2 H3 H6C 137.3 3_454 3_454 3_454 no
N1 H3 CD1 169.8 . . . no
N1 H3 C5 125.7 . . . no
N1 H3 H2A 83.7 . . . no
N1 H3 H6C 70.3 . . . no
CD1 H3 C5 62.1 3_454 3_454 3_454 no
CD1 H3 H2A 97.3 3_454 3_454 3_454 no
CD1 H3 H6C 101.7 3_454 3_454 3_454 no
C5 H3 H2A 123.1 3_454 3_454 3_454 no
C5 H3 H6C 163.7 3_454 3_454 3_454 no
H2A H3 H6C 56.9 7_453 7_453 7_453 no
C4 H4 N1 32.5 . . . no
C4 H4 C3 28.8 . . . no
C4 H4 O1 168.4 . . . no
C4 H4 H9C 107.1 . . . no
C4 H4 H3 48.7 . . . no
C4 H4 H2A 109.8 . . . no
C4 H4 B1 63.4 . . . no
C4 H4 S3 135.8 . . . no
C4 H4 H12 73.3 . . . no
C4 H4 N3 86.4 . . . no
C4 H4 H9A 112.2 . . . no
C4 H4 C9 119.9 . . . no
C4 H4 C1 15.3 . . . no
C4 H4 N2 10.3 . . . no
C4 H4 S3 150.8 . . . no
C4 H4 C8 108.5 . . . no
C4 H4 C2 103.1 . . . no
C4 H4 H2C 101.9 . . . no
C4 H4 H8 114.8 . . . no
C4 H4 H6B 48.1 . . . no
N1 H4 C3 60.9 . . . no
N1 H4 O1 156.6 . . . no
N1 H4 H9C 96.5 . . . no
N1 H4 H3 81.0 . . . no
N1 H4 H2A 129.0 . . . no
N1 H4 B1 31.4 . . . no
N1 H4 S3 144.9 . . . no
N1 H4 H12 45.8 . . . no
N1 H4 N3 54.9 . . . no
N1 H4 H9A 117.3 . . . no
N1 H4 C9 113.1 . . . no
N1 H4 C1 18.1 . . . no
N1 H4 N2 41.4 . . . no
N1 H4 S3 134.3 . . . no
N1 H4 C8 76.2 . . . no
N1 H4 C2 119.8 . . . no
N1 H4 H2C 112.3 . . . no
N1 H4 H8 82.6 . . . no
N1 H4 H6B 52.3 . . . no
C3 H4 O1 140.0 . . . no
C3 H4 H9C 106.2 . . . no
C3 H4 H3 20.1 . . . no
C3 H4 H2A 94.0 . . . no
C3 H4 B1 92.1 . . . no
C3 H4 S3 112.4 . . . no
C3 H4 H12 101.2 . . . no
C3 H4 N3 112.3 . . . no
C3 H4 H9A 96.7 . . . no
C3 H4 C9 111.7 . . . no
C3 H4 C1 43.0 . . . no
C3 H4 N2 19.6 . . . no
C3 H4 S3 138.4 . . . no
C3 H4 C8 135.3 . . . no
C3 H4 C2 90.7 . . . no
C3 H4 H2C 95.4 . . . no
C3 H4 H8 143.5 . . . no
C3 H4 H6B 62.2 . . . no
O1 H4 H9C 69.9 4_345 4_345 4_345 no
O1 H4 H3 120.6 4_345 4_345 4_345 no
O1 H4 H2A 68.4 4_345 4_345 4_345 no
O1 H4 B1 127.1 4_345 4_345 4_345 no
O1 H4 S3 33.8 4_345 4_345 4_345 no
O1 H4 H12 118.3 4_345 4_345 4_345 no
O1 H4 N3 101.7 4_345 4_345 4_345 no
O1 H4 H9A 59.4 4_345 4_345 4_345 no
O1 H4 C9 55.2 4_345 4_345 4_345 no
O1 H4 C1 168.9 4_345 4_345 4_345 no
O1 H4 N2 158.1 4_345 4_345 4_345 no
O1 H4 S3 26.5 4_345 4_345 4_345 no
O1 H4 C8 80.7 4_345 4_345 4_345 no
O1 H4 C2 76.4 4_345 4_345 4_345 no
O1 H4 H2C 80.1 4_345 4_345 4_345 no
O1 H4 H8 76.0 4_345 4_345 4_345 no
O1 H4 H6B 138.4 4_345 4_345 4_345 no
H9C H4 H3 106.8 4_345 4_345 4_345 no
H9C H4 H2A 134.3 4_345 4_345 4_345 no
H9C H4 B1 91.4 4_345 4_345 4_345 no
H9C H4 S3 50.2 4_345 4_345 4_345 no
H9C H4 H12 106.6 4_345 4_345 4_345 no
H9C H4 N3 64.3 4_345 4_345 4_345 no
H9C H4 H9A 30.0 4_345 4_345 4_345 no
H9C H4 C9 16.8 4_345 4_345 4_345 no
H9C H4 C1 99.0 4_345 4_345 4_345 no
H9C H4 N2 103.5 4_345 4_345 4_345 no
H9C H4 S3 44.0 4_345 4_345 4_345 no
H9C H4 C8 64.7 4_345 4_345 4_345 no
H9C H4 C2 143.6 4_345 4_345 4_345 no
H9C H4 H2C 150.0 4_345 4_345 4_345 no
H9C H4 H8 77.9 4_345 4_345 4_345 no
H9C H4 H6B 148.8 4_345 4_345 4_345 no
H3 H4 H2A 79.4 . . . no
H3 H4 B1 112.1 . . . no
H3 H4 S3 97.0 . . . no
H3 H4 H12 119.1 . . . no
H3 H4 N3 131.4 . . . no
H3 H4 H9A 88.2 . . . no
H3 H4 C9 106.3 . . . no
H3 H4 C1 63.1 . . . no
H3 H4 N2 39.7 . . . no
H3 H4 S3 125.5 . . . no
H3 H4 C8 154.3 . . . no
H3 H4 C2 78.6 . . . no
H3 H4 H2C 86.5 . . . no
H3 H4 H8 163.4 . . . no
H3 H4 H6B 72.4 . . . no
H2A H4 B1 129.1 7_453 7_453 7_453 no
H2A H4 S3 84.3 7_453 7_453 7_453 no
H2A H4 H12 109.1 7_453 7_453 7_453 no
H2A H4 N3 142.9 7_453 7_453 7_453 no
H2A H4 H9A 108.7 7_453 7_453 7_453 no
H2A H4 C9 117.5 7_453 7_453 7_453 no
H2A H4 C1 122.5 7_453 7_453 7_453 no
H2A H4 N2 108.0 7_453 7_453 7_453 no
H2A H4 S3 94.7 7_453 7_453 7_453 no
H2A H4 C8 124.5 7_453 7_453 7_453 no
H2A H4 C2 9.4 7_453 7_453 7_453 no
H2A H4 H2C 20.4 7_453 7_453 7_453 no
H2A H4 H8 109.0 7_453 7_453 7_453 no
H2A H4 H6B 76.9 7_453 7_453 7_453 no
B1 H4 S3 138.0 . . . no
B1 H4 H12 21.0 . . . no
B1 H4 N3 30.7 . . . no
B1 H4 H9A 120.6 . . . no
B1 H4 C9 106.6 . . . no
B1 H4 C1 49.4 . . . no
B1 H4 N2 72.7 . . . no
B1 H4 S3 112.9 . . . no
B1 H4 C8 47.2 . . . no
B1 H4 C2 120.5 . . . no
B1 H4 H2C 108.7 . . . no
B1 H4 H8 51.4 . . . no
B1 H4 H6B 62.0 . . . no
S3 H4 H12 143.0 7_343 7_343 7_343 no
S3 H4 N3 107.4 7_343 7_343 7_343 no
S3 H4 H9A 27.9 7_343 7_343 7_343 no
S3 H4 C9 33.5 7_343 7_343 7_343 no
S3 H4 C1 139.0 7_343 7_343 7_343 no
S3 H4 N2 126.1 7_343 7_343 7_343 no
S3 H4 S3 29.0 7_343 7_343 7_343 no
S3 H4 C8 94.9 7_343 7_343 7_343 no
S3 H4 C2 93.7 7_343 7_343 7_343 no
S3 H4 H2C 102.5 7_343 7_343 7_343 no
S3 H4 H8 98.1 7_343 7_343 7_343 no
S3 H4 H6B 159.7 7_343 7_343 7_343 no
H12 H4 N3 42.3 . . . no
H12 H4 H9A 136.5 . . . no
H12 H4 C9 119.2 . . . no
H12 H4 C1 62.4 . . . no
H12 H4 N2 83.5 . . . no
H12 H4 S3 114.0 . . . no
H12 H4 C8 48.7 . . . no
H12 H4 C2 101.2 . . . no
H12 H4 H2C 88.9 . . . no
H12 H4 H8 45.2 . . . no
H12 H4 H6B 53.3 . . . no
N3 H4 H9A 94.2 . . . no
N3 H4 C9 77.6 . . . no
N3 H4 C1 71.1 . . . no
N3 H4 N2 93.4 . . . no
N3 H4 S3 82.9 . . . no
N3 H4 C8 23.0 . . . no
N3 H4 C2 138.3 . . . no
N3 H4 H2C 126.2 . . . no
N3 H4 H8 35.8 . . . no
N3 H4 H6B 92.2 . . . no
H9A H4 C9 19.2 4_345 4_345 4_345 no
H9A H4 C1 111.8 4_345 4_345 4_345 no
H9A H4 N2 104.1 4_345 4_345 4_345 no
H9A H4 S3 42.2 4_345 4_345 4_345 no
H9A H4 C8 91.7 4_345 4_345 4_345 no
H9A H4 C2 118.0 4_345 4_345 4_345 no
H9A H4 H2C 128.5 4_345 4_345 4_345 no
H9A H4 H8 101.9 4_345 4_345 4_345 no
H9A H4 H6B 158.8 4_345 4_345 4_345 no
C9 H4 C1 114.2 4_345 4_345 4_345 no
C9 H4 N2 114.2 4_345 4_345 4_345 no
C9 H4 S3 31.1 4_345 4_345 4_345 no
C9 H4 C8 72.7 4_345 4_345 4_345 no
C9 H4 C2 126.9 4_345 4_345 4_345 no
C9 H4 H2C 134.1 4_345 4_345 4_345 no
C9 H4 H8 82.8 4_345 4_345 4_345 no
C9 H4 H6B 165.4 4_345 4_345 4_345 no
C1 H4 N2 23.4 . . . no
C1 H4 S3 142.3 . . . no
C1 H4 C8 93.3 . . . no
C1 H4 C2 114.6 . . . no
C1 H4 H2C 111.0 . . . no
C1 H4 H8 100.6 . . . no
C1 H4 H6B 51.9 . . . no
N2 H4 S3 145.2 . . . no
N2 H4 C8 116.1 . . . no
N2 H4 C2 102.6 . . . no
N2 H4 H2C 103.7 . . . no
N2 H4 H8 124.0 . . . no
N2 H4 H6B 55.3 . . . no
S3 H4 C8 66.8 4_345 4_345 4_345 no
S3 H4 C2 102.9 4_345 4_345 4_345 no
S3 H4 H2C 106.3 4_345 4_345 4_345 no
S3 H4 H8 69.1 4_345 4_345 4_345 no
S3 H4 H6B 159.0 4_345 4_345 4_345 no
C8 H4 C2 123.3 . . . no
C8 H4 H2C 113.1 . . . no
C8 H4 H8 16.0 . . . no
C8 H4 H6B 101.9 . . . no
C2 H4 H2C 12.5 7_453 7_453 7_453 no
C2 H4 H8 107.4 7_453 7_453 7_453 no
C2 H4 H6B 67.6 7_453 7_453 7_453 no
H2C H4 H8 97.1 7_453 7_453 7_453 no
H2C H4 H6B 60.5 7_453 7_453 7_453 no
H8 H4 H6B 95.2 . . . no
C6 H6A H6B 38.2 . . . no
C6 H6A H6C 33.8 . . . no
C6 H6A N4 41.7 . . . no
C6 H6A C7 74.0 . . . no
C6 H6A H7 93.1 . . . no
C6 H6A H2B 147.2 . . . no
C6 H6A N2 111.1 . . . no
C6 H6A H12 151.4 . . . no
C6 H6A H8 141.9 . . . no
C6 H6A C5 30.5 . . . no
C6 H6A C1 100.6 . . . no
C6 H6A C3 92.4 . . . no
C6 H6A C2 135.7 . . . no
H6B H6A H6C 60.0 . . . no
H6B H6A N4 66.2 . . . no
H6B H6A C7 93.9 . . . no
H6B H6A H7 107.3 . . . no
H6B H6A H2B 117.0 . . . no
H6B H6A N2 79.8 . . . no
H6B H6A H12 155.3 . . . no
H6B H6A H8 110.2 . . . no
H6B H6A C5 56.8 . . . no
H6B H6A C1 63.7 . . . no
H6B H6A C3 70.6 . . . no
H6B H6A C2 105.0 . . . no
H6C H6A N4 66.6 . . . no
H6C H6A C7 94.5 . . . no
H6C H6A H7 113.3 . . . no
H6C H6A H2B 124.6 . . . no
H6C H6A N2 101.6 . . . no
H6C H6A H12 143.4 . . . no
H6C H6A H8 167.9 . . . no
H6C H6A C5 57.5 . . . no
H6C H6A C1 104.8 . . . no
H6C H6A C3 77.3 . . . no
H6C H6A C2 117.8 . . . no
N4 H6A C7 32.4 . . . no
N4 H6A H7 51.5 . . . no
N4 H6A H2B 168.8 . . . no
N4 H6A N2 145.6 . . . no
N4 H6A H12 111.1 . . . no
N4 H6A H8 117.6 . . . no
N4 H6A C5 11.2 . . . no
N4 H6A C1 125.0 . . . no
N4 H6A C3 133.3 . . . no
N4 H6A C2 167.5 . . . no
C7 H6A H7 19.5 . . . no
C7 H6A H2B 138.2 . . . no
C7 H6A N2 156.6 . . . no
C7 H6A H12 78.9 . . . no
C7 H6A H8 93.2 . . . no
C7 H6A C5 43.6 . . . no
C7 H6A C1 135.0 . . . no
C7 H6A C3 164.5 . . . no
C7 H6A C2 147.5 . . . no
H7 H6A H2B 118.7 . . . no
H7 H6A N2 143.2 . . . no
H7 H6A H12 60.9 . . . no
H7 H6A H8 75.5 . . . no
H7 H6A C5 62.6 . . . no
H7 H6A C1 128.3 . . . no
H7 H6A C3 166.9 . . . no
H7 H6A C2 128.1 . . . no
H2B H6A N2 37.7 5_454 5_454 5_454 no
H2B H6A H12 61.1 5_454 5_454 5_454 no
H2B H6A H8 51.3 5_454 5_454 5_454 no
H2B H6A C5 172.6 5_454 5_454 5_454 no
H2B H6A C1 54.5 5_454 5_454 5_454 no
H2B H6A C3 54.8 5_454 5_454 5_454 no
H2B H6A C2 12.2 5_454 5_454 5_454 no
N2 H6A H12 97.4 5_454 5_454 5_454 no
N2 H6A H8 68.4 5_454 5_454 5_454 no
N2 H6A C5 136.6 5_454 5_454 5_454 no
N2 H6A C1 23.4 5_454 5_454 5_454 no
N2 H6A C3 24.6 5_454 5_454 5_454 no
N2 H6A C2 25.5 5_454 5_454 5_454 no
H12 H6A H8 47.7 8_454 8_454 8_454 no
H12 H6A C5 122.2 8_454 8_454 8_454 no
H12 H6A C1 105.0 8_454 8_454 8_454 no
H12 H6A C3 115.6 8_454 8_454 8_454 no
H12 H6A C2 72.9 8_454 8_454 8_454 no
H8 H6A C5 124.9 8_454 8_454 8_454 no
H8 H6A C1 63.3 8_454 8_454 8_454 no
H8 H6A C3 93.0 8_454 8_454 8_454 no
H8 H6A C2 55.7 8_454 8_454 8_454 no
C5 H6A C1 118.5 . . . no
C5 H6A C3 122.2 . . . no
C5 H6A C2 161.8 . . . no
C1 H6A C3 38.8 5_454 5_454 5_454 no
C1 H6A C2 43.5 5_454 5_454 5_454 no
C3 H6A C2 43.8 5_454 5_454 5_454 no
C6 H6B H6A 34.4 . . . no
C6 H6B H6C 35.6 . . . no
C6 H6B N4 44.9 . . . no
C6 H6B C5 66.4 . . . no
C6 H6B N1 141.9 . . . no
C6 H6B C4 123.0 . . . no
C6 H6B H12 171.4 . . . no
C6 H6B H9B 123.4 . . . no
C6 H6B C1 121.4 . . . no
C6 H6B S2 88.5 . . . no
C6 H6B C7 44.9 . . . no
C6 H6B H9C 107.4 . . . no
C6 H6B N2 100.3 . . . no
C6 H6B C3 100.4 . . . no
C6 H6B B1 168.4 . . . no
C6 H6B C9 113.3 . . . no
C6 H6B H2C 84.6 . . . no
C6 H6B H4 124.9 . . . no
C6 H6B H7 47.4 . . . no
H6A H6B H6C 60.0 . . . no
H6A H6B N4 67.9 . . . no
H6A H6B C5 94.8 . . . no
H6A H6B N1 113.3 . . . no
H6A H6B C4 107.5 . . . no
H6A H6B H12 153.7 . . . no
H6A H6B H9B 111.0 . . . no
H6A H6B C1 88.7 . . . no
H6A H6B S2 122.2 . . . no
H6A H6B C7 56.2 . . . no
H6A H6B H9C 112.8 . . . no
H6A H6B N2 71.7 . . . no
H6A H6B C3 82.4 . . . no
H6A H6B B1 135.9 . . . no
H6A H6B C9 108.4 . . . no
H6A H6B H2C 109.8 . . . no
H6A H6B H4 119.2 . . . no
H6A H6B H7 48.3 . . . no
H6C H6B N4 67.2 . . . no
H6C H6B C5 74.2 . . . no
H6C H6B N1 124.4 . . . no
H6C H6B C4 97.2 . . . no
H6C H6B H12 137.6 . . . no
H6C H6B H9B 154.8 . . . no
H6C H6B C1 121.3 . . . no
H6C H6B S2 76.9 . . . no
H6C H6B C7 76.1 . . . no
H6C H6B H9C 128.7 . . . no
H6C H6B N2 97.0 . . . no
H6C H6B C3 82.9 . . . no
H6C H6B B1 141.5 . . . no
H6C H6B C9 141.8 . . . no
H6C H6B H2C 50.8 . . . no
H6C H6B H4 92.7 . . . no
H6C H6B H7 82.0 . . . no
N4 H6B C5 27.8 . . . no
N4 H6B N1 167.8 . . . no
N4 H6B C4 164.2 . . . no
N4 H6B H12 132.4 . . . no
N4 H6B H9B 87.6 . . . no
N4 H6B C1 147.2 . . . no
N4 H6B S2 60.6 . . . no
N4 H6B C7 19.1 . . . no
N4 H6B H9C 64.2 . . . no
N4 H6B N2 139.2 . . . no
N4 H6B C3 145.4 . . . no
N4 H6B B1 145.8 . . . no
N4 H6B C9 74.6 . . . no
N4 H6B H2C 93.8 . . . no
N4 H6B H4 152.7 . . . no
N4 H6B H7 33.0 . . . no
C5 H6B N1 151.2 . . . no
C5 H6B C4 148.0 . . . no
C5 H6B H12 108.4 . . . no
C5 H6B H9B 83.9 . . . no
C5 H6B C1 163.2 . . . no
C5 H6B S2 33.7 . . . no
C5 H6B C7 44.9 . . . no
C5 H6B H9C 55.2 . . . no
C5 H6B N2 166.4 . . . no
C5 H6B C3 154.8 . . . no
C5 H6B B1 125.2 . . . no
C5 H6B C9 70.6 . . . no
C5 H6B H2C 78.0 . . . no
C5 H6B H4 131.3 . . . no
C5 H6B H7 58.4 . . . no
N1 H6B C4 28.0 5_454 5_454 5_454 no
N1 H6B H12 42.9 5_454 5_454 5_454 no
N1 H6B H9B 80.7 5_454 5_454 5_454 no
N1 H6B C1 26.6 5_454 5_454 5_454 no
N1 H6B S2 122.7 5_454 5_454 5_454 no
N1 H6B C7 151.5 5_454 5_454 5_454 no
N1 H6B H9C 105.5 5_454 5_454 5_454 no
N1 H6B N2 42.3 5_454 5_454 5_454 no
N1 H6B C3 43.5 5_454 5_454 5_454 no
N1 H6B B1 26.5 5_454 5_454 5_454 no
N1 H6B C9 93.8 5_454 5_454 5_454 no
N1 H6B H2C 96.9 5_454 5_454 5_454 no
N1 H6B H4 38.3 5_454 5_454 5_454 no
N1 H6B H7 138.6 5_454 5_454 5_454 no
C4 H6B H12 57.6 5_454 5_454 5_454 no
C4 H6B H9B 108.0 5_454 5_454 5_454 no
C4 H6B C1 43.3 5_454 5_454 5_454 no
C4 H6B S2 114.8 5_454 5_454 5_454 no
C4 H6B C7 163.7 5_454 5_454 5_454 no
C4 H6B H9C 129.6 5_454 5_454 5_454 no
C4 H6B N2 41.6 5_454 5_454 5_454 no
C4 H6B C3 25.2 5_454 5_454 5_454 no
C4 H6B B1 47.6 5_454 5_454 5_454 no
C4 H6B C9 120.7 5_454 5_454 5_454 no
C4 H6B H2C 73.2 5_454 5_454 5_454 no
C4 H6B H4 16.8 5_454 5_454 5_454 no
C4 H6B H7 152.4 5_454 5_454 5_454 no
H12 H6B H9B 61.1 5_454 5_454 5_454 no
H12 H6B C1 65.5 5_454 5_454 5_454 no
H12 H6B S2 83.9 5_454 5_454 5_454 no
H12 H6B C7 136.4 5_454 5_454 5_454 no
H12 H6B H9C 73.1 5_454 5_454 5_454 no
H12 H6B N2 85.1 5_454 5_454 5_454 no
H12 H6B C3 81.6 5_454 5_454 5_454 no
H12 H6B B1 17.9 5_454 5_454 5_454 no
H12 H6B C9 69.6 5_454 5_454 5_454 no
H12 H6B H2C 87.6 5_454 5_454 5_454 no
H12 H6B H4 52.8 5_454 5_454 5_454 no
H12 H6B H7 136.7 5_454 5_454 5_454 no
H9B H6B C1 79.5 4_345 4_345 4_345 no
H9B H6B S2 91.6 4_345 4_345 4_345 no
H9B H6B C7 79.8 4_345 4_345 4_345 no
H9B H6B H9C 28.9 4_345 4_345 4_345 no
H9B H6B N2 102.1 4_345 4_345 4_345 no
H9B H6B C3 120.6 4_345 4_345 4_345 no
H9B H6B B1 62.4 4_345 4_345 4_345 no
H9B H6B C9 13.5 4_345 4_345 4_345 no
H9B H6B H2C 136.3 4_345 4_345 4_345 no
H9B H6B H4 111.2 4_345 4_345 4_345 no
H9B H6B H7 76.0 4_345 4_345 4_345 no
C1 H6B S2 148.8 5_454 5_454 5_454 no
C1 H6B C7 128.1 5_454 5_454 5_454 no
C1 H6B H9C 108.4 5_454 5_454 5_454 no
C1 H6B N2 24.6 5_454 5_454 5_454 no
C1 H6B C3 42.0 5_454 5_454 5_454 no
C1 H6B B1 47.6 5_454 5_454 5_454 no
C1 H6B C9 92.6 5_454 5_454 5_454 no
C1 H6B H2C 116.3 5_454 5_454 5_454 no
C1 H6B H4 58.9 5_454 5_454 5_454 no
C1 H6B H7 114.3 5_454 5_454 5_454 no
S2 H6B C7 78.5 . . . no
S2 H6B H9C 65.9 . . . no
S2 H6B N2 155.5 . . . no
S2 H6B C3 130.8 . . . no
S2 H6B B1 101.8 . . . no
S2 H6B C9 82.0 . . . no
S2 H6B H2C 53.0 . . . no
S2 H6B H4 98.0 . . . no
S2 H6B H7 92.0 . . . no
C7 H6B H9C 63.3 . . . no
C7 H6B N2 123.6 . . . no
C7 H6B C3 138.6 . . . no
C7 H6B B1 142.1 . . . no
C7 H6B C9 68.6 . . . no
C7 H6B H2C 111.6 . . . no
C7 H6B H4 168.7 . . . no
C7 H6B H7 13.9 . . . no
H9C H6B N2 130.9 4_345 4_345 4_345 no
H9C H6B C3 148.3 4_345 4_345 4_345 no
H9C H6B B1 82.1 4_345 4_345 4_345 no
H9C H6B C9 16.6 4_345 4_345 4_345 no
H9C H6B H2C 117.4 4_345 4_345 4_345 no
H9C H6B H4 125.3 4_345 4_345 4_345 no
H9C H6B H7 66.0 4_345 4_345 4_345 no
N2 H6B C3 25.3 5_454 5_454 5_454 no
N2 H6B B1 68.1 5_454 5_454 5_454 no
N2 H6B C9 114.4 5_454 5_454 5_454 no
N2 H6B H2C 104.7 5_454 5_454 5_454 no
N2 H6B H4 58.2 5_454 5_454 5_454 no
N2 H6B H7 110.9 5_454 5_454 5_454 no
C3 H6B B1 68.8 5_454 5_454 5_454 no
C3 H6B C9 134.0 5_454 5_454 5_454 no
C3 H6B H2C 79.5 5_454 5_454 5_454 no
C3 H6B H4 38.4 5_454 5_454 5_454 no
C3 H6B H7 129.1 5_454 5_454 5_454 no
B1 H6B C9 73.9 5_454 5_454 5_454 no
B1 H6B H2C 97.2 5_454 5_454 5_454 no
B1 H6B H4 48.9 5_454 5_454 5_454 no
B1 H6B H7 136.2 5_454 5_454 5_454 no
C9 H6B H2C 131.8 4_345 4_345 4_345 no
C9 H6B H4 121.8 4_345 4_345 4_345 no
C9 H6B H7 67.1 4_345 4_345 4_345 no
H2C H6B H4 58.9 4_445 4_445 4_445 no
H2C H6B H7 123.5 4_445 4_445 4_445 no
H4 H6B H7 167.3 5_454 5_454 5_454 no
C6 H6C H6A 32.9 . . . no
C6 H6C H6B 38.6 . . . no
C6 H6C N4 43.1 . . . no
C6 H6C C5 65.3 . . . no
C6 H6C N2 177.6 . . . no
C6 H6C C3 149.8 . . . no
C6 H6C H2C 139.1 . . . no
C6 H6C H3 134.9 . . . no
C6 H6C C2 150.5 . . . no
C6 H6C S2 87.2 . . . no
C6 H6C C7 41.6 . . . no
C6 H6C H2A 140.7 . . . no
C6 H6C C3 91.1 . . . no
C6 H6C C1 160.9 . . . no
C6 H6C C4 88.3 . . . no
C6 H6C H3 104.4 . . . no
C6 H6C C4 142.2 . . . no
H6A H6C H6B 60.0 . . . no
H6A H6C N4 67.6 . . . no
H6A H6C C5 94.2 . . . no
H6A H6C N2 149.4 . . . no
H6A H6C C3 143.6 . . . no
H6A H6C H2C 160.5 . . . no
H6A H6C H3 145.8 . . . no
H6A H6C C2 156.9 . . . no
H6A H6C S2 120.0 . . . no
H6A H6C C7 55.8 . . . no
H6A H6C H2A 142.2 . . . no
H6A H6C C3 76.2 . . . no
H6A H6C C1 128.0 . . . no
H6A H6C C4 85.7 . . . no
H6A H6C H3 83.7 . . . no
H6A H6C C4 123.7 . . . no
H6B H6C N4 66.6 . . . no
H6B H6C C5 73.0 . . . no
H6B H6C N2 140.9 . . . no
H6B H6C C3 154.3 . . . no
H6B H6C H2C 104.3 . . . no
H6B H6C H3 137.7 . . . no
H6B H6C C2 112.8 . . . no
H6B H6C S2 74.0 . . . no
H6B H6C C7 75.1 . . . no
H6B H6C H2A 102.2 . . . no
H6B H6C C3 70.1 . . . no
H6B H6C C1 145.8 . . . no
H6B H6C C4 56.6 . . . no
H6B H6C H3 86.2 . . . no
H6B H6C C4 174.7 . . . no
N4 H6C C5 27.5 . . . no
N4 H6C N2 134.9 . . . no
N4 H6C C3 108.2 . . . no
N4 H6C H2C 119.0 . . . no
N4 H6C H3 91.8 . . . no
N4 H6C C2 132.3 . . . no
N4 H6C S2 59.6 . . . no
N4 H6C C7 18.9 . . . no
N4 H6C H2A 139.8 . . . no
N4 H6C C3 133.3 . . . no
N4 H6C C1 146.5 . . . no
N4 H6C C4 123.2 . . . no
N4 H6C H3 147.5 . . . no
N4 H6C C4 110.5 . . . no
C5 H6C N2 112.4 . . . no
C5 H6C C3 91.4 . . . no
C5 H6C H2C 91.6 . . . no
C5 H6C H3 72.4 . . . no
C5 H6C C2 104.7 . . . no
C5 H6C S2 33.2 . . . no
C5 H6C C7 44.7 . . . no
C5 H6C H2A 113.1 . . . no
C5 H6C C3 141.7 . . . no
C5 H6C C1 130.9 . . . no
C5 H6C C4 121.4 . . . no
C5 H6C H3 156.8 . . . no
C5 H6C C4 102.4 . . . no
N2 H6C C3 28.9 4_445 4_445 4_445 no
N2 H6C H2C 39.2 4_445 4_445 4_445 no
N2 H6C H3 43.1 4_445 4_445 4_445 no
N2 H6C C2 28.4 4_445 4_445 4_445 no
N2 H6C S2 90.5 4_445 4_445 4_445 no
N2 H6C C7 137.3 4_445 4_445 4_445 no
N2 H6C H2A 39.0 4_445 4_445 4_445 no
N2 H6C C3 90.6 4_445 4_445 4_445 no
N2 H6C C1 21.4 4_445 4_445 4_445 no
N2 H6C C4 92.6 4_445 4_445 4_445 no
N2 H6C H3 77.6 4_445 4_445 4_445 no
N2 H6C C4 38.0 4_445 4_445 4_445 no
C3 H6C H2C 54.7 4_445 4_445 4_445 no
C3 H6C H3 19.4 4_445 4_445 4_445 no
C3 H6C C2 50.5 4_445 4_445 4_445 no
C3 H6C S2 81.8 4_445 4_445 4_445 no
C3 H6C C7 108.4 4_445 4_445 4_445 no
C3 H6C H2A 64.6 4_445 4_445 4_445 no
C3 H6C C3 118.4 4_445 4_445 4_445 no
C3 H6C C1 40.1 4_445 4_445 4_445 no
C3 H6C C4 121.2 4_445 4_445 4_445 no
C3 H6C H3 104.0 4_445 4_445 4_445 no
C3 H6C C4 21.0 4_445 4_445 4_445 no
H2C H6C H3 53.5 4_445 4_445 4_445 no
H2C H6C C2 14.2 4_445 4_445 4_445 no
H2C H6C S2 60.1 4_445 4_445 4_445 no
H2C H6C C7 135.3 4_445 4_445 4_445 no
H2C H6C H2A 22.9 4_445 4_445 4_445 no
H2C H6C C3 87.7 4_445 4_445 4_445 no
H2C H6C C1 57.8 4_445 4_445 4_445 no
H2C H6C C4 75.4 4_445 4_445 4_445 no
H2C H6C H3 83.7 4_445 4_445 4_445 no
H2C H6C C4 72.8 4_445 4_445 4_445 no
H3 H6C C2 55.3 4_445 4_445 4_445 no
H3 H6C S2 63.8 4_445 4_445 4_445 no
H3 H6C C7 96.3 4_445 4_445 4_445 no
H3 H6C H2A 70.5 4_445 4_445 4_445 no
H3 H6C C3 133.1 4_445 4_445 4_445 no
H3 H6C C1 58.5 4_445 4_445 4_445 no
H3 H6C C4 128.2 4_445 4_445 4_445 no
H3 H6C H3 120.7 4_445 4_445 4_445 no
H3 H6C C4 37.0 4_445 4_445 4_445 no
C2 H6C S2 74.1 4_445 4_445 4_445 no
C2 H6C C7 146.7 4_445 4_445 4_445 no
C2 H6C H2A 15.2 4_445 4_445 4_445 no
C2 H6C C3 80.7 4_445 4_445 4_445 no
C2 H6C C1 44.6 4_445 4_445 4_445 no
C2 H6C C4 73.2 4_445 4_445 4_445 no
C2 H6C H3 73.7 4_445 4_445 4_445 no
C2 H6C C4 65.4 4_445 4_445 4_445 no
S2 H6C C7 77.7 . . . no
S2 H6C H2A 80.3 . . . no
S2 H6C C3 122.8 . . . no
S2 H6C C1 111.9 . . . no
S2 H6C C4 100.0 . . . no
S2 H6C H3 131.3 . . . no
S2 H6C C4 100.8 . . . no
C7 H6C H2A 157.7 . . . no
C7 H6C C3 130.4 . . . no
C7 H6C C1 138.8 . . . no
C7 H6C C4 129.6 . . . no
C7 H6C H3 139.5 . . . no
C7 H6C C4 103.6 . . . no
H2A H6C C3 66.1 4_445 4_445 4_445 no
H2A H6C C1 49.2 4_445 4_445 4_445 no
H2A H6C C4 58.1 4_445 4_445 4_445 no
H2A H6C H3 60.8 4_445 4_445 4_445 no
H2A H6C C4 77.0 4_445 4_445 4_445 no
C3 H6C C1 79.6 5_454 5_454 5_454 no
C3 H6C C4 22.9 5_454 5_454 5_454 no
C3 H6C H3 16.1 5_454 5_454 5_454 no
C3 H6C C4 113.9 5_454 5_454 5_454 no
C1 H6C C4 89.4 4_445 4_445 4_445 no
C1 H6C H3 64.4 4_445 4_445 4_445 no
C1 H6C C4 36.3 4_445 4_445 4_445 no
C4 H6C H3 35.5 5_454 5_454 5_454 no
C4 H6C C4 125.7 5_454 5_454 5_454 no
H3 H6C C4 97.9 5_454 5_454 5_454 no
C7 H7 C8 42.2 . . . no
C7 H7 N4 23.3 . . . no
C7 H7 H8 66.6 . . . no
C7 H7 H11 147.8 . . . no
C7 H7 H6A 66.7 . . . no
C7 H7 S1 125.1 . . . no
C7 H7 C6 49.4 . . . no
C7 H7 H12 126.0 . . . no
C7 H7 N3 26.0 . . . no
C7 H7 H9A 72.1 . . . no
C7 H7 C5 11.0 . . . no
C7 H7 B1 144.8 . . . no
C7 H7 S3 94.4 . . . no
C7 H7 H9B 98.0 . . . no
C7 H7 H6B 52.2 . . . no
C7 H7 N3 151.8 . . . no
C8 H7 N4 63.7 . . . no
C8 H7 H8 24.8 . . . no
C8 H7 H11 141.2 . . . no
C8 H7 H6A 108.6 . . . no
C8 H7 S1 85.3 . . . no
C8 H7 C6 90.9 . . . no
C8 H7 H12 161.1 . . . no
C8 H7 N3 18.3 . . . no
C8 H7 H9A 83.8 . . . no
C8 H7 C5 43.5 . . . no
C8 H7 B1 162.3 . . . no
C8 H7 S3 83.8 . . . no
C8 H7 H9B 107.6 . . . no
C8 H7 H6B 90.2 . . . no
C8 H7 N3 161.1 . . . no
N4 H7 H8 88.6 . . . no
N4 H7 H11 141.3 . . . no
N4 H7 H6A 45.0 . . . no
N4 H7 S1 148.3 . . . no
N4 H7 C6 27.2 . . . no
N4 H7 H12 108.5 . . . no
N4 H7 N3 45.9 . . . no
N4 H7 H9A 79.5 . . . no
N4 H7 C5 20.6 . . . no
N4 H7 B1 127.7 . . . no
N4 H7 S3 89.4 . . . no
N4 H7 H9B 100.8 . . . no
N4 H7 H6B 29.0 . . . no
N4 H7 N3 128.6 . . . no
H8 H7 H11 119.9 . . . no
H8 H7 H6A 133.3 . . . no
H8 H7 S1 60.6 . . . no
H8 H7 C6 115.7 . . . no
H8 H7 H12 154.6 . . . no
H8 H7 N3 43.0 . . . no
H8 H7 H9A 87.4 . . . no
H8 H7 C5 68.3 . . . no
H8 H7 B1 140.6 . . . no
H8 H7 S3 84.0 . . . no
H8 H7 H9B 103.9 . . . no
H8 H7 H6B 114.5 . . . no
H8 H7 N3 139.9 . . . no
H11 H7 H6A 100.8 8_454 8_454 8_454 no
H11 H7 S1 62.3 8_454 8_454 8_454 no
H11 H7 C6 117.5 8_454 8_454 8_454 no
H11 H7 H12 36.7 8_454 8_454 8_454 no
H11 H7 N3 156.1 8_454 8_454 8_454 no
H11 H7 H9A 76.6 8_454 8_454 8_454 no
H11 H7 C5 157.2 8_454 8_454 8_454 no
H11 H7 B1 21.3 8_454 8_454 8_454 no
H11 H7 S3 117.2 8_454 8_454 8_454 no
H11 H7 H9B 50.2 8_454 8_454 8_454 no
H11 H7 H6B 123.9 8_454 8_454 8_454 no
H11 H7 N3 40.8 8_454 8_454 8_454 no
H6A H7 S1 162.6 . . . no
H6A H7 C6 17.8 . . . no
H6A H7 H12 64.7 . . . no
H6A H7 N3 90.8 . . . no
H6A H7 H9A 80.3 . . . no
H6A H7 C5 65.6 . . . no
H6A H7 B1 83.3 . . . no
H6A H7 S3 97.8 . . . no
H6A H7 H9B 84.3 . . . no
H6A H7 H6B 24.3 . . . no
H6A H7 N3 85.9 . . . no
S1 H7 C6 170.5 4_455 4_455 4_455 no
S1 H7 H12 98.8 4_455 4_455 4_455 no
S1 H7 N3 103.6 4_455 4_455 4_455 no
S1 H7 H9A 91.2 4_455 4_455 4_455 no
S1 H7 C5 128.7 4_455 4_455 4_455 no
S1 H7 B1 80.9 4_455 4_455 4_455 no
S1 H7 S3 94.0 4_455 4_455 4_455 no
S1 H7 H9B 81.5 4_455 4_455 4_455 no
S1 H7 H6B 172.9 4_455 4_455 4_455 no
S1 H7 N3 83.1 4_455 4_455 4_455 no
C6 H7 H12 82.1 . . . no
C6 H7 N3 73.1 . . . no
C6 H7 H9A 79.7 . . . no
C6 H7 C5 47.8 . . . no
C6 H7 B1 101.0 . . . no
C6 H7 S3 94.2 . . . no
C6 H7 H9B 91.4 . . . no
C6 H7 H6B 14.3 . . . no
C6 H7 N3 102.7 . . . no
H12 H7 N3 151.9 8_454 8_454 8_454 no
H12 H7 H9A 77.7 8_454 8_454 8_454 no
H12 H7 C5 128.8 8_454 8_454 8_454 no
H12 H7 B1 19.4 8_454 8_454 8_454 no
H12 H7 S3 114.1 8_454 8_454 8_454 no
H12 H7 H9B 55.4 8_454 8_454 8_454 no
H12 H7 H6B 87.3 8_454 8_454 8_454 no
H12 H7 N3 36.9 8_454 8_454 8_454 no
N3 H7 H9A 85.0 . . . no
N3 H7 C5 25.3 . . . no
N3 H7 B1 169.5 . . . no
N3 H7 S3 81.2 . . . no
N3 H7 H9B 111.4 . . . no
N3 H7 H6B 71.8 . . . no
N3 H7 N3 162.5 . . . no
H9A H7 C5 82.9 2_465 2_465 2_465 no
H9A H7 B1 85.4 2_465 2_465 2_465 no
H9A H7 S3 166.1 2_465 2_465 2_465 no
H9A H7 H9B 26.7 2_465 2_465 2_465 no
H9A H7 H6B 93.8 2_465 2_465 2_465 no
H9A H7 N3 111.2 2_465 2_465 2_465 no
C5 H7 B1 148.2 . . . no
C5 H7 S3 83.8 . . . no
C5 H7 H9B 108.4 . . . no
C5 H7 H6B 47.2 . . . no
C5 H7 N3 146.1 . . . no
B1 H7 S3 108.1 8_454 8_454 8_454 no
B1 H7 H9B 59.5 8_454 8_454 8_454 no
B1 H7 H6B 104.6 8_454 8_454 8_454 no
B1 H7 N3 25.9 8_454 8_454 8_454 no
S3 H7 H9B 167.2 4_345 4_345 4_345 no
S3 H7 H6B 80.0 4_345 4_345 4_345 no
S3 H7 N3 82.2 4_345 4_345 4_345 no
H9B H7 H6B 105.2 2_465 2_465 2_465 no
H9B H7 N3 85.3 2_465 2_465 2_465 no
H6B H7 N3 99.8 . . . no
C8 H8 N3 32.1 . . . no
C8 H8 C7 32.6 . . . no
C8 H8 H7 56.2 . . . no
C8 H8 H12 86.3 . . . no
C8 H8 H2B 145.6 . . . no
C8 H8 S1 127.2 . . . no
C8 H8 H2A 137.2 . . . no
C8 H8 B1 64.5 . . . no
C8 H8 C2 151.6 . . . no
C8 H8 N4 11.8 . . . no
C8 H8 C5 13.0 . . . no
C8 H8 H6A 133.7 . . . no
C8 H8 C1 156.1 . . . no
C8 H8 N2 172.2 . . . no
C8 H8 H4 76.1 . . . no
N3 H8 C7 64.7 . . . no
N3 H8 H7 88.1 . . . no
N3 H8 H12 54.2 . . . no
N3 H8 H2B 119.7 . . . no
N3 H8 S1 159.3 . . . no
N3 H8 H2A 126.5 . . . no
N3 H8 B1 32.5 . . . no
N3 H8 C2 131.6 . . . no
N3 H8 N4 43.9 . . . no
N3 H8 C5 19.2 . . . no
N3 H8 H6A 110.4 . . . no
N3 H8 C1 170.5 . . . no
N3 H8 N2 151.5 . . . no
N3 H8 H4 58.1 . . . no
C7 H8 H7 24.1 . . . no
C7 H8 H12 118.9 . . . no
C7 H8 H2B 153.4 . . . no
C7 H8 S1 94.5 . . . no
C7 H8 H2A 129.3 . . . no
C7 H8 B1 97.1 . . . no
C7 H8 C2 144.7 . . . no
C7 H8 N4 20.9 . . . no
C7 H8 C5 45.6 . . . no
C7 H8 H6A 146.3 . . . no
C7 H8 C1 123.8 . . . no
C7 H8 N2 142.4 . . . no
C7 H8 H4 96.5 . . . no
H7 H8 H12 142.2 . . . no
H7 H8 H2B 136.1 . . . no
H7 H8 S1 71.3 . . . no
H7 H8 H2A 111.3 . . . no
H7 H8 B1 120.5 . . . no
H7 H8 C2 123.9 . . . no
H7 H8 N4 44.5 . . . no
H7 H8 C5 69.0 . . . no
H7 H8 H6A 145.2 . . . no
H7 H8 C1 101.0 . . . no
H7 H8 N2 118.4 . . . no
H7 H8 H4 105.8 . . . no
H12 H8 H2B 72.4 . . . no
H12 H8 S1 146.5 . . . no
H12 H8 H2A 92.4 . . . no
H12 H8 B1 21.8 . . . no
H12 H8 C2 86.1 . . . no
H12 H8 N4 98.1 . . . no
H12 H8 C5 73.4 . . . no
H12 H8 H6A 64.3 . . . no
H12 H8 C1 116.8 . . . no
H12 H8 N2 98.4 . . . no
H12 H8 H4 54.9 . . . no
H2B H8 S1 78.4 4_455 4_455 4_455 no
H2B H8 H2A 25.1 4_455 4_455 4_455 no
H2B H8 B1 91.7 4_455 4_455 4_455 no
H2B H8 C2 13.7 4_455 4_455 4_455 no
H2B H8 N4 151.6 4_455 4_455 4_455 no
H2B H8 C5 135.7 4_455 4_455 4_455 no
H2B H8 H6A 59.7 4_455 4_455 4_455 no
H2B H8 C1 55.0 4_455 4_455 4_455 no
H2B H8 N2 33.2 4_455 4_455 4_455 no
H2B H8 H4 69.6 4_455 4_455 4_455 no
S1 H8 H2A 65.4 4_455 4_455 4_455 no
S1 H8 B1 168.2 4_455 4_455 4_455 no
S1 H8 C2 65.3 4_455 4_455 4_455 no
S1 H8 N4 115.4 4_455 4_455 4_455 no
S1 H8 C5 140.1 4_455 4_455 4_455 no
S1 H8 H6A 86.9 4_455 4_455 4_455 no
S1 H8 C1 29.7 4_455 4_455 4_455 no
S1 H8 N2 48.7 4_455 4_455 4_455 no
S1 H8 H4 128.2 4_455 4_455 4_455 no
H2A H8 B1 107.7 4_455 4_455 4_455 no
H2A H8 C2 16.7 4_455 4_455 4_455 no
H2A H8 N4 135.9 4_455 4_455 4_455 no
H2A H8 C5 134.4 4_455 4_455 4_455 no
H2A H8 H6A 81.8 4_455 4_455 4_455 no
H2A H8 C1 52.9 4_455 4_455 4_455 no
H2A H8 N2 36.8 4_455 4_455 4_455 no
H2A H8 H4 68.6 4_455 4_455 4_455 no
B1 H8 C2 105.2 . . . no
B1 H8 N4 76.3 . . . no
B1 H8 C5 51.6 . . . no
B1 H8 H6A 82.5 . . . no
B1 H8 C1 138.5 . . . no
B1 H8 N2 119.9 . . . no
B1 H8 H4 51.9 . . . no
C2 H8 N4 152.4 4_455 4_455 4_455 no
C2 H8 C5 145.1 4_455 4_455 4_455 no
C2 H8 H6A 65.1 4_455 4_455 4_455 no
C2 H8 C1 44.6 4_455 4_455 4_455 no
C2 H8 N2 24.3 4_455 4_455 4_455 no
C2 H8 H4 77.2 4_455 4_455 4_455 no
N4 H8 C5 24.7 . . . no
N4 H8 H6A 140.9 . . . no
N4 H8 C1 144.6 . . . no
N4 H8 N2 162.4 . . . no
N4 H8 H4 82.9 . . . no
C5 H8 H6A 125.3 . . . no
C5 H8 C1 168.8 . . . no
C5 H8 N2 168.9 . . . no
C5 H8 H4 67.9 . . . no
H6A H8 C1 60.3 8_554 8_554 8_554 no
H6A H8 N2 54.0 8_554 8_554 8_554 no
H6A H8 H4 109.0 8_554 8_554 8_554 no
C1 H8 N2 21.9 4_455 4_455 4_455 no
C1 H8 H4 121.1 4_455 4_455 4_455 no
N2 H8 H4 101.4 4_455 4_455 4_455 no
C9 H9A S3 88.4 . . . no
C9 H9A H9B 33.8 . . . no
C9 H9A H9C 39.7 . . . no
C9 H9A S3 45.1 . . . no
C9 H9A C9 75.4 . . . no
C9 H9A O1 72.9 . . . no
C9 H9A H9B 80.7 . . . no
C9 H9A C7 139.4 . . . no
C9 H9A H7 123.5 . . . no
C9 H9A H4 84.5 . . . no
C9 H9A H9A 56.3 . . . no
C9 H9A N4 142.4 . . . no
C9 H9A C8 154.2 . . . no
C9 H9A H9C 81.7 . . . no
C9 H9A H11 77.8 . . . no
S3 H9A H9B 110.6 6_553 6_553 6_553 no
S3 H9A H9C 104.2 6_553 6_553 6_553 no
S3 H9A S3 43.4 6_553 6_553 6_553 no
S3 H9A C9 37.8 6_553 6_553 6_553 no
S3 H9A O1 29.1 6_553 6_553 6_553 no
S3 H9A H9B 54.1 6_553 6_553 6_553 no
S3 H9A C7 128.8 6_553 6_553 6_553 no
S3 H9A H7 136.1 6_553 6_553 6_553 no
S3 H9A H4 70.1 6_553 6_553 6_553 no
S3 H9A H9A 45.9 6_553 6_553 6_553 no
S3 H9A N4 127.4 6_553 6_553 6_553 no
S3 H9A C8 105.6 6_553 6_553 6_553 no
S3 H9A H9C 28.7 6_553 6_553 6_553 no
S3 H9A H11 134.4 6_553 6_553 6_553 no
H9B H9A H9C 60.0 . . . no
H9B H9A S3 70.2 . . . no
H9B H9A C9 81.4 . . . no
H9B H9A O1 104.2 . . . no
H9B H9A H9B 75.8 . . . no
H9B H9A C7 107.9 . . . no
H9B H9A H7 90.6 . . . no
H9B H9A H4 115.7 . . . no
H9B H9A H9A 66.3 . . . no
H9B H9A N4 120.6 . . . no
H9B H9A C8 120.6 . . . no
H9B H9A H9C 90.9 . . . no
H9B H9A H11 44.1 . . . no
H9C H9A S3 70.7 . . . no
H9C H9A C9 110.2 . . . no
H9C H9A O1 76.7 . . . no
H9C H9A H9B 119.5 . . . no
H9C H9A C7 124.1 . . . no
H9C H9A H7 119.6 . . . no
H9C H9A H4 58.2 . . . no
H9C H9A H9A 91.9 . . . no
H9C H9A N4 110.7 . . . no
H9C H9A C8 146.8 . . . no
H9C H9A H9C 113.0 . . . no
H9C H9A H11 92.4 . . . no
S3 H9A C9 41.0 . . . no
S3 H9A O1 36.4 . . . no
S3 H9A H9B 56.1 . . . no
S3 H9A C7 162.7 . . . no
S3 H9A H7 150.6 . . . no
S3 H9A H4 74.4 . . . no
S3 H9A H9A 26.9 . . . no
S3 H9A N4 168.6 . . . no
S3 H9A C8 142.5 . . . no
S3 H9A H9C 42.4 . . . no
S3 H9A H11 108.9 . . . no
C9 H9A O1 58.4 6_553 6_553 6_553 no
C9 H9A H9B 18.3 6_553 6_553 6_553 no
C9 H9A C7 122.1 6_553 6_553 6_553 no
C9 H9A H7 116.1 6_553 6_553 6_553 no
C9 H9A H4 104.1 6_553 6_553 6_553 no
C9 H9A H9A 19.1 6_553 6_553 6_553 no
C9 H9A N4 139.1 6_553 6_553 6_553 no
C9 H9A C8 102.3 6_553 6_553 6_553 no
C9 H9A H9C 10.1 6_553 6_553 6_553 no
C9 H9A H11 96.6 6_553 6_553 6_553 no
O1 H9A H9B 76.7 . . . no
O1 H9A C7 147.6 . . . no
O1 H9A H7 162.4 . . . no
O1 H9A H4 45.7 . . . no
O1 H9A H9A 55.9 . . . no
O1 H9A N4 132.2 . . . no
O1 H9A C8 128.5 . . . no
O1 H9A H9C 52.2 . . . no
O1 H9A H11 145.3 . . . no
H9B H9A C7 106.6 6_553 6_553 6_553 no
H9B H9A H7 98.4 6_553 6_553 6_553 no
H9B H9A H4 122.3 6_553 6_553 6_553 no
H9B H9A H9A 29.8 6_553 6_553 6_553 no
H9B H9A N4 127.3 6_553 6_553 6_553 no
H9B H9A C8 90.1 6_553 6_553 6_553 no
H9B H9A H9C 25.6 6_553 6_553 6_553 no
H9B H9A H11 80.6 6_553 6_553 6_553 no
C7 H9A H7 17.9 2_464 2_464 2_464 no
C7 H9A H4 120.0 2_464 2_464 2_464 no
C7 H9A H9A 136.1 2_464 2_464 2_464 no
C7 H9A N4 23.6 2_464 2_464 2_464 no
C7 H9A C8 23.5 2_464 2_464 2_464 no
C7 H9A H9C 121.9 2_464 2_464 2_464 no
C7 H9A H11 64.7 2_464 2_464 2_464 no
H7 H9A H4 135.0 2_464 2_464 2_464 no
H7 H9A H9A 125.0 2_464 2_464 2_464 no
H7 H9A N4 39.2 2_464 2_464 2_464 no
H7 H9A C8 34.0 2_464 2_464 2_464 no
H7 H9A H9C 119.4 2_464 2_464 2_464 no
H7 H9A H11 46.9 2_464 2_464 2_464 no
H4 H9A H9A 99.5 3_464 3_464 3_464 no
H4 H9A N4 96.5 3_464 3_464 3_464 no
H4 H9A C8 120.3 3_464 3_464 3_464 no
H4 H9A H9C 97.2 3_464 3_464 3_464 no
H4 H9A H11 148.4 3_464 3_464 3_464 no
H9A H9A N4 156.9 6_553 6_553 6_553 no
H9A H9A C8 119.5 6_553 6_553 6_553 no
H9A H9A H9C 26.2 6_553 6_553 6_553 no
H9A H9A H11 92.3 6_553 6_553 6_553 no
N4 H9A C8 37.4 2_464 2_464 2_464 no
N4 H9A H9C 134.9 2_464 2_464 2_464 no
N4 H9A H11 82.5 2_464 2_464 2_464 no
C8 H9A H9C 100.2 2_464 2_464 2_464 no
C8 H9A H11 76.9 2_464 2_464 2_464 no
H9C H9A H11 105.8 6_553 6_553 6_553 no
C9 H9B H9A 40.6 . . . no
C9 H9B H9C 37.5 . . . no
C9 H9B S3 41.6 . . . no
C9 H9B S3 31.4 . . . no
C9 H9B H11 152.5 . . . no
C9 H9B H9A 68.9 . . . no
C9 H9B C9 63.8 . . . no
C9 H9B H9B 79.9 . . . no
C9 H9B H6B 115.3 . . . no
C9 H9B H12 133.0 . . . no
C9 H9B B1 150.2 . . . no
C9 H9B H7 102.4 . . . no
C9 H9B O1 18.6 . . . no
C9 H9B N4 82.3 . . . no
C9 H9B S1 150.9 . . . no
H9A H9B H9C 60.0 . . . no
H9A H9B S3 70.8 . . . no
H9A H9B S3 33.6 . . . no
H9A H9B H11 112.2 . . . no
H9A H9B H9A 83.9 . . . no
H9A H9B C9 66.4 . . . no
H9A H9B H9B 72.9 . . . no
H9A H9B H6B 138.2 . . . no
H9A H9B H12 108.5 . . . no
H9A H9B B1 117.8 . . . no
H9A H9B H7 62.7 . . . no
H9A H9B O1 50.2 . . . no
H9A H9B N4 115.1 . . . no
H9A H9B S1 146.5 . . . no
H9C H9B S3 70.9 . . . no
H9C H9B S3 68.0 . . . no
H9C H9B H11 136.3 . . . no
H9C H9B H9A 101.6 . . . no
H9C H9B C9 100.9 . . . no
H9C H9B H9B 117.4 . . . no
H9C H9B H6B 82.3 . . . no
H9C H9B H12 101.5 . . . no
H9C H9B B1 120.1 . . . no
H9C H9B H7 101.8 . . . no
H9C H9B O1 53.2 . . . no
H9C H9B N4 55.2 . . . no
H9C H9B S1 153.3 . . . no
S3 H9B S3 39.2 . . . no
S3 H9B H11 151.6 . . . no
S3 H9B H9A 30.8 . . . no
S3 H9B C9 38.2 . . . no
S3 H9B H9B 55.5 . . . no
S3 H9B H6B 115.5 . . . no
S3 H9B H12 171.8 . . . no
S3 H9B B1 168.1 . . . no
S3 H9B H7 128.5 . . . no
S3 H9B O1 23.6 . . . no
S3 H9B N4 85.3 . . . no
S3 H9B S1 109.3 . . . no
S3 H9B H11 131.8 6_553 6_553 6_553 no
S3 H9B H9A 51.2 6_553 6_553 6_553 no
S3 H9B C9 37.4 6_553 6_553 6_553 no
S3 H9B H9B 50.5 6_553 6_553 6_553 no
S3 H9B H6B 145.5 6_553 6_553 6_553 no
S3 H9B H12 141.7 6_553 6_553 6_553 no
S3 H9B B1 146.2 6_553 6_553 6_553 no
S3 H9B H7 89.9 6_553 6_553 6_553 no
S3 H9B O1 25.6 6_553 6_553 6_553 no
S3 H9B N4 111.4 6_553 6_553 6_553 no
S3 H9B S1 129.8 6_553 6_553 6_553 no
H11 H9B H9A 121.1 7_453 7_453 7_453 no
H11 H9B C9 115.2 7_453 7_453 7_453 no
H11 H9B H9B 97.4 7_453 7_453 7_453 no
H11 H9B H6B 81.8 7_453 7_453 7_453 no
H11 H9B H12 36.5 7_453 7_453 7_453 no
H11 H9B B1 20.0 7_453 7_453 7_453 no
H11 H9B H7 50.0 7_453 7_453 7_453 no
H11 H9B O1 157.4 7_453 7_453 7_453 no
H11 H9B N4 115.8 7_453 7_453 7_453 no
H11 H9B S1 51.8 7_453 7_453 7_453 no
H9A H9B C9 21.1 6_553 6_553 6_553 no
H9A H9B H9B 31.3 6_553 6_553 6_553 no
H9A H9B H6B 123.6 6_553 6_553 6_553 no
H9A H9B H12 156.9 6_553 6_553 6_553 no
H9A H9B B1 138.2 6_553 6_553 6_553 no
H9A H9B H7 120.1 6_553 6_553 6_553 no
H9A H9B O1 50.5 6_553 6_553 6_553 no
H9A H9B N4 105.0 6_553 6_553 6_553 no
H9A H9B S1 83.0 6_553 6_553 6_553 no
C9 H9B H9B 17.9 6_553 6_553 6_553 no
C9 H9B H6B 144.7 6_553 6_553 6_553 no
C9 H9B H12 149.6 6_553 6_553 6_553 no
C9 H9B B1 135.1 6_553 6_553 6_553 no
C9 H9B H7 100.2 6_553 6_553 6_553 no
C9 H9B O1 48.1 6_553 6_553 6_553 no
C9 H9B N4 122.1 6_553 6_553 6_553 no
C9 H9B S1 92.6 6_553 6_553 6_553 no
H9B H9B H6B 146.8 6_553 6_553 6_553 no
H9B H9B H12 132.5 6_553 6_553 6_553 no
H9B H9B B1 117.3 6_553 6_553 6_553 no
H9B H9B H7 89.5 6_553 6_553 6_553 no
H9B H9B O1 65.5 6_553 6_553 6_553 no
H9B H9B N4 136.2 6_553 6_553 6_553 no
H9B H9B S1 80.0 6_553 6_553 6_553 no
H6B H9B H12 59.3 3_464 3_464 3_464 no
H6B H9B B1 64.5 3_464 3_464 3_464 no
H6B H9B H7 113.7 3_464 3_464 3_464 no
H6B H9B O1 120.7 3_464 3_464 3_464 no
H6B H9B N4 34.2 3_464 3_464 3_464 no
H6B H9B S1 73.6 3_464 3_464 3_464 no
H12 H9B B1 18.7 7_453 7_453 7_453 no
H12 H9B H7 55.0 7_453 7_453 7_453 no
H12 H9B O1 151.5 7_453 7_453 7_453 no
H12 H9B N4 87.7 7_453 7_453 7_453 no
H12 H9B S1 76.0 7_453 7_453 7_453 no
B1 H9B H7 56.7 7_453 7_453 7_453 no
B1 H9B O1 167.5 7_453 7_453 7_453 no
B1 H9B N4 97.4 7_453 7_453 7_453 no
B1 H9B S1 58.9 7_453 7_453 7_453 no
H7 H9B O1 112.4 2_464 2_464 2_464 no
H7 H9B N4 133.5 2_464 2_464 2_464 no
H7 H9B S1 98.3 2_464 2_464 2_464 no
O1 H9B N4 86.6 . . . no
O1 H9B S1 132.5 . . . no
N4 H9B S1 98.1 3_464 3_464 3_464 no
C9 H9C H9A 41.9 . . . no
C9 H9C H9B 33.0 . . . no
C9 H9C S3 44.0 . . . no
C9 H9C S3 42.6 . . . no
C9 H9C H4 113.8 . . . no
C9 H9C C5 145.7 . . . no
C9 H9C O1 68.9 . . . no
C9 H9C N4 118.3 . . . no
C9 H9C N3 144.6 . . . no
C9 H9C C4 128.8 . . . no
C9 H9C H6B 98.4 . . . no
C9 H9C C7 107.3 . . . no
C9 H9C C8 120.5 . . . no
C9 H9C S2 150.8 . . . no
C9 H9C H9A 27.7 . . . no
C9 H9C C9 21.1 . . . no
H9A H9C H9B 60.0 . . . no
H9A H9C S3 70.5 . . . no
H9A H9C S3 36.7 . . . no
H9A H9C H4 91.8 . . . no
H9A H9C C5 170.2 . . . no
H9A H9C O1 71.2 . . . no
H9A H9C N4 158.7 . . . no
H9A H9C N3 155.9 . . . no
H9A H9C C4 96.8 . . . no
H9A H9C H6B 125.7 . . . no
H9A H9C C7 147.1 . . . no
H9A H9C C8 147.1 . . . no
H9A H9C S2 140.3 . . . no
H9A H9C H9A 61.9 . . . no
H9A H9C C9 45.4 . . . no
H9B H9C S3 70.2 . . . no
H9B H9C S3 74.9 . . . no
H9B H9C H4 146.5 . . . no
H9B H9C C5 122.6 . . . no
H9B H9C O1 100.9 . . . no
H9B H9C N4 99.0 . . . no
H9B H9C N3 141.2 . . . no
H9B H9C C4 156.8 . . . no
H9B H9C H6B 68.8 . . . no
H9B H9C C7 101.4 . . . no
H9B H9C C8 124.1 . . . no
H9B H9C S2 117.8 . . . no
H9B H9C H9A 52.8 . . . no
H9B H9C C9 53.4 . . . no
S3 H9C S3 40.1 . . . no
S3 H9C H4 84.2 . . . no
S3 H9C C5 119.3 . . . no
S3 H9C O1 35.3 . . . no
S3 H9C N4 100.3 . . . no
S3 H9C N3 103.1 . . . no
S3 H9C C4 104.3 . . . no
S3 H9C H6B 108.7 . . . no
S3 H9C C7 77.8 . . . no
S3 H9C C8 80.5 . . . no
S3 H9C S2 149.0 . . . no
S3 H9C H9A 17.5 . . . no
S3 H9C C9 26.8 . . . no
S3 H9C H4 71.6 6_553 6_553 6_553 no
S3 H9C C5 151.0 6_553 6_553 6_553 no
S3 H9C O1 35.3 6_553 6_553 6_553 no
S3 H9C N4 140.1 6_553 6_553 6_553 no
S3 H9C N3 125.2 6_553 6_553 6_553 no
S3 H9C C4 86.5 6_553 6_553 6_553 no
S3 H9C H6B 139.8 6_553 6_553 6_553 no
S3 H9C C7 116.1 6_553 6_553 6_553 no
S3 H9C C8 110.5 6_553 6_553 6_553 no
S3 H9C S2 164.8 6_553 6_553 6_553 no
S3 H9C H9A 41.3 6_553 6_553 6_553 no
S3 H9C C9 26.8 6_553 6_553 6_553 no
H4 H9C C5 88.4 3_464 3_464 3_464 no
H4 H9C O1 49.4 3_464 3_464 3_464 no
H4 H9C N4 106.7 3_464 3_464 3_464 no
H4 H9C N3 64.2 3_464 3_464 3_464 no
H4 H9C C4 20.2 3_464 3_464 3_464 no
H4 H9C H6B 142.4 3_464 3_464 3_464 no
H4 H9C C7 93.5 3_464 3_464 3_464 no
H4 H9C C8 69.7 3_464 3_464 3_464 no
H4 H9C S2 95.3 3_464 3_464 3_464 no
H4 H9C H9A 99.6 3_464 3_464 3_464 no
H4 H9C C9 94.4 3_464 3_464 3_464 no
C5 H9C O1 115.8 3_464 3_464 3_464 no
C5 H9C N4 27.3 3_464 3_464 3_464 no
C5 H9C N3 26.8 3_464 3_464 3_464 no
C5 H9C C4 80.2 3_464 3_464 3_464 no
C5 H9C H6B 54.3 3_464 3_464 3_464 no
C5 H9C C7 42.6 3_464 3_464 3_464 no
C5 H9C C8 41.2 3_464 3_464 3_464 no
C5 H9C S2 30.0 3_464 3_464 3_464 no
C5 H9C H9A 127.7 3_464 3_464 3_464 no
C5 H9C C9 144.4 3_464 3_464 3_464 no
O1 H9C N4 112.8 . . . no
O1 H9C N3 90.1 . . . no
O1 H9C C4 69.2 . . . no
O1 H9C H6B 138.6 . . . no
O1 H9C C7 88.0 . . . no
O1 H9C C8 76.2 . . . no
O1 H9C S2 138.6 . . . no
O1 H9C H9A 50.2 . . . no
O1 H9C C9 47.9 . . . no
N4 H9C N3 43.3 3_464 3_464 3_464 no
N4 H9C C4 104.2 3_464 3_464 3_464 no
N4 H9C H6B 37.5 3_464 3_464 3_464 no
N4 H9C C7 25.1 3_464 3_464 3_464 no
N4 H9C C8 40.6 3_464 3_464 3_464 no
N4 H9C S2 50.1 3_464 3_464 3_464 no
N4 H9C H9A 103.6 3_464 3_464 3_464 no
N4 H9C C9 120.7 3_464 3_464 3_464 no
N3 H9C C4 61.5 3_464 3_464 3_464 no
N3 H9C H6B 78.4 3_464 3_464 3_464 no
N3 H9C C7 41.4 3_464 3_464 3_464 no
N3 H9C C8 24.1 3_464 3_464 3_464 no
N3 H9C S2 50.7 3_464 3_464 3_464 no
N3 H9C H9A 117.5 3_464 3_464 3_464 no
N3 H9C C9 129.7 3_464 3_464 3_464 no
C4 H9C H6B 132.6 3_464 3_464 3_464 no
C4 H9C C7 99.3 3_464 3_464 3_464 no
C4 H9C C8 75.2 3_464 3_464 3_464 no
C4 H9C S2 79.0 3_464 3_464 3_464 no
C4 H9C H9A 119.2 3_464 3_464 3_464 no
C4 H9C C9 111.7 3_464 3_464 3_464 no
H6B H9C C7 57.3 3_464 3_464 3_464 no
H6B H9C C8 77.7 3_464 3_464 3_464 no
H6B H9C S2 55.4 3_464 3_464 3_464 no
H6B H9C H9A 100.6 3_464 3_464 3_464 no
H6B H9C C9 113.1 3_464 3_464 3_464 no
C7 H9C C8 24.3 3_464 3_464 3_464 no
C7 H9C S2 71.3 3_464 3_464 3_464 no
C7 H9C H9A 85.2 3_464 3_464 3_464 no
C7 H9C C9 101.8 3_464 3_464 3_464 no
C8 H9C S2 70.4 3_464 3_464 3_464 no
C8 H9C H9A 93.7 3_464 3_464 3_464 no
C8 H9C C9 107.3 3_464 3_464 3_464 no
S2 H9C H9A 152.9 3_464 3_464 3_464 no
S2 H9C C9 168.5 3_464 3_464 3_464 no
H9A H9C C9 17.1 6_553 6_553 6_553 no
B1 H11 H12 34.1 . . . no
B1 H11 N1 41.1 . . . no
B1 H11 N3 37.3 . . . no
B1 H11 CD1 120.8 . . . no
B1 H11 H7 104.6 . . . no
B1 H11 H9B 110.4 . . . no
B1 H11 C1 70.4 . . . no
B1 H11 S1 106.4 . . . no
B1 H11 S1 148.4 . . . no
B1 H11 C5 56.7 . . . no
B1 H11 C8 39.6 . . . no
B1 H11 S2 75.3 . . . no
B1 H11 C9 111.7 . . . no
B1 H11 C4 32.1 . . . no
B1 H11 C7 105.7 . . . no
B1 H11 H9A 116.8 . . . no
H12 H11 N1 62.9 . . . no
H12 H11 N3 60.9 . . . no
H12 H11 CD1 154.8 . . . no
H12 H11 H7 81.6 . . . no
H12 H11 H9B 82.0 . . . no
H12 H11 C1 88.1 . . . no
H12 H11 S1 120.6 . . . no
H12 H11 S1 144.1 . . . no
H12 H11 C5 85.0 . . . no
H12 H11 C8 51.5 . . . no
H12 H11 S2 108.5 . . . no
H12 H11 C9 81.3 . . . no
H12 H11 C4 53.7 . . . no
H12 H11 C7 79.3 . . . no
H12 H11 H9A 83.2 . . . no
N1 H11 N3 67.3 . . . no
N1 H11 CD1 96.9 . . . no
N1 H11 H7 143.9 . . . no
N1 H11 H9B 100.1 . . . no
N1 H11 C1 29.3 . . . no
N1 H11 S1 65.4 . . . no
N1 H11 S1 150.7 . . . no
N1 H11 C5 72.2 . . . no
N1 H11 C8 77.4 . . . no
N1 H11 S2 69.9 . . . no
N1 H11 C9 105.5 . . . no
N1 H11 C4 9.6 . . . no
N1 H11 C7 142.2 . . . no
N1 H11 H9A 120.5 . . . no
N3 H11 CD1 98.6 . . . no
N3 H11 H7 90.8 . . . no
N3 H11 H9B 142.7 . . . no
N3 H11 C1 92.0 . . . no
N3 H11 S1 120.3 . . . no
N3 H11 S1 111.3 . . . no
N3 H11 C5 24.6 . . . no
N3 H11 C8 17.3 . . . no
N3 H11 S2 52.6 . . . no
N3 H11 C9 140.9 . . . no
N3 H11 C4 61.7 . . . no
N3 H11 C7 96.5 . . . no
N3 H11 H9A 135.5 . . . no
CD1 H11 H7 115.2 . . . no
CD1 H11 H9B 118.1 . . . no
CD1 H11 C1 77.6 . . . no
CD1 H11 S1 54.8 . . . no
CD1 H11 S1 53.8 . . . no
CD1 H11 C5 74.0 . . . no
CD1 H11 C8 112.2 . . . no
CD1 H11 S2 47.4 . . . no
CD1 H11 C9 120.5 . . . no
CD1 H11 C4 105.0 . . . no
CD1 H11 C7 119.8 . . . no
CD1 H11 H9A 121.4 . . . no
H7 H11 H9B 79.8 8_554 8_554 8_554 no
H7 H11 C1 166.3 8_554 8_554 8_554 no
H7 H11 S1 147.4 8_554 8_554 8_554 no
H7 H11 S1 63.0 8_554 8_554 8_554 no
H7 H11 C5 100.1 8_554 8_554 8_554 no
H7 H11 C8 75.5 8_554 8_554 8_554 no
H7 H11 S2 120.0 8_554 8_554 8_554 no
H7 H11 C9 73.0 8_554 8_554 8_554 no
H7 H11 C4 134.4 8_554 8_554 8_554 no
H7 H11 C7 8.2 8_554 8_554 8_554 no
H7 H11 H9A 56.5 8_554 8_554 8_554 no
H9B H11 C1 89.8 7_443 7_443 7_443 no
H9B H11 S1 80.2 7_443 7_443 7_443 no
H9B H11 S1 96.5 7_443 7_443 7_443 no
H9B H11 C5 166.8 7_443 7_443 7_443 no
H9B H11 C8 129.5 7_443 7_443 7_443 no
H9B H11 S2 158.2 7_443 7_443 7_443 no
H9B H11 C9 6.8 7_443 7_443 7_443 no
H9B H11 C4 100.1 7_443 7_443 7_443 no
H9B H11 C7 71.7 7_443 7_443 7_443 no
H9B H11 H9A 23.6 7_443 7_443 7_443 no
C1 H11 S1 36.1 . . . no
C1 H11 S1 127.8 . . . no
C1 H11 C5 88.0 . . . no
C1 H11 C8 105.1 . . . no
C1 H11 S2 71.9 . . . no
C1 H11 C9 96.5 . . . no
C1 H11 C4 38.5 . . . no
C1 H11 C7 158.9 . . . no
C1 H11 H9A 113.5 . . . no
S1 H11 S1 94.1 . . . no
S1 H11 C5 105.2 . . . no
S1 H11 C8 136.7 . . . no
S1 H11 S2 78.0 . . . no
S1 H11 C9 86.3 . . . no
S1 H11 C4 74.7 . . . no
S1 H11 C7 143.0 . . . no
S1 H11 H9A 99.8 . . . no
S1 H11 C5 95.1 5_554 5_554 5_554 no
S1 H11 C8 109.8 5_554 5_554 5_554 no
S1 H11 S2 86.0 5_554 5_554 5_554 no
S1 H11 C9 93.1 5_554 5_554 5_554 no
S1 H11 C4 158.0 5_554 5_554 5_554 no
S1 H11 C7 66.4 5_554 5_554 5_554 no
S1 H11 H9A 82.0 5_554 5_554 5_554 no
C5 H11 C8 39.4 . . . no
C5 H11 S2 29.4 . . . no
C5 H11 C9 165.4 . . . no
C5 H11 C4 70.4 . . . no
C5 H11 C7 107.6 . . . no
C5 H11 H9A 155.1 . . . no
C8 H11 S2 68.6 . . . no
C8 H11 C9 126.1 . . . no
C8 H11 C4 69.9 . . . no
C8 H11 C7 80.3 . . . no
C8 H11 H9A 118.5 . . . no
S2 H11 C9 164.2 . . . no
S2 H11 C4 73.3 . . . no
S2 H11 C7 128.1 . . . no
S2 H11 H9A 167.6 . . . no
C9 H11 C4 104.8 7_443 7_443 7_443 no
C9 H11 C7 65.0 7_443 7_443 7_443 no
C9 H11 H9A 16.9 7_443 7_443 7_443 no
C4 H11 C7 133.0 . . . no
C4 H11 H9A 118.2 . . . no
C7 H11 H9A 48.6 8_554 8_554 8_554 no
B1 H12 H11 39.4 . . . no
B1 H12 N1 42.4 . . . no
B1 H12 N3 43.4 . . . no
B1 H12 H8 95.0 . . . no
B1 H12 C8 73.6 . . . no
B1 H12 C4 64.7 . . . no
B1 H12 H4 75.5 . . . no
B1 H12 H6B 102.6 . . . no
B1 H12 H7 90.6 . . . no
B1 H12 H9B 95.6 . . . no
B1 H12 H2B 140.4 . . . no
B1 H12 H6A 141.7 . . . no
B1 H12 C1 45.0 . . . no
B1 H12 C5 33.8 . . . no
H11 H12 N1 67.4 . . . no
H11 H12 N3 71.7 . . . no
H11 H12 H8 114.4 . . . no
H11 H12 C8 96.4 . . . no
H11 H12 C4 95.3 . . . no
H11 H12 H4 112.2 . . . no
H11 H12 H6B 99.1 . . . no
H11 H12 H7 61.7 . . . no
H11 H12 H9B 61.5 . . . no
H11 H12 H2B 168.3 . . . no
H11 H12 H6A 115.3 . . . no
H11 H12 C1 57.7 . . . no
H11 H12 C5 63.3 . . . no
N1 H12 N3 72.2 . . . no
N1 H12 H8 114.2 . . . no
N1 H12 C8 97.4 . . . no
N1 H12 C4 28.1 . . . no
N1 H12 H4 48.3 . . . no
N1 H12 H6B 64.8 . . . no
N1 H12 H7 128.7 . . . no
N1 H12 H9B 92.1 . . . no
N1 H12 H2B 120.9 . . . no
N1 H12 H6A 175.9 . . . no
N1 H12 C1 16.9 . . . no
N1 H12 C5 65.1 . . . no
N3 H12 H8 51.6 . . . no
N3 H12 C8 30.2 . . . no
N3 H12 C4 77.2 . . . no
N3 H12 H4 70.7 . . . no
N3 H12 H6B 135.9 . . . no
N3 H12 H7 86.2 . . . no
N3 H12 H9B 133.1 . . . no
N3 H12 H2B 102.1 . . . no
N3 H12 H6A 111.5 . . . no
N3 H12 C1 83.1 . . . no
N3 H12 C5 9.7 . . . no
H8 H12 C8 21.4 . . . no
H8 H12 C4 100.6 . . . no
H8 H12 H4 79.9 . . . no
H8 H12 H6B 143.5 . . . no
H8 H12 H7 82.6 . . . no
H8 H12 H9B 150.2 . . . no
H8 H12 H2B 55.6 . . . no
H8 H12 H6A 68.0 . . . no
H8 H12 C1 129.8 . . . no
H8 H12 C5 61.2 . . . no
C8 H12 C4 91.6 . . . no
C8 H12 H4 75.4 . . . no
C8 H12 H6B 149.1 . . . no
C8 H12 H7 82.6 . . . no
C8 H12 H9B 150.2 . . . no
C8 H12 H2B 75.0 . . . no
C8 H12 H6A 85.5 . . . no
C8 H12 C1 111.2 . . . no
C8 H12 C5 39.9 . . . no
C4 H12 H4 22.6 . . . no
C4 H12 H6B 60.4 . . . no
C4 H12 H7 155.3 . . . no
C4 H12 H9B 109.1 . . . no
C4 H12 H2B 92.8 . . . no
C4 H12 H6A 149.4 . . . no
C4 H12 C1 41.6 . . . no
C4 H12 C5 74.2 . . . no
H4 H12 H6B 74.0 . . . no
H4 H12 H7 156.5 . . . no
H4 H12 H9B 129.7 . . . no
H4 H12 H2B 73.7 . . . no
H4 H12 H6A 130.3 . . . no
H4 H12 C1 63.6 . . . no
H4 H12 C5 71.5 . . . no
H6B H12 H7 128.3 5_564 5_564 5_564 no
H6B H12 H9B 59.6 5_564 5_564 5_564 no
H6B H12 H2B 92.2 5_564 5_564 5_564 no
H6B H12 H6A 111.3 5_564 5_564 5_564 no
H6B H12 C1 57.6 5_564 5_564 5_564 no
H6B H12 C5 129.8 5_564 5_564 5_564 no
H7 H12 H9B 69.5 8_554 8_554 8_554 no
H7 H12 H2B 108.7 8_554 8_554 8_554 no
H7 H12 H6A 54.4 8_554 8_554 8_554 no
H7 H12 C1 118.8 8_554 8_554 8_554 no
H7 H12 C5 86.4 8_554 8_554 8_554 no
H9B H12 H2B 123.2 7_443 7_443 7_443 no
H9B H12 H6A 86.7 7_443 7_443 7_443 no
H9B H12 C1 75.3 7_443 7_443 7_443 no
H9B H12 C5 124.8 7_443 7_443 7_443 no
H2B H12 H6A 57.0 4_455 4_455 4_455 no
H2B H12 C1 132.5 4_455 4_455 4_455 no
H2B H12 C5 111.3 4_455 4_455 4_455 no
H6A H12 C1 161.9 8_554 8_554 8_554 no
H6A H12 C5 118.7 8_554 8_554 8_554 no
C1 H12 C5 74.6 . . . no

loop_
_geom_bond_atom_site_label_1
_geom_bond_atom_site_label_2
_geom_bond_distance
_geom_bond_site_symmetry_1
_geom_bond_site_symmetry_2
_geom_bond_publ_flag
CD1 S1 2.5089(13) . . ?
CD1 S1 2.5089(13) . . ?
CD1 S2 2.5716(11) . . ?
CD1 S2 2.5716(11) . . ?
CD1 H11 2.58 . . no
CD1 H11 2.58 . . no
CD1 H3 3.29 . . no
CD1 H3 3.29 . . no
CD1 C1 3.339(5) . . ?
CD1 C1 3.339(5) . . ?
CD1 B1 3.364(5) . . ?
CD1 B1 3.364(5) . . ?
CD1 C5 3.443(4) . . ?
CD1 C5 3.443(4) . . ?
CD1 N1 3.592(4) . . ?
CD1 N1 3.592(4) . . ?
S1 C1 1.735(4) . . ?
S1 N2 2.691(4) . . ?
S1 H8 2.70 . . no
S1 N1 2.782(4) . . ?
S1 H11 2.85 . . no
S1 H11 2.92 . . no
S1 H7 2.94 . . no
S1 H2A 2.98 . . no
S1 C2 3.146(6) . . ?
S1 H3 3.18 . . no
S1 C8 3.386(5) . . ?
S1 B1 3.392(6) . . ?
S1 H2B 3.41 . . no
S1 C7 3.563(6) . . ?
S1 H9B 3.57 . . no
S2 C5 1.708(5) . . ?
S2 N4 2.709(5) . . ?
S2 N3 2.773(4) . . ?
S2 H2C 2.99 . . no
S2 H6B 3.06 . . no
S2 H6C 3.10 . . no
S2 C6 3.199(6) . . ?
S2 H3 3.21 . . no
S2 H2B 3.27 . . no
S2 H2C 3.30 . . no
S2 B1 3.380(6) . . ?
S2 H9C 3.40 . . no
S2 N1 3.418(4) . . ?
S2 H11 3.48 . . no
S3 H9A 1.47 . . no
S3 S3 1.619(7) . . ?
S3 O1 1.645(5) . . ?
S3 C9 1.757(11) . . ?
S3 C9 1.780(9) . . ?
S3 H9B 2.32 . . no
S3 H9A 2.33 . . no
S3 H9C 2.33 . . no
S3 H9C 2.38 . . no
S3 H9B 2.48 . . no
S3 H4 2.94 . . no
S3 H4 3.34 . . no
S3 H7 3.42 . . no
O1 H4 2.30 . . no
O1 H4 2.30 . . no
O1 C9 2.653(8) . . ?
O1 C9 2.653(8) . . ?
O1 H9A 2.77 . . no
O1 H9A 2.77 . . no
O1 H9C 2.84 . . no
O1 H9C 2.84 . . no
O1 H2A 2.87 . . no
O1 H2A 2.87 . . no
O1 C4 3.425(5) . . ?
O1 C4 3.425(5) . . ?
O1 H9B 3.49 . . no
O1 H9B 3.49 . . no
N1 C1 1.354(6) . . ?
N1 C4 1.397(6) . . ?
N1 B1 1.521(8) . . ?
N1 H12 2.13 . . no
N1 N2 2.204(7) . . ?
N1 H11 2.21 . . no
N1 H4 2.22 . . no
N1 C3 2.269(7) . . ?
N1 N3 2.528(6) . . ?
N1 H6B 2.83 . . no
N1 C5 3.206(7) . . ?
N1 H3 3.23 . . no
N2 C1 1.335(7) . . ?
N2 C3 1.406(6) . . ?
N2 C2 1.464(7) . . ?
N2 H2C 1.90 . . no
N2 H2B 1.96 . . no
N2 H3 2.12 . . no
N2 H2A 2.13 . . no
N2 C4 2.196(7) . . ?
N2 H6C 2.80 . . no
N2 H6A 3.09 . . no
N2 H6B 3.20 . . no
N2 H4 3.31 . . no
N2 C6 3.524(6) . . ?
N2 H8 3.55 . . no
N3 C8 1.362(6) . . ?
N3 C5 1.372(5) . . ?
N3 B1 1.571(7) . . ?
N3 H8 2.09 . . no
N3 H12 2.16 . . no
N3 N4 2.199(6) . . ?
N3 C7 2.254(7) . . ?
N3 H11 2.35 . . no
N3 H4 3.03 . . no
N3 H9C 3.04 . . no
N3 H7 3.06 . . no
N3 C4 3.175(7) . . ?
N3 H7 3.60 . . no
N4 C5 1.352(7) . . ?
N4 C7 1.400(7) . . ?
N4 C6 1.449(6) . . ?
N4 H6B 1.98 . . no
N4 H6C 1.99 . . no
N4 H6A 2.00 . . no
N4 C8 2.208(6) . . ?
N4 H7 2.21 . . no
N4 H9C 2.92 . . no
N4 H8 3.16 . . no
N4 H9A 3.44 . . no
N4 C9 3.510(12) . . ?
N4 H9B 3.52 . . no
C1 C4 2.195(6) . . ?
C1 C3 2.238(6) . . ?
C1 C2 2.505(8) . . ?
C1 B1 2.599(8) . . ?
C1 H11 2.74 . . no
C1 H2A 2.85 . . no
C1 H2B 2.92 . . no
C1 H6B 3.01 . . no
C1 H2C 3.10 . . no
C1 H3 3.17 . . no
C1 H12 3.24 . . no
C1 H4 3.28 . . no
C1 H6A 3.35 . . no
C1 H8 3.45 . . no
C1 H6C 3.47 . . no
C2 H2C 0.76 . . no
C2 H2B 0.80 . . no
C2 H2A 0.90 . . no
C2 C3 2.529(8) . . ?
C2 H3 2.80 . . no
C2 H6C 3.07 . . no
C2 H8 3.09 . . no
C2 H6A 3.40 . . no
C2 H2C 3.43 . . no
C2 H4 3.51 . . no
C3 H3 0.98 . . no
C3 C4 1.372(8) . . ?
C3 H4 2.26 . . no
C3 H2C 2.61 . . no
C3 H6C 2.84 . . no
C3 H2B 2.95 . . no
C3 H6B 3.22 . . no
C3 H2A 3.34 . . no
C3 H6A 3.38 . . no
C3 H6C 3.40 . . no
C3 C6 3.541(8) . . ?
C4 H4 1.14 . . no
C4 H3 2.15 . . no
C4 B1 2.582(8) . . ?
C4 H12 2.85 . . no
C4 H6B 2.94 . . no
C4 H9C 3.17 . . no
C4 H2A 3.33 . . no
C4 H6C 3.49 . . no
C4 H11 3.52 . . no
C4 H6C 3.57 . . no
C4 C6 3.587(8) . . ?
C5 C8 2.215(6) . . ?
C5 C7 2.259(7) . . ?
C5 C6 2.510(7) . . ?
C5 B1 2.637(7) . . ?
C5 H6B 2.74 . . no
C5 H6C 2.75 . . no
C5 H9C 2.77 . . no
C5 H11 3.10 . . no
C5 H8 3.16 . . no
C5 H7 3.18 . . no
C5 H6A 3.26 . . no
C5 H3 3.38 . . no
C5 H12 3.46 . . no
C6 H6A 0.92 . . no
C6 H6C 0.94 . . no
C6 H6B 1.01 . . no
C6 C7 2.498(9) . . ?
C6 H7 3.01 . . no
C7 H7 0.94 . . no
C7 C8 1.397(7) . . ?
C7 H8 2.12 . . no
C7 H6A 2.59 . . no
C7 H9A 2.92 . . no
C7 H6B 3.11 . . no
C7 H6C 3.12 . . no
C7 H9C 3.30 . . no
C7 H11 3.52 . . no
C8 H8 0.98 . . no
C8 H7 1.94 . . no
C8 B1 2.598(8) . . ?
C8 H12 2.69 . . no
C8 H9C 3.34 . . no
C8 H11 3.41 . . no
C8 H9A 3.45 . . no
C8 H4 3.46 . . no
C8 H2B 3.54 . . no
C8 H2A 3.59 . . no
C9 H9B 0.90 . . no
C9 H9C 1.00 . . no
C9 H9A 1.05 . . no
C9 C9 2.61(1) . . ?
C9 H9A 2.67 . . no
C9 H9B 2.88 . . no
C9 H4 3.18 . . no
C9 H6B 3.47 . . no
C9 H11 3.51 . . no
C9 H9C 3.52 . . no
B1 H12 1.07 . . no
B1 H11 1.21 . . no
B1 H8 2.86 . . no
B1 H4 2.88 . . no
B1 H7 3.22 . . no
B1 H9B 3.31 . . no
B1 H6B 3.38 . . no
H2A H2B 1.20 . . no
H2A H2C 1.33 . . no
H2A H4 2.76 . . no
H2A H8 2.81 . . no
H2A H6C 3.36 . . no
H2A H2C 3.42 . . no
H2A H2A 3.47 . . no
H2A H3 3.51 . . no
H2B H2C 1.18 . . no
H2B H8 2.69 . . no
H2B H6A 2.98 . . no
H2B H12 3.11 . . no
H2B H3 3.14 . . no
H2B H2C 3.21 . . no
H2C H3 2.62 . . no
H2C H6C 2.85 . . no
H2C H2C 2.88 . . no
H2C H4 3.51 . . no
H2C H6B 3.57 . . no
H3 H4 2.72 . . no
H3 H6C 2.97 . . no
H3 H6C 3.56 . . no
H4 H9C 2.64 . . no
H4 H12 2.96 . . no
H4 H9A 3.10 . . no
H4 H8 3.56 . . no
H4 H6B 3.58 . . no
H6A H6B 1.55 . . no
H6A H6C 1.55 . . no
H6A H7 2.81 . . no
H6A H12 3.13 . . no
H6A H8 3.22 . . no
H6B H6C 1.55 . . no
H6B H12 2.98 . . no
H6B H9B 2.99 . . no
H6B H9C 3.18 . . no
H6B H7 3.59 . . no
H7 H8 2.31 . . no
H7 H11 2.69 . . no
H7 H12 3.02 . . no
H7 H9A 3.07 . . no
H7 H9B 3.45 . . no
H8 H12 2.57 . . no
H9A H9B 1.55 . . no
H9A H9C 1.55 . . no
H9A H9B 2.86 . . no
H9A H9A 3.10 . . no
H9A H9C 3.51 . . no
H9A H11 3.58 . . no
H9B H9C 1.55 . . no
H9B H11 2.70 . . no
H9B H9B 2.90 . . no
H9B H12 3.04 . . no
H11 H12 1.82 . . no

loop_
_geom_contact_atom_site_label_1
_geom_contact_atom_site_label_2
_geom_contact_distance
_geom_contact_site_symmetry_1
_geom_contact_site_symmetry_2
_geom_contact_publ_flag
S1 H8 2.7016 . 3_554 no
S1 H7 2.9374 . 3_554 no
S1 C8 3.386(5) . 3_554 no
S1 C7 3.563(6) . 3_554 no
S2 H2C 2.9926 . 4_445 no
S3 H4 2.9446 . 7_353 no
O1 H4 2.2990 . 3_464 no
O1 H4 2.2990 . 7_353 no
O1 H2A 2.8717 . 1_465 no
O1 H2A 2.8717 . 6_463 no
O1 C4 3.425(5) . 3_464 no
O1 C4 3.425(5) . 7_353 no
N1 H6B 2.8293 . 5_564 no
N2 H6C 2.7974 . 3_454 no
N2 C6 3.524(6) . 5_564 no
N3 H9C 3.0355 . 4_345 no
N4 H9C 2.9222 . 4_345 no
N4 C9 3.510(12) . 4_345 no
C1 H6B 3.0087 . 5_564 no
C3 H6C 2.8354 . 3_454 no
C3 C6 3.541(8) . 5_564 no
C4 H6B 2.9381 . 5_564 no
C4 C6 3.587(8) . 5_564 no
C5 H9C 2.7677 . 4_345 no
C7 H9A 2.9227 . 2_465 no
H2B H8 2.6898 . 3_554 no
H4 H9C 2.6378 . 4_345 no
H7 H11 2.6907 . 8_454 no
H9B H11 2.6953 . 7_453 no
H2A N2 2.1256 . . no
H2B N2 1.9631 . . no
H2C N2 1.8987 . . no
H3 N2 2.1234 . . no
H4 N1 2.2179 . . no
H4 O1 2.2990 . 4_345 no
H6A N4 2.0009 . . no
H6B N4 1.9760 . . no
H6C N4 1.9850 . . no
H7 N4 2.2148 . . no
H8 N3 2.0896 . . no
H11 N1 2.2067 . . no
H11 N3 2.3505 . . no
H12 N1 2.1280 . . no
H12 N3 2.1639 . . no

loop_
_geom_torsion_atom_site_label_1
_geom_torsion_atom_site_label_2
_geom_torsion_atom_site_label_3
_geom_torsion_atom_site_label_4
_geom_torsion_site_symmetry_1
_geom_torsion_site_symmetry_2
_geom_torsion_site_symmetry_3
_geom_torsion_site_symmetry_4
_geom_torsion
_geom_torsion_publ_flag
? ? ? ? ? ? ? ? ? ?
